data_7032223
loop_
_publ_author_name
'Jiang, Xuan-Feng'
'Deng, Wei'
'Jin, Rui'
'Qin, Lin'
'Yu, Shu-Yan'

_publ_section_title
;
 Self-assembly of tri-pyrazolate linked cages with di-palladium
 coordination motifs.
;
_journal_issue 42
_journal_name_full 'Dalton transactions (Cambridge, England : 2003)'
_journal_page_first 16015
_journal_page_last 16024
_journal_paper_doi 10.1039/c4dt01745e
_journal_volume 43
_journal_year 2014
_chemical_formula_moiety 'C228 H254 N44 Pd10, 10(N O3)'
_chemical_formula_sum 'C228 H254 N54 O30 Pd10'
_chemical_formula_weight 5294.85
_chemical_name_systematic
; 
 ? 
;
_space_group_IT_number 2
_symmetry_cell_setting triclinic
_symmetry_space_group_name_Hall '-P 1'
_symmetry_space_group_name_H-M 'P -1'
_atom_sites_solution_hydrogens geom
_atom_sites_solution_primary direct
_atom_sites_solution_secondary difmap
_audit_creation_method SHELXL-97
_cell_angle_alpha 88.07(3)
_cell_angle_beta 74.13(3)
_cell_angle_gamma 71.95(3)
_cell_formula_units_Z 2
_cell_length_a 22.144(4)
_cell_length_b 25.555(5)
_cell_length_c 29.195(6)
_cell_measurement_temperature 291(2)
_cell_volume 15086(6)
_computing_cell_refinement SMART
_computing_data_collection 'SMART (Bruker, 2000)'
_computing_data_reduction 'SAINT (Bruker, 2000)'
_computing_molecular_graphics SHELXTL
_computing_publication_material SHELXTL
_computing_structure_refinement SHELXTL
_computing_structure_solution 'SHELXTL (Bruker, 2000)'
_diffrn_ambient_temperature 291(2)
_diffrn_measured_fraction_theta_full 0.999
_diffrn_measured_fraction_theta_max 0.999
_diffrn_measurement_device_type 'Bruker Smart Apex CCD'
_diffrn_measurement_method 'phi and omega scans'
_diffrn_radiation_monochromator graphite
_diffrn_radiation_source 'sealed tube'
_diffrn_radiation_type MoK\a
_diffrn_radiation_wavelength 0.71073
_diffrn_reflns_av_R_equivalents 0.0168
_diffrn_reflns_av_sigmaI/netI 0.0908
_diffrn_reflns_limit_h_max 27
_diffrn_reflns_limit_h_min -26
_diffrn_reflns_limit_k_max 31
_diffrn_reflns_limit_k_min -31
_diffrn_reflns_limit_l_max 36
_diffrn_reflns_limit_l_min 0
_diffrn_reflns_number 418890
_diffrn_reflns_theta_full 26.00
_diffrn_reflns_theta_max 26.00
_diffrn_reflns_theta_min 2.13
_exptl_absorpt_coefficient_mu 0.642
_exptl_absorpt_correction_T_max 0.9043
_exptl_absorpt_correction_T_min 0.8824
_exptl_absorpt_correction_type multi-scan
_exptl_absorpt_process_details 'SADABS; Bruker, 1000'
_exptl_crystal_density_diffrn 1.166
_exptl_crystal_density_method 'not measured'
_exptl_crystal_F_000 5400
_exptl_crystal_size_max 0.20
_exptl_crystal_size_mid 0.18
_exptl_crystal_size_min 0.16
_refine_diff_density_max 2.564
_refine_diff_density_min -1.490
_refine_diff_density_rms 0.102
_refine_ls_extinction_method none
_refine_ls_goodness_of_fit_ref 1.074
_refine_ls_hydrogen_treatment constr
_refine_ls_matrix_type fullcycle
_refine_ls_number_parameters 2955
_refine_ls_number_reflns 59243
_refine_ls_number_restraints 0
_refine_ls_restrained_S_all 1.074
_refine_ls_R_factor_all 0.0754
_refine_ls_R_factor_gt 0.0519
_refine_ls_shift/su_max 0.000
_refine_ls_shift/su_mean 0.000
_refine_ls_structure_factor_coef Fsqd
_refine_ls_weighting_details 'calc w=1/[\s^2^(Fo^2^)+(0.07P)^2^+1.88P] where P=(Fo^2^+2Fc^2^)/3'
_refine_ls_weighting_scheme calc
_refine_ls_wR_factor_gt 0.1526
_refine_ls_wR_factor_ref 0.1545
_reflns_number_gt 32115
_reflns_number_total 59243
_reflns_threshold_expression >2sigma(I)
_cod_data_source_file c4dt01745e2.cif
_cod_data_source_block jxf1
_cod_depositor_comments
;
The following automatic conversions were performed:

'_symmetry_cell_setting' value 'Triclinic' changed to 'triclinic'
according to
/usr/data/users/saulius/crontab/automatic-downloads/rss-feeds/RSC/lib/dictionaries/cif_core.dic
dictionary named 'cif_core.dic' version 2.4.2 from 2011-04-26.

Automatic conversion script
Id: cif_fix_values 2281 2013-09-26 08:29:07Z andrius 

 Adding full bibliography for 7032219--7032223.cif.
;
_cod_original_cell_volume 15086(5)
_cod_original_sg_symbol_H-M 'P-1   '
_cod_database_code 7032223

loop_
_symmetry_equiv_pos_as_xyz
'x, y, z'
'-x, -y, -z'

loop_
_atom_site_label
_atom_site_type_symbol
_atom_site_fract_x
_atom_site_fract_y
_atom_site_fract_z
_atom_site_U_iso_or_equiv
_atom_site_adp_type
_atom_site_occupancy
_atom_site_symmetry_multiplicity
_atom_site_calc_flag
_atom_site_refinement_flags
C1 C 0.8864(3) 0.0907(2) 0.5069(2) 0.0664(17) Uani 1 1 d .
H1 H 0.8421 0.1006 0.5076 0.080 Uiso 1 1 calc R
C2 C 0.9052(3) 0.0830(2) 0.5505(2) 0.0606(15) Uani 1 1 d .
H2 H 0.8736 0.0874 0.5798 0.073 Uiso 1 1 calc R
C3 C 0.9714(3) 0.0688(2) 0.5479(2) 0.0647(16) Uani 1 1 d .
C4 C 1.0185(3) 0.0622(2) 0.5054(2) 0.0616(16) Uani 1 1 d .
H4 H 1.0628 0.0529 0.5048 0.074 Uiso 1 1 calc R
C5 C 1.0005(3) 0.0696(2) 0.4622(2) 0.0652(17) Uani 1 1 d .
C6 C 1.0446(3) 0.0712(2) 0.4142(2) 0.0593(15) Uani 1 1 d .
C7 C 1.1076(3) 0.0770(2) 0.4019(2) 0.0698(18) Uani 1 1 d .
H7 H 1.1308 0.0736 0.4246 0.084 Uiso 1 1 calc R
C8 C 1.1349(3) 0.0876(3) 0.3559(2) 0.0724(18) Uani 1 1 d .
C9 C 1.1022(3) 0.0909(2) 0.3214(2) 0.0658(17) Uani 1 1 d .
H9 H 1.1219 0.0976 0.2902 0.079 Uiso 1 1 calc R
C10 C 1.0405(3) 0.0842(2) 0.33291(19) 0.0577(15) Uani 1 1 d .
H10 H 1.0184 0.0867 0.3096 0.069 Uiso 1 1 calc R
C11 C 0.9881(3) 0.0597(3) 0.5955(2) 0.0732(19) Uani 1 1 d .
H11A H 1.0335 0.0377 0.5901 0.110 Uiso 1 1 calc R
H11B H 0.9601 0.0410 0.6157 0.110 Uiso 1 1 calc R
H11C H 0.9811 0.0947 0.6107 0.110 Uiso 1 1 calc R
C12 C 1.2013(3) 0.0955(2) 0.3462(2) 0.0696(17) Uani 1 1 d .
H12A H 1.2326 0.0687 0.3219 0.104 Uiso 1 1 calc R
H12B H 1.2152 0.0909 0.3748 0.104 Uiso 1 1 calc R
H12C H 1.1987 0.1319 0.3356 0.104 Uiso 1 1 calc R
C13 C 0.8947(3) 0.0113(2) 0.3119(2) 0.0669(17) Uani 1 1 d .
H13A H 0.9078 0.0006 0.3405 0.100 Uiso 1 1 calc R
H13B H 0.9251 -0.0130 0.2855 0.100 Uiso 1 1 calc R
H13C H 0.8511 0.0093 0.3158 0.100 Uiso 1 1 calc R
C14 C 0.8950(3) 0.0677(3) 0.3027(2) 0.0658(17) Uani 1 1 d .
C15 C 0.8762(3) 0.0972(3) 0.2673(2) 0.0619(16) Uani 1 1 d .
C16 C 0.8708(3) 0.1500(3) 0.2760(2) 0.0715(18) Uani 1 1 d .
C17 C 0.8591(3) 0.2021(3) 0.2490(2) 0.079(2) Uani 1 1 d .
H17A H 0.8985 0.2127 0.2404 0.119 Uiso 1 1 calc R
H17B H 0.8235 0.2310 0.2688 0.119 Uiso 1 1 calc R
H17C H 0.8478 0.1955 0.2207 0.119 Uiso 1 1 calc R
C18 C 0.8561(3) 0.0695(3) 0.2272(2) 0.0734(19) Uani 1 1 d .
H18A H 0.8959 0.0548 0.2013 0.088 Uiso 1 1 calc R
H18B H 0.8431 0.0382 0.2410 0.088 Uiso 1 1 calc R
C19 C 0.8008(3) 0.1037(2) 0.2045(2) 0.0594(15) Uani 1 1 d .
C20 C 0.8127(3) 0.1332(2) 0.16394(19) 0.0586(15) Uani 1 1 d .
C21 C 0.7600(3) 0.1671(2) 0.1489(2) 0.0633(16) Uani 1 1 d .
C22 C 0.6955(3) 0.1717(2) 0.1745(2) 0.0554(15) Uani 1 1 d .
C23 C 0.6837(3) 0.1422(2) 0.21514(18) 0.0519(14) Uani 1 1 d .
C24 C 0.7363(3) 0.1083(2) 0.23015(19) 0.0604(16) Uani 1 1 d .
C25 C 0.7222(3) 0.0796(2) 0.27698(19) 0.0631(16) Uani 1 1 d .
H25A H 0.7318 0.0409 0.2702 0.095 Uiso 1 1 calc R
H25B H 0.6765 0.0951 0.2942 0.095 Uiso 1 1 calc R
H25C H 0.7494 0.0847 0.2959 0.095 Uiso 1 1 calc R
C26 C 0.8848(3) 0.1363(3) 0.1410(2) 0.0679(17) Uani 1 1 d .
H26A H 0.9066 0.1103 0.1141 0.102 Uiso 1 1 calc R
H26B H 0.9093 0.1278 0.1643 0.102 Uiso 1 1 calc R
H26C H 0.8823 0.1728 0.1308 0.102 Uiso 1 1 calc R
C27 C 0.7710(3) 0.1987(2) 0.10365(19) 0.0605(16) Uani 1 1 d .
H27A H 0.7590 0.2372 0.1136 0.073 Uiso 1 1 calc R
H27B H 0.8181 0.1866 0.0882 0.073 Uiso 1 1 calc R
C28 C 0.6360(2) 0.2140(2) 0.16286(18) 0.0466(13) Uani 1 1 d .
H28A H 0.6172 0.1958 0.1448 0.070 Uiso 1 1 calc R
H28B H 0.6502 0.2420 0.1445 0.070 Uiso 1 1 calc R
H28C H 0.6034 0.2305 0.1920 0.070 Uiso 1 1 calc R
C29 C 0.6155(3) 0.1425(2) 0.2421(2) 0.0593(15) Uani 1 1 d .
H29A H 0.6080 0.1571 0.2741 0.071 Uiso 1 1 calc R
H29B H 0.5854 0.1695 0.2279 0.071 Uiso 1 1 calc R
C30 C 0.7408(3) 0.0952(2) 0.0636(2) 0.0602(15) Uani 1 1 d .
H30A H 0.7118 0.0901 0.0933 0.090 Uiso 1 1 calc R
H30B H 0.7854 0.0838 0.0658 0.090 Uiso 1 1 calc R
H30C H 0.7378 0.0735 0.0386 0.090 Uiso 1 1 calc R
C31 C 0.7216(2) 0.1527(2) 0.05319(18) 0.0517(14) Uani 1 1 d .
C32 C 0.7380(3) 0.1962(2) 0.0670(2) 0.0572(15) Uani 1 1 d .
C33 C 0.7107(3) 0.2406(2) 0.0414(2) 0.0577(15) Uani 1 1 d .
C34 C 0.7107(3) 0.2962(2) 0.04316(18) 0.0553(15) Uani 1 1 d .
H34A H 0.7210 0.3084 0.0113 0.083 Uiso 1 1 calc R
H34B H 0.7432 0.2986 0.0583 0.083 Uiso 1 1 calc R
H34C H 0.6678 0.3192 0.0610 0.083 Uiso 1 1 calc R
C35 C 0.7596(3) 0.0732(2) -0.05417(19) 0.0598(15) Uani 1 1 d .
H35 H 0.7751 0.0996 -0.0446 0.072 Uiso 1 1 calc R
C36 C 0.8032(3) 0.0250(2) -0.07983(19) 0.0626(16) Uani 1 1 d .
H36 H 0.8485 0.0194 -0.0876 0.075 Uiso 1 1 calc R
C37 C 0.7800(3) -0.0145(2) -0.0939(2) 0.0609(16) Uani 1 1 d .
C38 C 0.7118(3) -0.0063(2) -0.08337(18) 0.0547(14) Uani 1 1 d .
H38 H 0.6961 -0.0324 -0.0933 0.066 Uiso 1 1 calc R
C39 C 0.6680(3) 0.0421(2) -0.05755(18) 0.0490(13) Uani 1 1 d .
C40 C 0.6005(3) 0.0555(2) -0.04668(17) 0.0438(12) Uani 1 1 d .
C41 C 0.5646(3) 0.0244(2) -0.05945(18) 0.0504(14) Uani 1 1 d .
H41 H 0.5880 -0.0096 -0.0759 0.060 Uiso 1 1 calc R
C42 C 0.4974(3) 0.0414(2) -0.04903(19) 0.0551(15) Uani 1 1 d .
C43 C 0.4604(3) 0.0922(2) -0.02310(18) 0.0525(14) Uani 1 1 d .
H43 H 0.4145 0.1050 -0.0155 0.063 Uiso 1 1 calc R
C44 C 0.4979(3) 0.1229(2) -0.00914(18) 0.0494(13) Uani 1 1 d .
H44 H 0.4754 0.1564 0.0082 0.059 Uiso 1 1 calc R
C45 C 0.8356(3) -0.0685(2) -0.1161(2) 0.0701(18) Uani 1 1 d .
H45A H 0.8427 -0.0701 -0.1501 0.105 Uiso 1 1 calc R
H45B H 0.8228 -0.0996 -0.1030 0.105 Uiso 1 1 calc R
H45C H 0.8756 -0.0690 -0.1091 0.105 Uiso 1 1 calc R
C46 C 0.4615(3) 0.0076(2) -0.06563(19) 0.0554(14) Uani 1 1 d .
H46A H 0.4406 0.0271 -0.0887 0.083 Uiso 1 1 calc R
H46B H 0.4286 0.0012 -0.0389 0.083 Uiso 1 1 calc R
H46C H 0.4925 -0.0271 -0.0799 0.083 Uiso 1 1 calc R
C47 C 0.7347(3) 0.2578(2) -0.08773(19) 0.0550(14) Uani 1 1 d .
H47 H 0.7542 0.2363 -0.0661 0.066 Uiso 1 1 calc R
C48 C 0.7775(3) 0.2675(2) -0.13331(18) 0.0524(14) Uani 1 1 d .
H48 H 0.8233 0.2559 -0.1400 0.063 Uiso 1 1 calc R
C49 C 0.7466(3) 0.2938(2) -0.16387(19) 0.0547(14) Uani 1 1 d .
C50 C 0.6824(3) 0.3113(2) -0.15218(19) 0.0527(14) Uani 1 1 d .
H50 H 0.6617 0.3289 -0.1747 0.063 Uiso 1 1 calc R
C51 C 0.6457(3) 0.3053(2) -0.1103(2) 0.0520(14) Uani 1 1 d .
C52 C 0.5753(3) 0.3253(2) -0.09298(19) 0.0530(14) Uani 1 1 d .
C53 C 0.5316(3) 0.3545(2) -0.1232(2) 0.0561(15) Uani 1 1 d .
H53 H 0.5496 0.3604 -0.1549 0.067 Uiso 1 1 calc R
C54 C 0.4659(3) 0.3721(2) -0.1034(2) 0.0573(15) Uani 1 1 d .
C55 C 0.4355(3) 0.3560(2) -0.0567(2) 0.0581(15) Uani 1 1 d .
H55 H 0.3898 0.3658 -0.0446 0.070 Uiso 1 1 calc R
C56 C 0.4782(3) 0.3247(2) -0.0306(2) 0.0533(14) Uani 1 1 d .
H56 H 0.4610 0.3142 -0.0003 0.064 Uiso 1 1 calc R
C57 C 0.7898(3) 0.3027(2) -0.21196(19) 0.079(2) Uani 1 1 d .
H57A H 0.7814 0.2847 -0.2369 0.119 Uiso 1 1 calc R
H57B H 0.8355 0.2874 -0.2126 0.119 Uiso 1 1 calc R
H57C H 0.7798 0.3414 -0.2167 0.119 Uiso 1 1 calc R
C58 C 0.4249(3) 0.4020(2) -0.13466(18) 0.0555(15) Uani 1 1 d .
H58A H 0.4532 0.4085 -0.1642 0.083 Uiso 1 1 calc R
H58B H 0.3956 0.4366 -0.1190 0.083 Uiso 1 1 calc R
H58C H 0.3995 0.3801 -0.1410 0.083 Uiso 1 1 calc R
C59 C 0.4919(3) 0.1453(2) 0.10597(19) 0.0522(14) Uani 1 1 d .
H59A H 0.4505 0.1456 0.1015 0.078 Uiso 1 1 calc R
H59B H 0.4902 0.1417 0.1391 0.078 Uiso 1 1 calc R
H59C H 0.5267 0.1148 0.0875 0.078 Uiso 1 1 calc R
C60 C 0.5043(2) 0.1958(2) 0.09087(17) 0.0460(13) Uani 1 1 d .
C61 C 0.4768(3) 0.2514(2) 0.11279(19) 0.0525(14) Uani 1 1 d .
C62 C 0.5084(2) 0.2817(2) 0.07964(19) 0.0478(13) Uani 1 1 d .
C63 C 0.4997(2) 0.3416(2) 0.0826(2) 0.0536(14) Uani 1 1 d .
H63A H 0.5417 0.3475 0.0701 0.080 Uiso 1 1 calc R
H63B H 0.4813 0.3553 0.1153 0.080 Uiso 1 1 calc R
H63C H 0.4703 0.3606 0.0643 0.080 Uiso 1 1 calc R
C64 C 0.4310(2) 0.2696(2) 0.16051(18) 0.0508(14) Uani 1 1 d .
H64A H 0.4138 0.3095 0.1625 0.061 Uiso 1 1 calc R
H64B H 0.4557 0.2588 0.1840 0.061 Uiso 1 1 calc R
C65 C 0.3720(3) 0.2462(2) 0.1737(2) 0.0528(14) Uani 1 1 d .
C66 C 0.3629(3) 0.2126(2) 0.2111(2) 0.0594(15) Uani 1 1 d .
C67 C 0.3114(3) 0.1903(2) 0.2217(2) 0.0632(17) Uani 1 1 d .
C68 C 0.2661(3) 0.2024(2) 0.1935(2) 0.0576(15) Uani 1 1 d .
C69 C 0.2721(3) 0.2411(2) 0.15699(19) 0.0539(14) Uani 1 1 d .
C70 C 0.3241(3) 0.2615(2) 0.14621(19) 0.0532(14) Uani 1 1 d .
C71 C 0.3316(3) 0.3023(2) 0.1095(2) 0.0680(17) Uani 1 1 d .
H71A H 0.3133 0.2962 0.0847 0.102 Uiso 1 1 calc R
H71B H 0.3776 0.2983 0.0962 0.102 Uiso 1 1 calc R
H71C H 0.3087 0.3389 0.1238 0.102 Uiso 1 1 calc R
C72 C 0.4099(3) 0.1986(2) 0.2425(2) 0.0623(16) Uani 1 1 d .
H72A H 0.4547 0.1894 0.2227 0.094 Uiso 1 1 calc R
H72B H 0.4041 0.1678 0.2608 0.094 Uiso 1 1 calc R
H72C H 0.4007 0.2298 0.2636 0.094 Uiso 1 1 calc R
C73 C 0.3019(3) 0.1550(2) 0.26479(19) 0.0551(14) Uani 1 1 d .
H73A H 0.2977 0.1765 0.2929 0.066 Uiso 1 1 calc R
H73B H 0.2605 0.1472 0.2691 0.066 Uiso 1 1 calc R
C74 C 0.2103(3) 0.1789(2) 0.1982(2) 0.0647(16) Uani 1 1 d .
H74D H 0.2087 0.1549 0.2242 0.097 Uiso 1 1 calc R
H74E H 0.2174 0.1585 0.1692 0.097 Uiso 1 1 calc R
H74F H 0.1693 0.2084 0.2042 0.097 Uiso 1 1 calc R
C75 C 0.2221(3) 0.2592(2) 0.12987(19) 0.0530(14) Uani 1 1 d .
H75A H 0.1953 0.2346 0.1356 0.064 Uiso 1 1 calc R
H75B H 0.2448 0.2556 0.0961 0.064 Uiso 1 1 calc R
C76 C 0.1571(3) 0.3374(2) 0.06011(18) 0.0621(16) Uani 1 1 d .
H76A H 0.1197 0.3276 0.0574 0.093 Uiso 1 1 calc R
H76B H 0.1966 0.3068 0.0484 0.093 Uiso 1 1 calc R
H76C H 0.1605 0.3687 0.0417 0.093 Uiso 1 1 calc R
C77 C 0.1487(2) 0.3514(2) 0.11173(17) 0.0432(12) Uani 1 1 d .
C78 C 0.1776(2) 0.3169(2) 0.14231(18) 0.0451(13) Uani 1 1 d .
C79 C 0.1566(3) 0.3468(2) 0.18400(19) 0.0555(15) Uani 1 1 d .
C80 C 0.1648(3) 0.3348(2) 0.23200(19) 0.0631(16) Uani 1 1 d .
H80A H 0.1503 0.3687 0.2510 0.095 Uiso 1 1 calc R
H80B H 0.2105 0.3163 0.2296 0.095 Uiso 1 1 calc R
H80C H 0.1389 0.3117 0.2468 0.095 Uiso 1 1 calc R
C81 C -0.0146(3) 0.4129(2) 0.10245(19) 0.0572(15) Uani 1 1 d .
H81 H 0.0122 0.3858 0.1166 0.069 Uiso 1 1 calc R
C82 C -0.0703(3) 0.4042(2) 0.09541(19) 0.0585(15) Uani 1 1 d .
H82 H -0.0808 0.3721 0.1045 0.070 Uiso 1 1 calc R
C83 C -0.1092(3) 0.4445(3) 0.0746(2) 0.0671(17) Uani 1 1 d .
C84 C -0.0920(2) 0.4952(2) 0.06129(17) 0.0478(13) Uani 1 1 d .
H84 H -0.1177 0.5242 0.0479 0.057 Uiso 1 1 calc R
C85 C -0.0339(3) 0.4959(2) 0.07052(18) 0.0533(14) Uani 1 1 d .
C86 C -0.0130(3) 0.5463(2) 0.06022(18) 0.0501(13) Uani 1 1 d .
C87 C -0.0432(2) 0.5911(2) 0.04040(18) 0.0464(13) Uani 1 1 d .
H87 H -0.0808 0.5914 0.0319 0.056 Uiso 1 1 calc R
C88 C -0.0226(3) 0.6361(2) 0.03184(18) 0.0500(14) Uani 1 1 d .
C89 C 0.0384(2) 0.6331(2) 0.04487(18) 0.0471(13) Uani 1 1 d .
H89 H 0.0584 0.6607 0.0390 0.056 Uiso 1 1 calc R
C90 C 0.0627(3) 0.58500(19) 0.06692(17) 0.0456(13) Uani 1 1 d .
H90 H 0.0991 0.5826 0.0780 0.055 Uiso 1 1 calc R
C91 C -0.1684(3) 0.4370(2) 0.06501(19) 0.0533(14) Uani 1 1 d .
H91A H -0.1685 0.3998 0.0707 0.080 Uiso 1 1 calc R
H91B H -0.1675 0.4443 0.0324 0.080 Uiso 1 1 calc R
H91C H -0.2075 0.4621 0.0857 0.080 Uiso 1 1 calc R
C92 C -0.0604(3) 0.6847(2) 0.01090(19) 0.0542(14) Uani 1 1 d .
H92A H -0.0431 0.6814 -0.0232 0.081 Uiso 1 1 calc R
H92B H -0.0564 0.7176 0.0230 0.081 Uiso 1 1 calc R
H92C H -0.1061 0.6866 0.0194 0.081 Uiso 1 1 calc R
C93 C 0.0945(3) 0.5570(2) 0.18131(18) 0.0511(14) Uani 1 1 d .
H93A H 0.0681 0.5768 0.1613 0.077 Uiso 1 1 calc R
H93B H 0.1027 0.5828 0.2002 0.077 Uiso 1 1 calc R
H93C H 0.0714 0.5352 0.2020 0.077 Uiso 1 1 calc R
C94 C 0.1589(3) 0.5201(2) 0.15083(19) 0.0523(14) Uani 1 1 d .
C95 C 0.2306(3) 0.5066(2) 0.1482(2) 0.0620(16) Uani 1 1 d .
C96 C 0.2628(3) 0.4740(2) 0.1088(2) 0.0532(14) Uani 1 1 d .
C97 C 0.3327(2) 0.4489(2) 0.0849(2) 0.0580(15) Uani 1 1 d .
H97A H 0.3478 0.4735 0.0623 0.087 Uiso 1 1 calc R
H97B H 0.3390 0.4149 0.0684 0.087 Uiso 1 1 calc R
H97C H 0.3574 0.4417 0.1080 0.087 Uiso 1 1 calc R
C98 C 0.2505(3) 0.5326(2) 0.18493(19) 0.0575(15) Uani 1 1 d .
H98A H 0.2151 0.5411 0.2144 0.069 Uiso 1 1 calc R
H98B H 0.2580 0.5668 0.1737 0.069 Uiso 1 1 calc R
C99 C 0.3147(3) 0.4927(2) 0.19438(19) 0.0623(16) Uani 1 1 d .
C100 C 0.3067(3) 0.4497(2) 0.22314(18) 0.0544(15) Uani 1 1 d .
C101 C 0.3634(3) 0.4088(2) 0.23231(19) 0.0537(14) Uani 1 1 d .
C102 C 0.4219(3) 0.4151(2) 0.21130(18) 0.0489(13) Uani 1 1 d .
C103 C 0.4298(2) 0.4595(2) 0.18305(19) 0.0526(14) Uani 1 1 d .
C104 C 0.3757(3) 0.4983(2) 0.1725(2) 0.0630(16) Uani 1 1 d .
C105 C 0.3912(3) 0.5401(2) 0.13528(18) 0.0641(17) Uani 1 1 d .
H10N H 0.3507 0.5644 0.1307 0.096 Uiso 1 1 calc R
H10O H 0.4187 0.5207 0.1056 0.096 Uiso 1 1 calc R
H10P H 0.4139 0.5613 0.1465 0.096 Uiso 1 1 calc R
C106 C 0.2382(3) 0.4433(2) 0.2448(2) 0.0583(15) Uani 1 1 d .
H10D H 0.2238 0.4536 0.2783 0.087 Uiso 1 1 calc R
H10E H 0.2404 0.4057 0.2402 0.087 Uiso 1 1 calc R
H10F H 0.2074 0.4668 0.2294 0.087 Uiso 1 1 calc R
C107 C 0.3565(3) 0.3619(2) 0.26338(17) 0.0509(14) Uani 1 1 d .
H10G H 0.4005 0.3380 0.2623 0.061 Uiso 1 1 calc R
H10H H 0.3358 0.3408 0.2493 0.061 Uiso 1 1 calc R
C108 C 0.4874(2) 0.3715(2) 0.21696(18) 0.0513(14) Uani 1 1 d .
H10I H 0.4835 0.3659 0.2502 0.077 Uiso 1 1 calc R
H10J H 0.5241 0.3849 0.2035 0.077 Uiso 1 1 calc R
H10K H 0.4943 0.3373 0.2006 0.077 Uiso 1 1 calc R
C109 C 0.5029(2) 0.4612(2) 0.15766(19) 0.0541(14) Uani 1 1 d .
H10L H 0.5282 0.4262 0.1402 0.065 Uiso 1 1 calc R
H10M H 0.5001 0.4894 0.1346 0.065 Uiso 1 1 calc R
C110 C 0.4538(2) 0.5270(2) 0.26443(18) 0.0516(14) Uani 1 1 d .
H11D H 0.4421 0.5652 0.2575 0.077 Uiso 1 1 calc R
H11E H 0.4537 0.5235 0.2973 0.077 Uiso 1 1 calc R
H11F H 0.4222 0.5113 0.2585 0.077 Uiso 1 1 calc R
C111 C 0.5199(3) 0.4976(2) 0.23383(19) 0.0577(15) Uani 1 1 d .
C112 C 0.5401(3) 0.4723(2) 0.1897(2) 0.0539(14) Uani 1 1 d .
C113 C 0.6090(3) 0.4535(2) 0.1778(2) 0.0514(14) Uani 1 1 d .
C114 C 0.6606(2) 0.4222(2) 0.13068(19) 0.0532(14) Uani 1 1 d .
H11G H 0.6942 0.4397 0.1201 0.080 Uiso 1 1 calc R
H11H H 0.6384 0.4234 0.1064 0.080 Uiso 1 1 calc R
H11I H 0.6804 0.3846 0.1369 0.080 Uiso 1 1 calc R
C115 C 0.5443(2) 0.6132(2) 0.2959(2) 0.0557(14) Uani 1 1 d .
H115 H 0.5462 0.6038 0.2649 0.067 Uiso 1 1 calc R
C116 C 0.5264(3) 0.6683(2) 0.3104(2) 0.0637(16) Uani 1 1 d .
H116 H 0.5174 0.6949 0.2887 0.076 Uiso 1 1 calc R
C117 C 0.5219(3) 0.6836(3) 0.3524(3) 0.0727(18) Uani 1 1 d .
C118 C 0.5334(3) 0.6446(2) 0.3840(2) 0.0654(17) Uani 1 1 d .
H118 H 0.5305 0.6561 0.4146 0.079 Uiso 1 1 calc R
C119 C 0.5496(2) 0.5865(2) 0.37350(19) 0.0541(14) Uani 1 1 d .
C120 C 0.5681(3) 0.5427(2) 0.4039(2) 0.0544(14) Uani 1 1 d .
C121 C 0.5606(3) 0.5469(2) 0.4535(2) 0.0636(16) Uani 1 1 d .
H121 H 0.5389 0.5813 0.4696 0.076 Uiso 1 1 calc R
C122 C 0.5833(3) 0.5038(2) 0.4784(2) 0.0649(17) Uani 1 1 d .
C123 C 0.6082(3) 0.4524(2) 0.4545(2) 0.0593(15) Uani 1 1 d .
H123 H 0.6230 0.4208 0.4704 0.071 Uiso 1 1 calc R
C124 C 0.6109(3) 0.4485(2) 0.4062(2) 0.0604(15) Uani 1 1 d .
H124 H 0.6282 0.4139 0.3903 0.073 Uiso 1 1 calc R
C125 C 0.5057(3) 0.7435(2) 0.3658(2) 0.0621(16) Uani 1 1 d .
H12D H 0.5451 0.7508 0.3674 0.093 Uiso 1 1 calc R
H12E H 0.4735 0.7525 0.3963 0.093 Uiso 1 1 calc R
H12F H 0.4882 0.7654 0.3423 0.093 Uiso 1 1 calc R
C126 C 0.5763(3) 0.5092(2) 0.53132(18) 0.0584(15) Uani 1 1 d .
H12G H 0.6175 0.5095 0.5359 0.088 Uiso 1 1 calc R
H12H H 0.5646 0.4785 0.5467 0.088 Uiso 1 1 calc R
H12I H 0.5425 0.5429 0.5449 0.088 Uiso 1 1 calc R
C127 C 0.7289(2) 0.5326(2) 0.17944(16) 0.0466(13) Uani 1 1 d .
H127 H 0.6876 0.5364 0.1754 0.056 Uiso 1 1 calc R
C128 C 0.7592(3) 0.5760(2) 0.16550(16) 0.0468(13) Uani 1 1 d .
H128 H 0.7376 0.6090 0.1543 0.056 Uiso 1 1 calc R
C129 C 0.8198(3) 0.5649(2) 0.16991(19) 0.0565(15) Uani 1 1 d .
C130 C 0.8506(3) 0.5177(2) 0.1909(2) 0.0597(15) Uani 1 1 d .
H130 H 0.8912 0.5127 0.1968 0.072 Uiso 1 1 calc R
C131 C 0.8186(3) 0.4799(2) 0.20211(19) 0.0575(15) Uani 1 1 d .
C132 C 0.8452(3) 0.4292(2) 0.22341(17) 0.0492(13) Uani 1 1 d .
C133 C 0.9072(3) 0.4075(2) 0.22968(18) 0.0528(14) Uani 1 1 d .
H133 H 0.9362 0.4278 0.2187 0.063 Uiso 1 1 calc R
C134 C 0.9304(3) 0.3612(2) 0.24950(18) 0.0562(15) Uani 1 1 d .
C135 C 0.8822(3) 0.3321(2) 0.26931(19) 0.0575(15) Uani 1 1 d .
H135 H 0.8930 0.2997 0.2850 0.069 Uiso 1 1 calc R
C136 C 0.8208(3) 0.3552(2) 0.26351(18) 0.0506(13) Uani 1 1 d .
H136 H 0.7901 0.3368 0.2760 0.061 Uiso 1 1 calc R
C137 C 0.8553(3) 0.6069(2) 0.1570(2) 0.0569(15) Uani 1 1 d .
H13D H 0.8531 0.6194 0.1259 0.085 Uiso 1 1 calc R
H13E H 0.9007 0.5907 0.1568 0.085 Uiso 1 1 calc R
H13F H 0.8348 0.6377 0.1800 0.085 Uiso 1 1 calc R
C138 C 0.9989(3) 0.3396(2) 0.25433(19) 0.0547(14) Uani 1 1 d .
H13G H 1.0272 0.3167 0.2265 0.082 Uiso 1 1 calc R
H13H H 0.9989 0.3183 0.2821 0.082 Uiso 1 1 calc R
H13I H 1.0148 0.3699 0.2575 0.082 Uiso 1 1 calc R
C139 C 0.5214(2) 0.3847(2) 0.36109(17) 0.0451(13) Uani 1 1 d .
H13J H 0.4926 0.3642 0.3585 0.068 Uiso 1 1 calc R
H13K H 0.4984 0.4235 0.3621 0.068 Uiso 1 1 calc R
H13L H 0.5349 0.3760 0.3897 0.068 Uiso 1 1 calc R
C140 C 0.5793(2) 0.3703(2) 0.32006(17) 0.0433(12) Uani 1 1 d .
C141 C 0.6111(3) 0.3239(2) 0.29107(19) 0.0512(14) Uani 1 1 d .
C142 C 0.6641(3) 0.3333(2) 0.25640(18) 0.0516(14) Uani 1 1 d .
C143 C 0.7216(3) 0.2973(2) 0.21862(18) 0.0528(14) Uani 1 1 d .
H14A H 0.7518 0.3174 0.2051 0.079 Uiso 1 1 calc R
H14B H 0.7058 0.2865 0.1940 0.079 Uiso 1 1 calc R
H14C H 0.7437 0.2651 0.2326 0.079 Uiso 1 1 calc R
C144 C 0.5909(3) 0.2705(2) 0.29400(18) 0.0517(14) Uani 1 1 d .
H14D H 0.5517 0.2779 0.2829 0.062 Uiso 1 1 calc R
H14E H 0.6261 0.2422 0.2724 0.062 Uiso 1 1 calc R
C145 C 0.5772(3) 0.2486(2) 0.34259(19) 0.0536(14) Uani 1 1 d .
C146 C 0.6248(3) 0.2324(2) 0.3669(2) 0.0553(14) Uani 1 1 d .
C147 C 0.6130(3) 0.2158(2) 0.4107(2) 0.0596(15) Uani 1 1 d .
C148 C 0.5486(3) 0.2132(2) 0.43462(19) 0.0614(16) Uani 1 1 d .
C149 C 0.5046(3) 0.2232(2) 0.40977(19) 0.0573(15) Uani 1 1 d .
C150 C 0.5162(3) 0.2421(2) 0.3643(2) 0.0629(16) Uani 1 1 d .
C151 C 0.4630(2) 0.2530(2) 0.33792(18) 0.0497(13) Uani 1 1 d .
H15X H 0.4261 0.2428 0.3571 0.074 Uiso 1 1 calc R
H15Y H 0.4809 0.2316 0.3082 0.074 Uiso 1 1 calc R
H15Z H 0.4487 0.2915 0.3320 0.074 Uiso 1 1 calc R
C152 C 0.6993(2) 0.2288(2) 0.33813(18) 0.0536(14) Uani 1 1 d .
H15D H 0.7014 0.2651 0.3304 0.080 Uiso 1 1 calc R
H15E H 0.7127 0.2061 0.3093 0.080 Uiso 1 1 calc R
H15F H 0.7283 0.2130 0.3576 0.080 Uiso 1 1 calc R
C153 C 0.6621(3) 0.2169(2) 0.44047(19) 0.0608(16) Uani 1 1 d .
H15J H 0.6796 0.2473 0.4319 0.073 Uiso 1 1 calc R
H15K H 0.6396 0.2211 0.4743 0.073 Uiso 1 1 calc R
C154 C 0.5278(3) 0.1976(2) 0.48761(18) 0.0612(16) Uani 1 1 d .
H15A H 0.5619 0.1965 0.5024 0.092 Uiso 1 1 calc R
H15B H 0.5213 0.1621 0.4884 0.092 Uiso 1 1 calc R
H15C H 0.4873 0.2247 0.5045 0.092 Uiso 1 1 calc R
C155 C 0.4365(2) 0.2106(2) 0.43169(18) 0.0497(13) Uani 1 1 d .
H15L H 0.4291 0.1895 0.4079 0.060 Uiso 1 1 calc R
H15M H 0.4403 0.1878 0.4587 0.060 Uiso 1 1 calc R
C156 C 0.2904(3) 0.2127(2) 0.44253(18) 0.0519(14) Uani 1 1 d .
H15N H 0.2677 0.2031 0.4730 0.078 Uiso 1 1 calc R
H15O H 0.3270 0.1814 0.4272 0.078 Uiso 1 1 calc R
H15P H 0.2606 0.2238 0.4230 0.078 Uiso 1 1 calc R
C157 C 0.3155(3) 0.2599(2) 0.44946(18) 0.0531(14) Uani 1 1 d .
C158 C 0.3790(3) 0.2596(2) 0.44736(18) 0.0509(14) Uani 1 1 d .
C159 C 0.3730(3) 0.3116(2) 0.45977(19) 0.0538(14) Uani 1 1 d .
C160 C 0.4236(2) 0.3387(2) 0.46591(18) 0.0515(14) Uani 1 1 d .
H16A H 0.4116 0.3761 0.4565 0.077 Uiso 1 1 calc R
H16B H 0.4667 0.3186 0.4464 0.077 Uiso 1 1 calc R
H16C H 0.4239 0.3386 0.4987 0.077 Uiso 1 1 calc R
C161 C 0.1024(3) 0.4036(2) 0.38105(19) 0.0545(14) Uani 1 1 d .
H161 H 0.1396 0.4104 0.3613 0.065 Uiso 1 1 calc R
C162 C 0.0434(2) 0.4219(2) 0.3693(2) 0.0559(15) Uani 1 1 d .
H162 H 0.0412 0.4410 0.3418 0.067 Uiso 1 1 calc R
C163 C -0.0130(3) 0.4119(2) 0.3984(2) 0.0577(15) Uani 1 1 d .
C164 C -0.0090(3) 0.3839(2) 0.4398(2) 0.0588(15) Uani 1 1 d .
H164 H -0.0461 0.3770 0.4597 0.071 Uiso 1 1 calc R
C165 C 0.0508(3) 0.3663(2) 0.4510(2) 0.0593(15) Uani 1 1 d .
C166 C 0.0660(3) 0.3370(2) 0.4928(2) 0.0615(16) Uani 1 1 d .
C167 C 0.0155(3) 0.3275(3) 0.5296(2) 0.078(2) Uani 1 1 d .
H167 H -0.0274 0.3370 0.5269 0.093 Uiso 1 1 calc R
C168 C 0.0303(3) 0.3039(3) 0.5704(2) 0.0668(17) Uani 1 1 d .
C169 C 0.0945(3) 0.2883(2) 0.5734(2) 0.0638(16) Uani 1 1 d .
H169 H 0.1043 0.2713 0.6003 0.077 Uiso 1 1 calc R
C170 C 0.1452(3) 0.2977(2) 0.53648(19) 0.0617(16) Uani 1 1 d .
H170 H 0.1883 0.2878 0.5390 0.074 Uiso 1 1 calc R
C171 C -0.0773(3) 0.4306(3) 0.3853(2) 0.0710(18) Uani 1 1 d .
H17D H -0.1042 0.4082 0.4001 0.106 Uiso 1 1 calc R
H17E H -0.0686 0.4271 0.3513 0.106 Uiso 1 1 calc R
H17F H -0.1001 0.4685 0.3962 0.106 Uiso 1 1 calc R
C172 C -0.0238(3) 0.2935(2) 0.6097(2) 0.0749(19) Uani 1 1 d .
H17G H -0.0050 0.2642 0.6281 0.112 Uiso 1 1 calc R
H17H H -0.0538 0.2832 0.5962 0.112 Uiso 1 1 calc R
H17I H -0.0473 0.3264 0.6300 0.112 Uiso 1 1 calc R
C173 C 0.2257(3) 0.5355(2) 0.4198(2) 0.0608(16) Uani 1 1 d .
H173 H 0.2292 0.5168 0.3919 0.073 Uiso 1 1 calc R
C174 C 0.2042(3) 0.5907(3) 0.4236(2) 0.0663(17) Uani 1 1 d .
H174 H 0.1909 0.6099 0.3986 0.080 Uiso 1 1 calc R
C175 C 0.2012(3) 0.6214(2) 0.4656(2) 0.0636(16) Uani 1 1 d .
C176 C 0.2189(3) 0.5922(2) 0.5017(2) 0.0620(16) Uani 1 1 d .
H176 H 0.2189 0.6099 0.5289 0.074 Uiso 1 1 calc R
C177 C 0.2373(2) 0.5343(2) 0.49743(18) 0.0471(13) Uani 1 1 d .
C178 C 0.2514(2) 0.4995(2) 0.53624(18) 0.0448(13) Uani 1 1 d .
C179 C 0.2453(3) 0.5192(2) 0.58220(19) 0.0581(15) Uani 1 1 d .
H179 H 0.2315 0.5569 0.5896 0.070 Uiso 1 1 calc R
C180 C 0.2592(3) 0.4833(3) 0.6156(2) 0.0675(17) Uani 1 1 d .
C181 C 0.2765(3) 0.4313(3) 0.6052(2) 0.0665(18) Uani 1 1 d .
H181 H 0.2856 0.4072 0.6288 0.080 Uiso 1 1 calc R
C182 C 0.2828(3) 0.4081(3) 0.5590(2) 0.0650(17) Uani 1 1 d .
H182 H 0.2936 0.3704 0.5524 0.078 Uiso 1 1 calc R
C183 C 0.1863(3) 0.6827(2) 0.4664(2) 0.082(2) Uani 1 1 d .
H18C H 0.1772 0.6967 0.4985 0.123 Uiso 1 1 calc R
H18D H 0.1485 0.6990 0.4548 0.123 Uiso 1 1 calc R
H18E H 0.2237 0.6917 0.4465 0.123 Uiso 1 1 calc R
C184 C 0.2521(3) 0.5032(2) 0.66568(17) 0.0616(16) Uani 1 1 d .
H18F H 0.2673 0.4721 0.6836 0.092 Uiso 1 1 calc R
H18G H 0.2064 0.5225 0.6809 0.092 Uiso 1 1 calc R
H18H H 0.2779 0.5275 0.6643 0.092 Uiso 1 1 calc R
C185 C 0.3594(3) 0.4513(2) 0.34184(19) 0.0578(15) Uani 1 1 d .
H18I H 0.3312 0.4885 0.3423 0.087 Uiso 1 1 calc R
H18J H 0.3928 0.4422 0.3118 0.087 Uiso 1 1 calc R
H18K H 0.3799 0.4479 0.3673 0.087 Uiso 1 1 calc R
C186 C 0.3165(3) 0.4102(2) 0.3487(2) 0.0498(14) Uani 1 1 d .
C187 C 0.3181(2) 0.3752(2) 0.31493(18) 0.0479(13) Uani 1 1 d .
C188 C 0.2718(2) 0.3459(2) 0.33895(18) 0.0458(13) Uani 1 1 d .
C189 C 0.2419(2) 0.3063(2) 0.32517(17) 0.0436(12) Uani 1 1 d .
H18L H 0.2747 0.2707 0.3171 0.065 Uiso 1 1 calc R
H18M H 0.2257 0.3190 0.2981 0.065 Uiso 1 1 calc R
H18N H 0.2060 0.3036 0.3514 0.065 Uiso 1 1 calc R
C190 C 0.5531(3) 0.0894(2) 0.33877(18) 0.0495(13) Uani 1 1 d .
H19A H 0.5281 0.0684 0.3588 0.074 Uiso 1 1 calc R
H19B H 0.5273 0.1277 0.3426 0.074 Uiso 1 1 calc R
H19C H 0.5930 0.0849 0.3477 0.074 Uiso 1 1 calc R
C191 C 0.5699(3) 0.0700(2) 0.2887(2) 0.0529(14) Uani 1 1 d .
C192 C 0.5927(3) 0.0933(2) 0.2477(2) 0.0543(14) Uani 1 1 d .
C193 C 0.5949(3) 0.0584(2) 0.2105(2) 0.0489(13) Uani 1 1 d .
C194 C 0.6148(3) 0.0629(2) 0.15958(18) 0.0520(14) Uani 1 1 d .
H19D H 0.6620 0.0534 0.1486 0.078 Uiso 1 1 calc R
H19E H 0.5952 0.1001 0.1520 0.078 Uiso 1 1 calc R
H19F H 0.6003 0.0383 0.1442 0.078 Uiso 1 1 calc R
C195 C 0.6150(3) -0.0610(2) 0.3485(2) 0.0602(16) Uani 1 1 d .
H195 H 0.6357 -0.0443 0.3228 0.072 Uiso 1 1 calc R
C196 C 0.6498(3) -0.0883(2) 0.3780(2) 0.0573(15) Uani 1 1 d .
H196 H 0.6909 -0.0847 0.3761 0.069 Uiso 1 1 calc R
C197 C 0.6252(3) -0.1216(2) 0.4111(2) 0.0589(15) Uani 1 1 d .
C198 C 0.5620(3) -0.1154(3) 0.4171(2) 0.0638(16) Uani 1 1 d .
H198 H 0.5400 -0.1299 0.4437 0.077 Uiso 1 1 calc R
C199 C 0.5260(3) -0.0882(2) 0.38579(19) 0.0587(16) Uani 1 1 d .
C200 C 0.4590(3) -0.0852(2) 0.3889(2) 0.0645(17) Uani 1 1 d .
C201 C 0.4179(3) -0.1112(2) 0.4186(2) 0.0564(15) Uani 1 1 d .
H201 H 0.4342 -0.1337 0.4410 0.068 Uiso 1 1 calc R
C202 C 0.3533(3) -0.1058(2) 0.41728(19) 0.0553(15) Uani 1 1 d .
C203 C 0.3304(3) -0.0701(2) 0.3861(2) 0.0609(16) Uani 1 1 d .
H203 H 0.2874 -0.0637 0.3843 0.073 Uiso 1 1 calc R
C204 C 0.3722(3) -0.0412(2) 0.3553(2) 0.0598(16) Uani 1 1 d .
H204 H 0.3553 -0.0171 0.3341 0.072 Uiso 1 1 calc R
C205 C 0.6609(3) -0.1521(2) 0.44518(19) 0.0633(16) Uani 1 1 d .
H20A H 0.6497 -0.1290 0.4735 0.095 Uiso 1 1 calc R
H20B H 0.7077 -0.1623 0.4306 0.095 Uiso 1 1 calc R
H20C H 0.6485 -0.1848 0.4534 0.095 Uiso 1 1 calc R
C206 C 0.3131(3) -0.1397(2) 0.44564(19) 0.0593(15) Uani 1 1 d .
H20D H 0.2907 -0.1224 0.4770 0.089 Uiso 1 1 calc R
H20E H 0.3417 -0.1759 0.4481 0.089 Uiso 1 1 calc R
H20F H 0.2812 -0.1423 0.4300 0.089 Uiso 1 1 calc R
C207 C 0.6754(3) -0.0835(2) 0.16609(19) 0.0596(16) Uani 1 1 d .
H207 H 0.6807 -0.0558 0.1831 0.072 Uiso 1 1 calc R
C208 C 0.7311(3) -0.1248(2) 0.13928(19) 0.0577(15) Uani 1 1 d .
H208 H 0.7732 -0.1248 0.1391 0.069 Uiso 1 1 calc R
C209 C 0.7241(3) -0.1654(2) 0.1132(2) 0.0641(16) Uani 1 1 d .
C210 C 0.6599(3) -0.1651(2) 0.1152(2) 0.0610(16) Uani 1 1 d .
H210 H 0.6542 -0.1928 0.0987 0.073 Uiso 1 1 calc R
C211 C 0.6045(3) -0.1237(2) 0.1416(2) 0.0561(15) Uani 1 1 d .
C212 C 0.5401(3) -0.1211(2) 0.1460(2) 0.0577(15) Uani 1 1 d .
C213 C 0.5218(3) -0.1605(2) 0.1269(2) 0.0613(16) Uani 1 1 d .
H213 H 0.5539 -0.1903 0.1082 0.074 Uiso 1 1 calc R
C214 C 0.4558(3) -0.1553(2) 0.13572(19) 0.0555(15) Uani 1 1 d .
C215 C 0.4069(3) -0.1117(2) 0.1654(2) 0.0589(15) Uani 1 1 d .
H215 H 0.3624 -0.1088 0.1720 0.071 Uiso 1 1 calc R
C216 C 0.4264(3) -0.0737(2) 0.1846(2) 0.0567(15) Uani 1 1 d .
H216 H 0.3946 -0.0440 0.2036 0.068 Uiso 1 1 calc R
C217 C 0.7793(3) -0.2119(2) 0.0834(2) 0.0724(18) Uani 1 1 d .
H21A H 0.8031 -0.1975 0.0560 0.109 Uiso 1 1 calc R
H21B H 0.7613 -0.2376 0.0731 0.109 Uiso 1 1 calc R
H21C H 0.8087 -0.2301 0.1019 0.109 Uiso 1 1 calc R
C218 C 0.4338(3) -0.1970(2) 0.1144(2) 0.0621(16) Uani 1 1 d .
H21D H 0.4699 -0.2188 0.0892 0.093 Uiso 1 1 calc R
H21E H 0.3974 -0.1781 0.1020 0.093 Uiso 1 1 calc R
H21F H 0.4202 -0.2206 0.1387 0.093 Uiso 1 1 calc R
C219 C 0.3590(3) 0.1039(2) 0.35079(19) 0.0628(16) Uani 1 1 d .
H21G H 0.3852 0.0779 0.3679 0.094 Uiso 1 1 calc R
H21H H 0.3131 0.1087 0.3653 0.094 Uiso 1 1 calc R
H21I H 0.3670 0.1386 0.3517 0.094 Uiso 1 1 calc R
C220 C 0.3778(3) 0.0824(2) 0.2993(2) 0.0641(17) Uani 1 1 d .
C221 C 0.3559(3) 0.1013(2) 0.2619(2) 0.0654(17) Uani 1 1 d .
C222 C 0.3977(3) 0.0629(2) 0.22396(19) 0.0544(14) Uani 1 1 d .
C223 C 0.3916(3) 0.0653(2) 0.17259(19) 0.0616(16) Uani 1 1 d .
H22A H 0.4052 0.0954 0.1575 0.092 Uiso 1 1 calc R
H22B H 0.3465 0.0707 0.1732 0.092 Uiso 1 1 calc R
H22C H 0.4193 0.0314 0.1550 0.092 Uiso 1 1 calc R
C224 C 0.6652(3) 0.0852(2) 0.4177(2) 0.0631(16) Uani 1 1 d .
H22D H 0.6228 0.1131 0.4246 0.095 Uiso 1 1 calc R
H22E H 0.6645 0.0582 0.4414 0.095 Uiso 1 1 calc R
H22F H 0.6749 0.0677 0.3868 0.095 Uiso 1 1 calc R
C225 C 0.7201(3) 0.1126(3) 0.4182(2) 0.0692(18) Uani 1 1 d .
C226 C 0.7160(3) 0.1636(3) 0.4289(2) 0.0619(16) Uani 1 1 d .
C227 C 0.7764(3) 0.1634(3) 0.4334(2) 0.0679(17) Uani 1 1 d .
C228 C 0.8017(3) 0.2081(3) 0.4511(2) 0.0756(19) Uani 1 1 d .
H22G H 0.8307 0.2192 0.4245 0.113 Uiso 1 1 calc R
H22H H 0.8253 0.1928 0.4741 0.113 Uiso 1 1 calc R
H22I H 0.7647 0.2395 0.4656 0.113 Uiso 1 1 calc R
N1 N 0.9344(2) 0.08340(19) 0.46422(17) 0.0690(14) Uani 1 1 d .
N2 N 1.0113(2) 0.0738(2) 0.37938(17) 0.0693(14) Uani 1 1 d .
N3 N 0.5530(2) -0.05716(19) 0.35482(16) 0.0636(14) Uani 1 1 d .
N4 N 0.4315(3) -0.0483(2) 0.35668(17) 0.0648(13) Uani 1 1 d .
N5 N 0.6128(2) -0.08376(17) 0.16733(14) 0.0496(11) Uani 1 1 d .
N6 N 0.4925(2) -0.07847(17) 0.17607(15) 0.0503(11) Uani 1 1 d .
N7 N 0.6916(2) 0.08082(18) -0.04313(15) 0.0553(12) Uani 1 1 d .
N8 N 0.5639(2) 0.10456(17) -0.02036(14) 0.0493(11) Uani 1 1 d .
N9 N 0.6734(2) 0.27729(16) -0.07707(15) 0.0497(11) Uani 1 1 d .
N10 N 0.5436(2) 0.31035(16) -0.05020(14) 0.0459(10) Uani 1 1 d .
N11 N 0.0020(2) 0.45698(17) 0.09028(14) 0.0481(11) Uani 1 1 d .
N12 N 0.0404(2) 0.54289(16) 0.07386(14) 0.0471(11) Uani 1 1 d .
N13 N 0.1070(2) 0.37517(17) 0.42223(16) 0.0520(11) Uani 1 1 d .
N14 N 0.1302(2) 0.32191(19) 0.49627(15) 0.0543(12) Uani 1 1 d .
N15 N 0.2423(2) 0.50697(17) 0.45704(16) 0.0484(11) Uani 1 1 d .
N16 N 0.2714(2) 0.44625(18) 0.52592(16) 0.0523(11) Uani 1 1 d .
N17 N 0.5596(2) 0.57093(18) 0.32761(16) 0.0588(12) Uani 1 1 d .
N18 N 0.5898(2) 0.49225(17) 0.38215(15) 0.0511(11) Uani 1 1 d .
N19 N 0.7604(2) 0.48788(17) 0.19785(15) 0.0549(12) Uani 1 1 d .
N20 N 0.8009(2) 0.39929(17) 0.24275(14) 0.0467(11) Uani 1 1 d .
N21 N 0.9025(2) 0.1019(2) 0.33081(16) 0.0652(14) Uani 1 1 d .
N22 N 0.8886(2) 0.1515(2) 0.31536(16) 0.0720(15) Uani 1 1 d .
N23 N 0.5533(2) 0.02569(17) 0.27776(16) 0.0529(12) Uani 1 1 d .
N24 N 0.5708(2) 0.02054(19) 0.22815(16) 0.0521(11) Uani 1 1 d .
N25 N 0.4278(2) 0.03621(19) 0.28547(17) 0.0626(13) Uani 1 1 d .
N26 N 0.4395(2) 0.02572(18) 0.23688(15) 0.0493(11) Uani 1 1 d .
N27 N 0.6860(2) 0.16961(17) 0.02199(15) 0.0525(11) Uani 1 1 d .
N28 N 0.6824(2) 0.22451(18) 0.01500(15) 0.0546(12) Uani 1 1 d .
N29 N 0.55019(19) 0.19816(17) 0.04591(15) 0.0489(11) Uani 1 1 d .
N30 N 0.54632(19) 0.25310(17) 0.04215(14) 0.0473(11) Uani 1 1 d .
N31 N 0.1145(2) 0.40092(17) 0.13200(15) 0.0514(11) Uani 1 1 d .
N32 N 0.1174(2) 0.39880(18) 0.17909(15) 0.0531(12) Uani 1 1 d .
H32 H 0.0983 0.4250 0.2009 0.064 Uiso 1 1 calc R
N33 N 0.1568(2) 0.49462(16) 0.11264(14) 0.0474(11) Uani 1 1 d .
N34 N 0.2191(2) 0.46473(17) 0.08904(15) 0.0514(11) Uani 1 1 d .
N35 N 0.2743(2) 0.31195(17) 0.46035(14) 0.0460(11) Uani 1 1 d .
N36 N 0.3109(2) 0.34464(18) 0.46314(15) 0.0531(12) Uani 1 1 d .
N37 N 0.2481(2) 0.36845(17) 0.38597(15) 0.0495(11) Uani 1 1 d .
N38 N 0.2783(2) 0.40671(18) 0.39008(16) 0.0481(11) Uani 1 1 d .
N39 N 0.6138(2) 0.40873(18) 0.30320(15) 0.0508(11) Uani 1 1 d .
N40 N 0.6645(2) 0.38544(18) 0.26647(16) 0.0513(11) Uani 1 1 d .
N41 N 0.5753(2) 0.49369(19) 0.24762(16) 0.0601(12) Uani 1 1 d .
N42 N 0.6279(2) 0.46729(19) 0.21290(16) 0.0605(13) Uani 1 1 d .
N43 N 0.8178(3) 0.1117(2) 0.42380(17) 0.0693(14) Uani 1 1 d .
N44 N 0.7833(3) 0.0795(2) 0.41419(17) 0.0721(15) Uani 1 1 d .
H44A H 0.7985 0.0446 0.4069 0.087 Uiso 1 1 calc R
N45 N 0.3444(3) 0.2284(2) 0.00649(19) 0.0650(14) Uani 1 1 d .
N46 N 0.0344(3) 0.1592(2) 0.56307(19) 0.0699(15) Uani 1 1 d .
N47 N 0.4485(3) 0.0378(2) 0.4614(2) 0.0719(16) Uani 1 1 d .
N48 N 0.0012(3) 0.4978(2) 0.2544(2) 0.0695(15) Uani 1 1 d .
N49 N 0.0651(3) 0.4400(2) 0.58274(19) 0.0709(15) Uani 1 1 d .
N50 N 0.0952(3) 0.5633(2) 0.4085(2) 0.0691(14) Uani 1 1 d .
N51 N 0.0927(3) 0.7651(2) 0.0797(2) 0.0758(15) Uani 1 1 d .
N52 N 0.2683(3) 0.6187(2) 0.30968(16) 0.0556(12) Uani 1 1 d .
N53 N 0.2028(2) 0.67155(19) 0.62496(16) 0.0486(11) Uani 1 1 d .
N54 N 0.6012(3) 0.3382(3) 0.5297(2) 0.0796(17) Uani 1 1 d .
O1 O 0.0360(2) 0.12460(18) 0.59351(14) 0.0665(11) Uani 1 1 d .
O2 O -0.0134(2) 0.17447(16) 0.54469(13) 0.0612(10) Uani 1 1 d .
O3 O 0.0843(2) 0.17464(16) 0.54720(14) 0.0622(10) Uani 1 1 d .
O4 O 0.04088(19) 0.46038(15) 0.55105(14) 0.0583(10) Uani 1 1 d .
O5 O 0.02991(19) 0.43212(14) 0.62223(14) 0.0571(10) Uani 1 1 d .
O6 O 0.1258(2) 0.42900(15) 0.57525(14) 0.0651(11) Uani 1 1 d .
O7 O 0.0761(2) 0.53621(18) 0.44286(15) 0.0677(11) Uani 1 1 d .
O8 O 0.1017(2) 0.60862(18) 0.41466(14) 0.0677(11) Uani 1 1 d .
O9 O 0.10940(19) 0.54542(15) 0.36632(15) 0.0658(11) Uani 1 1 d .
O10 O -0.0482(2) 0.51489(16) 0.28903(15) 0.0702(11) Uani 1 1 d .
O11 O 0.0564(2) 0.47405(16) 0.26191(13) 0.0622(10) Uani 1 1 d .
O12 O -0.00494(19) 0.50443(16) 0.21463(16) 0.0656(11) Uani 1 1 d .
O13 O 0.35825(18) 0.19724(15) 0.03992(14) 0.0572(10) Uani 1 1 d .
O14 O 0.2923(2) 0.23374(16) -0.00321(14) 0.0689(12) Uani 1 1 d .
O15 O 0.3802(2) 0.25296(18) -0.01397(15) 0.0772(13) Uani 1 1 d .
O16 O 0.0487(2) 0.75801(18) 0.06417(15) 0.0723(12) Uani 1 1 d .
O17 O 0.0741(2) 0.79086(16) 0.11898(15) 0.0680(11) Uani 1 1 d .
O18 O 0.1522(2) 0.74591(17) 0.05628(15) 0.0738(12) Uani 1 1 d .
O19 O 0.20804(19) 0.64501(15) 0.32576(14) 0.0692(11) Uani 1 1 d .
O20 O 0.28374(18) 0.57695(16) 0.28188(13) 0.0639(11) Uani 1 1 d .
O21 O 0.3089(2) 0.63410(16) 0.32243(14) 0.0661(11) Uani 1 1 d .
O22 O 0.4219(2) 0.05903(18) 0.43706(15) 0.0702(12) Uani 1 1 d .
O23 O 0.44261(19) 0.00194(18) 0.48803(15) 0.0652(11) Uani 1 1 d .
O24 O 0.5003(2) 0.05191(16) 0.46161(14) 0.0676(11) Uani 1 1 d .
O25 O 0.19052(18) 0.71607(16) 0.64785(13) 0.0622(10) Uani 1 1 d .
O26 O 0.25574(19) 0.63486(16) 0.61996(13) 0.0638(11) Uani 1 1 d .
O27 O 0.16289(19) 0.66230(15) 0.60736(15) 0.0631(10) Uani 1 1 d .
O28 O 0.5591(2) 0.34550(17) 0.50362(15) 0.0710(12) Uani 1 1 d .
O29 O 0.6307(2) 0.3688(2) 0.53382(15) 0.0774(13) Uani 1 1 d .
O30 O 0.61094(19) 0.29313(19) 0.55124(15) 0.0752(12) Uani 1 1 d .
Pd1 Pd 0.91678(2) 0.091096(19) 0.400670(16) 0.06624(15) Uani 1 1 d .
Pd2 Pd 0.49424(2) -0.011730(18) 0.317502(15) 0.05558(12) Uani 1 1 d .
Pd3 Pd 0.52858(2) -0.028404(17) 0.203057(14) 0.04930(11) Uani 1 1 d .
Pd4 Pd 0.62143(2) 0.140030(16) 0.001898(14) 0.04795(11) Uani 1 1 d .
Pd5 Pd 0.61131(2) 0.266971(16) -0.016539(14) 0.04556(11) Uani 1 1 d .
Pd6 Pd 0.079562(19) 0.473836(16) 0.103554(14) 0.04454(11) Uani 1 1 d .
Pd7 Pd 0.19054(2) 0.345397(16) 0.441883(14) 0.04540(11) Uani 1 1 d .
Pd8 Pd 0.27494(2) 0.425515(17) 0.458610(15) 0.05235(12) Uani 1 1 d .
Pd9 Pd 0.58446(2) 0.490715(18) 0.315251(15) 0.05450(12) Uani 1 1 d .
Pd10 Pd 0.71329(2) 0.433233(17) 0.229266(15) 0.04871(11) Uani 1 1 d .

loop_
_atom_site_aniso_label
_atom_site_aniso_U_11
_atom_site_aniso_U_22
_atom_site_aniso_U_33
_atom_site_aniso_U_23
_atom_site_aniso_U_13
_atom_site_aniso_U_12
C1 0.068(4) 0.071(4) 0.060(4) 0.026(3) -0.015(3) -0.025(3)
C2 0.059(4) 0.050(4) 0.067(4) 0.011(3) -0.021(3) -0.007(3)
C3 0.062(4) 0.059(4) 0.060(4) -0.004(3) -0.012(3) -0.003(3)
C4 0.062(4) 0.040(3) 0.062(4) 0.014(3) -0.013(3) 0.008(3)
C5 0.069(4) 0.052(4) 0.057(4) -0.008(3) -0.008(3) -0.001(3)
C6 0.056(4) 0.036(3) 0.067(4) 0.007(3) -0.009(3) 0.004(3)
C7 0.064(4) 0.058(4) 0.057(4) -0.011(3) 0.000(3) 0.008(3)
C8 0.056(4) 0.082(5) 0.058(4) -0.019(4) 0.000(3) -0.003(3)
C9 0.050(4) 0.063(4) 0.071(4) 0.006(3) -0.009(3) -0.005(3)
C10 0.048(4) 0.058(4) 0.051(3) -0.014(3) 0.000(3) -0.005(3)
C11 0.066(4) 0.068(4) 0.058(4) -0.017(3) -0.021(3) 0.023(3)
C12 0.049(4) 0.065(4) 0.082(4) 0.006(3) -0.012(3) -0.004(3)
C13 0.047(3) 0.055(4) 0.082(4) 0.002(3) -0.010(3) 0.001(3)
C14 0.052(4) 0.056(4) 0.074(4) 0.003(3) -0.014(3) 0.002(3)
C15 0.034(3) 0.071(4) 0.065(4) 0.021(4) -0.002(3) -0.005(3)
C16 0.067(4) 0.074(5) 0.057(4) 0.010(4) -0.014(3) -0.003(4)
C17 0.066(4) 0.066(4) 0.071(4) 0.006(4) 0.005(3) 0.007(3)
C18 0.058(4) 0.068(4) 0.061(4) 0.000(3) 0.006(3) 0.006(3)
C19 0.050(4) 0.050(4) 0.067(4) 0.008(3) -0.008(3) -0.008(3)
C20 0.051(4) 0.066(4) 0.043(3) -0.006(3) 0.000(3) -0.007(3)
C21 0.062(4) 0.049(4) 0.053(4) 0.004(3) 0.008(3) -0.004(3)
C22 0.043(3) 0.041(3) 0.059(4) 0.004(3) -0.001(3) 0.007(3)
C23 0.046(3) 0.058(4) 0.045(3) -0.003(3) -0.006(3) -0.013(3)
C24 0.052(4) 0.052(4) 0.055(4) 0.015(3) -0.006(3) 0.006(3)
C25 0.054(4) 0.054(4) 0.061(4) 0.006(3) -0.008(3) 0.004(3)
C26 0.056(4) 0.075(4) 0.056(4) -0.004(3) -0.006(3) -0.006(3)
C27 0.050(3) 0.063(4) 0.051(3) 0.003(3) -0.004(3) -0.003(3)
C28 0.042(3) 0.041(3) 0.049(3) -0.006(2) -0.003(2) -0.009(2)
C29 0.057(4) 0.052(4) 0.062(4) -0.006(3) -0.006(3) -0.017(3)
C30 0.051(3) 0.056(4) 0.061(4) 0.004(3) -0.012(3) -0.003(3)
C31 0.041(3) 0.051(4) 0.051(3) 0.009(3) -0.005(3) -0.004(3)
C32 0.043(3) 0.051(4) 0.057(4) 0.001(3) -0.007(3) 0.009(3)
C33 0.041(3) 0.057(4) 0.072(4) 0.002(3) -0.021(3) -0.007(3)
C34 0.049(3) 0.061(4) 0.038(3) 0.006(3) 0.005(3) -0.007(3)
C35 0.050(3) 0.064(4) 0.061(4) -0.016(3) -0.015(3) -0.010(3)
C36 0.063(4) 0.063(4) 0.056(4) -0.013(3) -0.016(3) -0.010(3)
C37 0.054(4) 0.049(3) 0.064(4) -0.012(3) 0.003(3) -0.010(3)
C38 0.055(4) 0.056(4) 0.048(3) -0.007(3) -0.016(3) -0.009(3)
C39 0.059(4) 0.033(3) 0.047(3) 0.009(2) -0.011(3) -0.008(3)
C40 0.048(3) 0.040(3) 0.043(3) 0.010(2) -0.019(3) -0.008(3)
C41 0.051(4) 0.037(3) 0.058(3) -0.004(3) -0.014(3) -0.008(3)
C42 0.064(4) 0.055(4) 0.052(3) -0.007(3) -0.022(3) -0.022(3)
C43 0.061(4) 0.046(3) 0.055(3) 0.002(3) -0.020(3) -0.021(3)
C44 0.054(3) 0.039(3) 0.051(3) -0.006(3) -0.013(3) -0.008(3)
C45 0.061(4) 0.068(4) 0.071(4) -0.022(3) -0.009(3) -0.012(3)
C46 0.067(4) 0.050(3) 0.053(3) -0.001(3) -0.023(3) -0.017(3)
C47 0.057(3) 0.039(3) 0.054(3) 0.002(3) -0.009(3) 0.001(3)
C48 0.063(4) 0.035(3) 0.048(3) 0.001(3) -0.008(3) -0.005(3)
C49 0.054(4) 0.049(3) 0.048(3) -0.003(3) -0.010(3) -0.001(3)
C50 0.054(4) 0.057(4) 0.045(3) -0.005(3) -0.017(3) -0.011(3)
C51 0.046(3) 0.054(4) 0.059(4) 0.012(3) -0.021(3) -0.014(3)
C52 0.062(4) 0.038(3) 0.054(3) 0.000(3) -0.011(3) -0.014(3)
C53 0.054(4) 0.041(3) 0.061(4) 0.010(3) -0.013(3) -0.001(3)
C54 0.043(3) 0.047(3) 0.069(4) 0.016(3) -0.008(3) -0.004(3)
C55 0.044(3) 0.046(3) 0.072(4) 0.004(3) -0.012(3) -0.001(3)
C56 0.049(3) 0.044(3) 0.058(3) 0.005(3) -0.012(3) -0.005(3)
C57 0.098(5) 0.056(4) 0.046(4) 0.010(3) 0.008(3) 0.001(4)
C58 0.056(3) 0.047(3) 0.051(3) -0.009(3) -0.019(3) 0.006(3)
C59 0.045(3) 0.045(3) 0.058(3) -0.004(3) -0.011(3) -0.005(3)
C60 0.043(3) 0.042(3) 0.046(3) -0.010(3) -0.010(2) -0.004(2)
C61 0.046(3) 0.041(3) 0.058(3) -0.001(3) -0.019(3) 0.008(3)
C62 0.038(3) 0.032(3) 0.061(3) 0.003(3) -0.012(3) 0.005(2)
C63 0.036(3) 0.048(3) 0.071(4) -0.009(3) -0.015(3) -0.004(2)
C64 0.045(3) 0.043(3) 0.058(3) -0.010(3) -0.015(3) -0.003(3)
C65 0.052(3) 0.045(3) 0.058(4) 0.005(3) -0.018(3) -0.008(3)
C66 0.059(4) 0.049(4) 0.057(4) -0.004(3) -0.011(3) -0.002(3)
C67 0.049(4) 0.051(4) 0.060(4) 0.011(3) -0.002(3) 0.012(3)
C68 0.043(3) 0.058(4) 0.054(3) 0.007(3) -0.004(3) 0.001(3)
C69 0.037(3) 0.050(3) 0.060(4) 0.004(3) -0.008(3) 0.001(3)
C70 0.055(4) 0.057(4) 0.049(3) 0.001(3) -0.012(3) -0.021(3)
C71 0.057(4) 0.055(4) 0.063(4) 0.010(3) 0.001(3) 0.007(3)
C72 0.041(3) 0.056(4) 0.071(4) 0.006(3) -0.014(3) 0.010(3)
C73 0.052(3) 0.048(3) 0.056(3) -0.003(3) -0.011(3) -0.005(3)
C74 0.065(4) 0.047(3) 0.069(4) 0.020(3) -0.021(3) 0.001(3)
C75 0.048(3) 0.043(3) 0.059(3) -0.001(3) -0.015(3) -0.001(3)
C76 0.056(4) 0.068(4) 0.052(3) -0.002(3) -0.013(3) -0.006(3)
C77 0.044(3) 0.036(3) 0.042(3) 0.002(2) -0.006(2) -0.007(2)
C78 0.040(3) 0.034(3) 0.051(3) 0.003(3) -0.006(3) -0.003(2)
C79 0.054(3) 0.041(3) 0.048(3) 0.002(3) -0.006(3) 0.010(3)
C80 0.075(4) 0.043(3) 0.058(4) 0.000(3) -0.011(3) -0.006(3)
C81 0.046(3) 0.050(3) 0.063(4) 0.010(3) 0.001(3) -0.012(3)
C82 0.044(3) 0.056(4) 0.051(3) 0.005(3) 0.001(3) 0.005(3)
C83 0.052(4) 0.077(5) 0.066(4) 0.001(3) -0.013(3) -0.014(3)
C84 0.040(3) 0.051(3) 0.040(3) 0.006(3) -0.005(2) -0.002(3)
C85 0.073(4) 0.046(3) 0.048(3) 0.000(3) -0.031(3) -0.018(3)
C86 0.055(3) 0.052(4) 0.049(3) 0.006(3) -0.026(3) -0.015(3)
C87 0.037(3) 0.037(3) 0.053(3) 0.008(3) -0.005(3) -0.002(2)
C88 0.057(3) 0.051(3) 0.048(3) 0.001(3) -0.030(3) -0.013(3)
C89 0.043(3) 0.039(3) 0.060(3) 0.008(3) -0.018(3) -0.012(2)
C90 0.054(3) 0.031(3) 0.055(3) 0.008(2) -0.025(3) -0.009(2)
C91 0.055(4) 0.041(3) 0.060(3) -0.008(3) -0.018(3) -0.008(3)
C92 0.058(4) 0.049(3) 0.059(3) -0.001(3) -0.024(3) -0.015(3)
C93 0.059(3) 0.041(3) 0.056(3) -0.007(3) -0.020(3) -0.016(3)
C94 0.053(3) 0.043(3) 0.059(3) -0.004(3) -0.018(3) -0.011(3)
C95 0.049(4) 0.052(4) 0.082(4) -0.008(3) -0.019(3) -0.010(3)
C96 0.050(3) 0.045(3) 0.066(4) 0.001(3) -0.018(3) -0.015(3)
C97 0.047(3) 0.050(3) 0.067(4) -0.002(3) -0.007(3) -0.008(3)
C98 0.052(3) 0.060(4) 0.057(3) 0.003(3) -0.018(3) -0.010(3)
C99 0.060(4) 0.056(4) 0.044(3) 0.006(3) 0.006(3) 0.000(3)
C100 0.044(3) 0.046(3) 0.045(3) -0.004(3) 0.008(3) 0.010(3)
C101 0.048(4) 0.057(4) 0.054(3) 0.003(3) -0.017(3) -0.010(3)
C102 0.050(3) 0.048(3) 0.044(3) 0.005(3) -0.015(3) -0.007(3)
C103 0.041(3) 0.047(3) 0.057(3) 0.007(3) -0.012(3) 0.003(3)
C104 0.056(4) 0.052(4) 0.073(4) 0.013(3) -0.018(3) -0.006(3)
C105 0.062(4) 0.055(4) 0.047(3) 0.011(3) 0.003(3) 0.006(3)
C106 0.052(4) 0.050(3) 0.064(4) 0.003(3) -0.012(3) -0.006(3)
C107 0.053(3) 0.041(3) 0.049(3) -0.005(3) -0.010(3) -0.004(3)
C108 0.051(3) 0.043(3) 0.047(3) -0.009(3) -0.015(3) 0.006(3)
C109 0.045(3) 0.052(3) 0.060(3) 0.005(3) -0.014(3) -0.007(3)
C110 0.050(3) 0.041(3) 0.053(3) -0.012(3) -0.014(3) 0.003(3)
C111 0.059(4) 0.045(3) 0.051(3) -0.004(3) -0.016(3) 0.010(3)
C112 0.042(3) 0.043(3) 0.062(4) 0.009(3) -0.002(3) -0.003(3)
C113 0.045(3) 0.030(3) 0.073(4) 0.001(3) -0.024(3) 0.003(2)
C114 0.045(3) 0.043(3) 0.066(4) -0.004(3) -0.018(3) -0.002(3)
C115 0.045(3) 0.061(4) 0.056(3) 0.005(3) -0.007(3) -0.017(3)
C116 0.057(4) 0.058(4) 0.057(4) -0.002(3) -0.013(3) 0.007(3)
C117 0.061(4) 0.059(4) 0.069(5) 0.004(4) 0.000(3) 0.006(3)
C118 0.063(4) 0.053(4) 0.059(4) -0.005(3) -0.006(3) 0.004(3)
C119 0.039(3) 0.059(4) 0.055(3) -0.007(3) -0.002(3) -0.012(3)
C120 0.056(4) 0.053(4) 0.056(4) -0.009(3) -0.014(3) -0.018(3)
C121 0.057(4) 0.056(4) 0.053(4) 0.005(3) 0.004(3) 0.001(3)
C122 0.055(4) 0.053(4) 0.061(4) -0.003(3) -0.014(3) 0.016(3)
C123 0.063(4) 0.046(3) 0.054(4) 0.000(3) -0.004(3) -0.006(3)
C124 0.063(4) 0.045(3) 0.062(4) 0.005(3) -0.022(3) 0.004(3)
C125 0.052(4) 0.049(4) 0.065(4) 0.002(3) -0.004(3) 0.001(3)
C126 0.054(4) 0.057(4) 0.056(4) -0.012(3) -0.007(3) -0.011(3)
C127 0.044(3) 0.048(3) 0.038(3) -0.006(2) 0.001(2) -0.010(3)
C128 0.052(4) 0.043(3) 0.035(3) -0.002(2) 0.002(3) -0.013(3)
C129 0.055(4) 0.039(3) 0.057(4) 0.003(3) -0.003(3) -0.001(3)
C130 0.058(4) 0.042(3) 0.065(4) -0.003(3) -0.008(3) -0.003(3)
C131 0.047(3) 0.054(4) 0.053(3) 0.011(3) 0.002(3) -0.005(3)
C132 0.052(3) 0.053(3) 0.044(3) -0.004(3) -0.012(3) -0.018(3)
C133 0.048(3) 0.055(4) 0.049(3) -0.009(3) -0.012(3) -0.006(3)
C134 0.046(3) 0.058(4) 0.041(3) 0.009(3) 0.003(3) 0.003(3)
C135 0.058(4) 0.055(4) 0.060(4) -0.002(3) -0.019(3) -0.016(3)
C136 0.050(3) 0.049(3) 0.052(3) 0.003(3) -0.015(3) -0.014(3)
C137 0.047(3) 0.041(3) 0.065(4) -0.001(3) 0.007(3) -0.007(3)
C138 0.059(4) 0.054(3) 0.054(3) 0.002(3) -0.025(3) -0.014(3)
C139 0.047(3) 0.036(3) 0.051(3) 0.005(2) -0.020(3) -0.006(2)
C140 0.047(3) 0.040(3) 0.042(3) 0.005(2) -0.022(3) -0.003(2)
C141 0.052(3) 0.043(3) 0.055(3) 0.000(3) -0.014(3) -0.010(3)
C142 0.052(3) 0.060(4) 0.049(3) -0.010(3) -0.018(3) -0.021(3)
C143 0.058(4) 0.052(3) 0.056(3) 0.002(3) -0.022(3) -0.022(3)
C144 0.052(3) 0.044(3) 0.058(3) -0.001(3) -0.015(3) -0.012(3)
C145 0.053(4) 0.048(3) 0.055(4) -0.005(3) -0.010(3) -0.013(3)
C146 0.063(4) 0.049(3) 0.058(4) 0.003(3) -0.015(3) -0.023(3)
C147 0.054(4) 0.053(4) 0.060(4) -0.001(3) -0.008(3) -0.007(3)
C148 0.064(4) 0.068(4) 0.043(3) 0.007(3) -0.012(3) -0.009(3)
C149 0.049(3) 0.050(3) 0.046(3) 0.011(3) 0.003(3) 0.006(3)
C150 0.053(4) 0.061(4) 0.050(4) -0.002(3) -0.003(3) 0.009(3)
C151 0.048(3) 0.049(3) 0.053(3) 0.012(3) -0.013(3) -0.019(3)
C152 0.049(3) 0.048(3) 0.053(3) 0.010(3) -0.011(3) -0.002(3)
C153 0.054(4) 0.060(4) 0.053(3) 0.011(3) -0.007(3) -0.005(3)
C154 0.053(3) 0.054(4) 0.051(3) 0.006(3) 0.002(3) 0.004(3)
C155 0.049(3) 0.042(3) 0.047(3) -0.002(3) -0.007(3) -0.002(3)
C156 0.056(3) 0.044(3) 0.046(3) 0.008(3) -0.010(3) -0.008(3)
C157 0.053(4) 0.048(3) 0.044(3) -0.006(3) -0.010(3) 0.002(3)
C158 0.040(3) 0.048(3) 0.051(3) -0.006(3) -0.009(3) 0.003(3)
C159 0.044(3) 0.045(3) 0.059(3) 0.005(3) -0.009(3) 0.001(3)
C160 0.050(3) 0.044(3) 0.045(3) -0.009(3) -0.010(3) 0.005(3)
C161 0.042(3) 0.054(4) 0.055(3) 0.001(3) -0.013(3) 0.001(3)
C162 0.035(3) 0.051(3) 0.069(4) 0.010(3) -0.015(3) 0.003(3)
C163 0.049(4) 0.053(4) 0.065(4) -0.009(3) -0.017(3) -0.005(3)
C164 0.045(3) 0.053(4) 0.063(4) -0.010(3) -0.009(3) 0.004(3)
C165 0.044(4) 0.063(4) 0.062(4) 0.016(3) -0.009(3) -0.011(3)
C166 0.058(4) 0.056(4) 0.062(4) 0.002(3) -0.009(3) -0.014(3)
C167 0.055(4) 0.081(5) 0.063(4) 0.011(4) 0.008(3) 0.004(3)
C168 0.053(4) 0.066(4) 0.059(4) -0.004(3) 0.004(3) -0.003(3)
C169 0.047(4) 0.076(4) 0.056(4) -0.008(3) 0.006(3) -0.018(3)
C170 0.064(4) 0.067(4) 0.046(3) -0.004(3) -0.002(3) -0.021(3)
C171 0.041(3) 0.071(4) 0.070(4) 0.017(3) 0.004(3) 0.009(3)
C172 0.057(4) 0.064(4) 0.065(4) 0.011(3) 0.014(3) 0.008(3)
C173 0.064(4) 0.051(4) 0.049(4) -0.003(3) 0.003(3) -0.007(3)
C174 0.060(4) 0.059(4) 0.058(4) 0.003(3) -0.005(3) 0.002(3)
C175 0.057(4) 0.053(4) 0.063(4) -0.004(3) -0.009(3) 0.001(3)
C176 0.059(4) 0.053(4) 0.066(4) -0.013(3) -0.011(3) -0.011(3)
C177 0.041(3) 0.042(3) 0.048(3) -0.006(3) 0.007(3) -0.013(2)
C178 0.035(3) 0.048(3) 0.043(3) -0.003(3) 0.002(2) -0.011(2)
C179 0.061(4) 0.042(3) 0.048(3) -0.007(3) 0.003(3) 0.002(3)
C180 0.070(4) 0.058(4) 0.062(4) 0.000(4) -0.003(3) -0.015(3)
C181 0.062(4) 0.063(4) 0.044(3) 0.013(3) 0.006(3) 0.005(3)
C182 0.050(4) 0.065(4) 0.056(4) -0.007(3) -0.013(3) 0.016(3)
C183 0.086(5) 0.052(4) 0.082(5) -0.014(4) -0.015(4) 0.009(3)
C184 0.065(4) 0.057(4) 0.038(3) 0.004(3) 0.002(3) 0.001(3)
C185 0.064(4) 0.055(4) 0.057(3) -0.001(3) -0.019(3) -0.020(3)
C186 0.047(3) 0.055(4) 0.050(3) -0.002(3) -0.019(3) -0.014(3)
C187 0.047(3) 0.034(3) 0.052(3) -0.001(3) -0.006(3) -0.004(2)
C188 0.044(3) 0.052(3) 0.046(3) 0.007(3) -0.026(3) -0.010(3)
C189 0.045(3) 0.042(3) 0.049(3) 0.009(2) -0.022(3) -0.014(2)
C190 0.057(3) 0.034(3) 0.062(4) 0.010(3) -0.029(3) -0.010(3)
C191 0.052(3) 0.047(3) 0.055(4) -0.010(3) -0.014(3) -0.008(3)
C192 0.049(3) 0.055(4) 0.057(4) -0.011(3) -0.018(3) -0.010(3)
C193 0.043(3) 0.049(3) 0.060(4) -0.001(3) -0.021(3) -0.014(3)
C194 0.055(3) 0.040(3) 0.056(4) -0.004(3) -0.009(3) -0.013(3)
C195 0.063(4) 0.063(4) 0.052(4) -0.008(3) -0.015(3) -0.016(3)
C196 0.058(4) 0.051(4) 0.065(4) -0.001(3) -0.022(3) -0.015(3)
C197 0.059(4) 0.046(3) 0.054(4) 0.009(3) -0.003(3) -0.002(3)
C198 0.056(4) 0.071(4) 0.058(4) 0.011(3) -0.010(3) -0.017(3)
C199 0.041(3) 0.068(4) 0.039(3) 0.005(3) 0.010(3) 0.005(3)
C200 0.063(4) 0.050(4) 0.060(4) -0.003(3) -0.008(3) 0.005(3)
C201 0.054(4) 0.062(4) 0.052(3) 0.007(3) -0.016(3) -0.015(3)
C202 0.061(4) 0.053(4) 0.047(3) 0.016(3) -0.016(3) -0.011(3)
C203 0.051(4) 0.056(4) 0.063(4) 0.008(3) -0.011(3) -0.004(3)
C204 0.047(4) 0.057(4) 0.057(4) 0.010(3) -0.008(3) 0.003(3)
C205 0.058(4) 0.064(4) 0.047(3) -0.004(3) 0.000(3) -0.001(3)
C206 0.051(3) 0.056(4) 0.055(3) 0.008(3) -0.005(3) -0.004(3)
C207 0.055(4) 0.049(4) 0.057(4) -0.010(3) -0.014(3) 0.008(3)
C208 0.050(3) 0.056(4) 0.055(3) -0.001(3) -0.013(3) 0.002(3)
C209 0.056(4) 0.052(4) 0.068(4) -0.008(3) -0.013(3) 0.003(3)
C210 0.053(4) 0.054(4) 0.061(4) -0.017(3) -0.013(3) 0.005(3)
C211 0.055(4) 0.046(3) 0.056(4) -0.005(3) -0.010(3) -0.004(3)
C212 0.056(4) 0.039(3) 0.069(4) -0.008(3) -0.015(3) -0.003(3)
C213 0.059(4) 0.051(4) 0.069(4) -0.010(3) -0.028(3) -0.001(3)
C214 0.056(4) 0.058(4) 0.050(3) 0.017(3) -0.012(3) -0.017(3)
C215 0.050(4) 0.064(4) 0.059(4) 0.006(3) -0.020(3) -0.009(3)
C216 0.048(4) 0.045(3) 0.071(4) 0.015(3) -0.015(3) -0.010(3)
C217 0.060(4) 0.059(4) 0.066(4) -0.004(3) 0.002(3) 0.009(3)
C218 0.048(3) 0.069(4) 0.061(4) -0.010(3) -0.004(3) -0.015(3)
C219 0.061(4) 0.058(4) 0.055(4) -0.011(3) 0.002(3) -0.012(3)
C220 0.056(4) 0.051(4) 0.056(4) 0.011(3) 0.004(3) 0.005(3)
C221 0.069(4) 0.052(4) 0.050(4) 0.013(3) 0.001(3) 0.001(3)
C222 0.053(4) 0.049(3) 0.054(4) 0.000(3) -0.011(3) -0.008(3)
C223 0.062(4) 0.048(3) 0.057(4) 0.009(3) -0.016(3) 0.006(3)
C224 0.056(4) 0.057(4) 0.053(4) 0.005(3) -0.003(3) 0.005(3)
C225 0.062(4) 0.073(5) 0.054(4) -0.008(3) -0.014(3) 0.005(4)
C226 0.052(4) 0.063(4) 0.050(4) -0.001(3) 0.000(3) -0.001(3)
C227 0.054(4) 0.067(4) 0.059(4) 0.000(3) -0.002(3) 0.003(3)
C228 0.062(4) 0.067(4) 0.080(4) -0.014(4) -0.010(3) -0.002(3)
N1 0.065(3) 0.055(3) 0.064(3) 0.008(3) -0.003(3) 0.000(3)
N2 0.063(3) 0.065(3) 0.062(3) 0.006(3) 0.001(3) -0.010(3)
N3 0.053(3) 0.060(3) 0.048(3) 0.008(2) 0.003(2) 0.008(3)
N4 0.062(3) 0.063(3) 0.058(3) 0.005(3) -0.011(3) -0.009(3)
N5 0.048(3) 0.044(3) 0.044(3) 0.014(2) -0.004(2) -0.005(2)
N6 0.042(3) 0.042(3) 0.062(3) 0.010(2) -0.021(2) -0.002(2)
N7 0.055(3) 0.053(3) 0.052(3) -0.010(2) -0.014(2) -0.008(2)
N8 0.054(3) 0.042(3) 0.051(3) 0.012(2) -0.022(2) -0.009(2)
N9 0.052(3) 0.035(2) 0.055(3) 0.000(2) -0.008(2) -0.009(2)
N10 0.052(3) 0.040(2) 0.051(3) 0.001(2) -0.023(2) -0.015(2)
N11 0.050(3) 0.043(3) 0.051(3) 0.006(2) -0.018(2) -0.011(2)
N12 0.053(3) 0.041(2) 0.050(3) 0.013(2) -0.024(2) -0.012(2)
N13 0.050(3) 0.040(3) 0.061(3) -0.002(2) -0.018(2) -0.004(2)
N14 0.063(3) 0.058(3) 0.047(3) -0.003(2) -0.018(2) -0.023(2)
N15 0.056(3) 0.045(3) 0.056(3) 0.002(2) -0.022(2) -0.026(2)
N16 0.053(3) 0.044(3) 0.057(3) -0.010(2) -0.017(2) -0.006(2)
N17 0.058(3) 0.051(3) 0.067(3) -0.004(2) -0.025(2) -0.011(2)
N18 0.047(3) 0.049(3) 0.065(3) 0.005(2) -0.025(2) -0.017(2)
N19 0.062(3) 0.043(3) 0.051(3) 0.005(2) -0.012(2) -0.008(2)
N20 0.051(3) 0.048(3) 0.041(2) 0.003(2) -0.011(2) -0.016(2)
N21 0.061(3) 0.053(3) 0.052(3) 0.010(2) 0.012(2) -0.001(2)
N22 0.069(3) 0.063(3) 0.053(3) 0.001(3) 0.003(3) 0.005(3)
N23 0.056(3) 0.038(3) 0.055(3) -0.009(2) -0.017(2) 0.003(2)
N24 0.045(3) 0.052(3) 0.053(3) -0.006(2) -0.018(2) -0.002(2)
N25 0.061(3) 0.048(3) 0.059(3) 0.001(2) -0.006(2) 0.000(2)
N26 0.053(3) 0.045(3) 0.050(3) 0.006(2) -0.017(2) -0.013(2)
N27 0.049(3) 0.041(3) 0.054(3) 0.004(2) -0.005(2) -0.003(2)
N28 0.048(3) 0.049(3) 0.058(3) 0.005(2) -0.012(2) -0.006(2)
N29 0.040(2) 0.041(3) 0.056(3) 0.005(2) -0.017(2) 0.004(2)
N30 0.043(3) 0.040(3) 0.049(3) -0.002(2) -0.011(2) 0.000(2)
N31 0.042(3) 0.041(3) 0.057(3) 0.005(2) -0.008(2) 0.000(2)
N32 0.047(3) 0.051(3) 0.048(3) -0.006(2) -0.016(2) 0.006(2)
N33 0.043(3) 0.039(2) 0.053(3) -0.006(2) -0.017(2) 0.002(2)
N34 0.043(3) 0.047(3) 0.057(3) 0.001(2) -0.011(2) -0.006(2)
N35 0.047(3) 0.038(2) 0.045(2) -0.006(2) -0.015(2) 0.002(2)
N36 0.042(3) 0.049(3) 0.055(3) -0.009(2) -0.014(2) 0.006(2)
N37 0.040(2) 0.039(3) 0.060(3) 0.007(2) -0.009(2) -0.002(2)
N38 0.035(2) 0.050(3) 0.054(3) -0.004(2) -0.011(2) -0.007(2)
N39 0.047(3) 0.053(3) 0.051(3) -0.001(2) -0.020(2) -0.007(2)
N40 0.048(3) 0.051(3) 0.056(3) 0.016(2) -0.020(2) -0.015(2)
N41 0.057(3) 0.054(3) 0.059(3) 0.000(2) -0.017(3) -0.002(2)
N42 0.054(3) 0.063(3) 0.051(3) 0.012(2) -0.012(2) -0.003(2)
N43 0.064(3) 0.062(3) 0.060(3) 0.003(3) -0.002(3) -0.003(3)
N44 0.061(4) 0.071(4) 0.059(3) 0.002(3) 0.010(3) -0.008(3)
N45 0.082(5) 0.051(3) 0.048(3) -0.003(3) -0.006(3) -0.011(3)
N46 0.055(4) 0.060(4) 0.061(4) 0.009(3) 0.014(3) 0.001(3)
N47 0.051(4) 0.062(4) 0.068(4) 0.014(3) 0.007(3) 0.009(3)
N48 0.064(4) 0.067(4) 0.056(4) -0.017(3) -0.004(3) 0.001(3)
N49 0.064(4) 0.066(4) 0.052(3) 0.021(3) -0.005(3) 0.009(3)
N50 0.075(4) 0.046(3) 0.070(4) -0.014(3) -0.015(3) 0.000(3)
N51 0.064(4) 0.072(4) 0.076(4) -0.013(3) -0.006(3) -0.010(3)
N52 0.055(3) 0.048(3) 0.045(3) 0.004(2) 0.006(3) -0.007(3)
N53 0.045(3) 0.040(3) 0.050(3) 0.001(2) -0.008(2) -0.004(2)
N54 0.070(4) 0.069(5) 0.068(4) 0.004(4) -0.001(3) 0.006(4)
O1 0.077(3) 0.067(3) 0.052(2) 0.003(2) -0.015(2) -0.020(2)
O2 0.058(3) 0.054(2) 0.058(2) 0.001(2) 0.001(2) -0.013(2)
O3 0.068(3) 0.059(3) 0.059(2) -0.002(2) -0.026(2) -0.011(2)
O4 0.066(3) 0.040(2) 0.070(3) 0.010(2) -0.025(2) -0.0125(19)
O5 0.064(3) 0.047(2) 0.065(3) 0.0111(19) -0.028(2) -0.016(2)
O6 0.071(3) 0.047(2) 0.072(3) -0.015(2) -0.017(2) -0.011(2)
O7 0.079(3) 0.071(3) 0.061(3) 0.000(2) -0.018(2) -0.036(2)
O8 0.073(3) 0.068(3) 0.065(3) -0.004(2) -0.021(2) -0.023(2)
O9 0.066(3) 0.048(2) 0.077(3) -0.010(2) -0.014(2) -0.012(2)
O10 0.068(3) 0.069(3) 0.066(3) -0.019(2) -0.010(2) -0.017(2)
O11 0.064(3) 0.056(2) 0.070(3) -0.004(2) -0.020(2) -0.022(2)
O12 0.058(3) 0.055(3) 0.067(3) 0.006(2) -0.007(2) -0.004(2)
O13 0.057(2) 0.050(2) 0.059(2) -0.005(2) -0.009(2) -0.0142(19)
O14 0.063(3) 0.059(3) 0.053(2) 0.018(2) 0.006(2) 0.004(2)
O15 0.073(3) 0.061(3) 0.064(3) 0.001(2) 0.006(2) 0.006(2)
O16 0.059(3) 0.077(3) 0.072(3) 0.017(2) -0.017(2) -0.011(2)
O17 0.075(3) 0.053(2) 0.059(3) 0.008(2) -0.006(2) -0.008(2)
O18 0.052(3) 0.069(3) 0.074(3) 0.001(2) -0.003(2) 0.004(2)
O19 0.052(3) 0.053(2) 0.075(3) 0.012(2) -0.007(2) 0.013(2)
O20 0.062(3) 0.055(2) 0.054(2) -0.013(2) -0.013(2) 0.009(2)
O21 0.059(3) 0.059(3) 0.068(3) 0.003(2) -0.004(2) -0.012(2)
O22 0.068(3) 0.059(3) 0.061(3) -0.010(2) -0.017(2) 0.012(2)
O23 0.061(3) 0.057(3) 0.057(3) -0.012(2) -0.009(2) 0.006(2)
O24 0.053(3) 0.066(3) 0.069(3) 0.006(2) -0.012(2) -0.002(2)
O25 0.057(2) 0.059(3) 0.049(2) -0.013(2) -0.0056(19) 0.005(2)
O26 0.060(3) 0.060(3) 0.055(2) -0.012(2) -0.021(2) 0.010(2)
O27 0.044(2) 0.054(2) 0.082(3) 0.007(2) -0.015(2) -0.0048(19)
O28 0.062(3) 0.063(3) 0.067(3) -0.001(2) -0.008(2) 0.003(2)
O29 0.073(3) 0.066(3) 0.066(3) 0.010(2) -0.003(2) 0.002(3)
O30 0.059(3) 0.068(3) 0.067(3) 0.004(2) 0.003(2) 0.007(2)
Pd1 0.0592(3) 0.0514(3) 0.0559(3) 0.0103(2) 0.0079(2) 0.0065(2)
Pd2 0.0622(3) 0.0512(3) 0.0539(3) -0.0040(2) -0.0217(2) -0.0129(2)
Pd3 0.0515(3) 0.0494(3) 0.0482(2) 0.0007(2) -0.0215(2) -0.0106(2)
Pd4 0.0453(2) 0.0358(2) 0.0497(2) 0.00097(19) 0.0012(2) -0.00678(19)
Pd5 0.0480(2) 0.0454(2) 0.0493(2) 0.00158(19) -0.0239(2) -0.01386(19)
Pd6 0.0440(2) 0.0361(2) 0.0569(3) 0.01112(19) -0.0232(2) -0.01011(18)
Pd7 0.0494(2) 0.0407(2) 0.0486(2) 0.00996(19) -0.0204(2) -0.01242(19)
Pd8 0.0549(3) 0.0384(2) 0.0591(3) -0.0088(2) -0.0145(2) -0.0080(2)
Pd9 0.0560(3) 0.0572(3) 0.0593(3) -0.0060(2) -0.0240(2) -0.0222(2)
Pd10 0.0541(3) 0.0478(3) 0.0550(3) 0.0016(2) -0.0241(2) -0.0229(2)

loop_
_atom_type_symbol
_atom_type_description
_atom_type_scat_dispersion_real
_atom_type_scat_dispersion_imag
_atom_type_scat_source
C C 0.0033 0.0016 'International Tables Vol C Tables 4.2.6.8 and 6.1.1.4'
H H 0.0000 0.0000 'International Tables Vol C Tables 4.2.6.8 and 6.1.1.4'
N N 0.0061 0.0033 'International Tables Vol C Tables 4.2.6.8 and 6.1.1.4'
O O 0.0106 0.0060 'International Tables Vol C Tables 4.2.6.8 and 6.1.1.4'
Pd Pd -0.9988 1.0072 'International Tables Vol C Tables 4.2.6.8 and 6.1.1.4'

loop_
_geom_angle_atom_site_label_1
_geom_angle_atom_site_label_2
_geom_angle_atom_site_label_3
_geom_angle
N1 C1 C2 119.5(5)
N1 C1 H1 120.2
C2 C1 H1 120.2
C3 C2 C1 118.2(6)
C3 C2 H2 120.9
C1 C2 H2 120.9
C4 C3 C2 121.8(6)
C4 C3 C11 122.7(6)
C2 C3 C11 115.5(5)
C3 C4 C5 120.4(6)
C3 C4 H4 119.8
C5 C4 H4 119.8
N1 C5 C4 118.5(5)
N1 C5 C6 114.6(5)
C4 C5 C6 126.5(6)
C7 C6 N2 120.1(5)
C7 C6 C5 128.9(6)
N2 C6 C5 110.5(5)
C8 C7 C6 119.1(6)
C8 C7 H7 120.5
C6 C7 H7 120.5
C7 C8 C9 121.2(6)
C7 C8 C12 115.6(6)
C9 C8 C12 123.1(6)
C10 C9 C8 120.2(6)
C10 C9 H9 119.9
C8 C9 H9 119.9
C9 C10 N2 119.8(5)
C9 C10 H10 120.1
N2 C10 H10 120.1
C3 C11 H11A 109.5
C3 C11 H11B 109.5
H11A C11 H11B 109.5
C3 C11 H11C 109.5
H11A C11 H11C 109.5
H11B C11 H11C 109.5
C8 C12 H12A 109.5
C8 C12 H12B 109.5
H12A C12 H12B 109.5
C8 C12 H12C 109.5
H12A C12 H12C 109.5
H12B C12 H12C 109.5
C14 C13 H13A 109.5
C14 C13 H13B 109.5
H13A C13 H13B 109.5
C14 C13 H13C 109.5
H13A C13 H13C 109.5
H13B C13 H13C 109.5
N21 C14 C15 106.1(5)
N21 C14 C13 126.9(6)
C15 C14 C13 126.0(6)
C14 C15 C16 108.4(6)
C14 C15 C18 120.6(6)
C16 C15 C18 130.5(6)
N22 C16 C15 106.4(5)
N22 C16 C17 117.3(6)
C15 C16 C17 135.7(6)
C16 C17 H17A 109.5
C16 C17 H17B 109.5
H17A C17 H17B 109.5
C16 C17 H17C 109.5
H17A C17 H17C 109.5
H17B C17 H17C 109.5
C19 C18 C15 121.0(5)
C19 C18 H18A 107.1
C15 C18 H18A 107.1
C19 C18 H18B 107.1
C15 C18 H18B 107.1
H18A C18 H18B 106.8
C20 C19 C24 120.0(5)
C20 C19 C18 123.8(5)
C24 C19 C18 115.9(5)
C19 C20 C21 120.0(5)
C19 C20 C26 119.0(5)
C21 C20 C26 120.0(5)
C22 C21 C20 120.0(5)
C22 C21 C27 118.4(5)
C20 C21 C27 121.6(5)
C23 C22 C21 120.0(5)
C23 C22 C28 118.0(5)
C21 C22 C28 121.5(5)
C22 C23 C24 120.0(5)
C22 C23 C29 122.3(5)
C24 C23 C29 117.6(5)
C23 C24 C19 120.0(5)
C23 C24 C25 119.1(5)
C19 C24 C25 120.7(5)
C24 C25 H25A 109.5
C24 C25 H25B 109.5
H25A C25 H25B 109.5
C24 C25 H25C 109.5
H25A C25 H25C 109.5
H25B C25 H25C 109.5
C20 C26 H26A 109.5
C20 C26 H26B 109.5
H26A C26 H26B 109.5
C20 C26 H26C 109.5
H26A C26 H26C 109.5
H26B C26 H26C 109.5
C32 C27 C21 121.4(5)
C32 C27 H27A 107.0
C21 C27 H27A 107.0
C32 C27 H27B 107.0
C21 C27 H27B 107.0
H27A C27 H27B 106.7
C22 C28 H28A 109.5
C22 C28 H28B 109.5
H28A C28 H28B 109.5
C22 C28 H28C 109.5
H28A C28 H28C 109.5
H28B C28 H28C 109.5
C192 C29 C23 124.6(4)
C192 C29 H29A 106.2
C23 C29 H29A 106.2
C192 C29 H29B 106.2
C23 C29 H29B 106.2
H29A C29 H29B 106.4
C31 C30 H30A 109.5
C31 C30 H30B 109.5
H30A C30 H30B 109.5
C31 C30 H30C 109.5
H30A C30 H30C 109.5
H30B C30 H30C 109.5
N27 C31 C32 109.0(5)
N27 C31 C30 119.6(5)
C32 C31 C30 131.2(5)
C31 C32 C33 105.2(5)
C31 C32 C27 128.5(5)
C33 C32 C27 126.1(6)
N28 C33 C32 109.1(5)
N28 C33 C34 121.6(5)
C32 C33 C34 129.2(5)
C33 C34 H34A 109.5
C33 C34 H34B 109.5
H34A C34 H34B 109.5
C33 C34 H34C 109.5
H34A C34 H34C 109.5
H34B C34 H34C 109.5
C36 C35 N7 118.5(5)
C36 C35 H35 120.8
N7 C35 H35 120.8
C37 C36 C35 120.7(6)
C37 C36 H36 119.6
C35 C36 H36 119.6
C36 C37 C38 120.5(5)
C36 C37 C45 113.4(5)
C38 C37 C45 125.7(5)
C39 C38 C37 118.7(5)
C39 C38 H38 120.7
C37 C38 H38 120.7
C40 C39 N7 115.7(4)
C40 C39 C38 123.8(5)
N7 C39 C38 120.4(5)
C39 C40 N8 116.8(4)
C39 C40 C41 126.6(5)
N8 C40 C41 116.6(4)
C42 C41 C40 123.4(5)
C42 C41 H41 118.3
C40 C41 H41 118.3
C41 C42 C43 119.6(5)
C41 C42 C46 121.2(5)
C43 C42 C46 119.1(5)
C42 C43 C44 116.2(5)
C42 C43 H43 121.9
C44 C43 H43 121.9
N8 C44 C43 122.0(4)
N8 C44 H44 119.0
C43 C44 H44 119.0
C37 C45 H45A 109.5
C37 C45 H45B 109.5
H45A C45 H45B 109.5
C37 C45 H45C 109.5
H45A C45 H45C 109.5
H45B C45 H45C 109.5
C42 C46 H46A 109.5
C42 C46 H46B 109.5
H46A C46 H46B 109.5
C42 C46 H46C 109.5
H46A C46 H46C 109.5
H46B C46 H46C 109.5
N9 C47 C48 122.4(5)
N9 C47 H47 118.8
C48 C47 H47 118.8
C49 C48 C47 115.5(5)
C49 C48 H48 122.2
C47 C48 H48 122.2
C50 C49 C48 120.0(6)
C50 C49 C57 123.4(6)
C48 C49 C57 116.5(5)
C49 C50 C51 123.0(6)
C49 C50 H50 118.5
C51 C50 H50 118.5
C50 C51 N9 120.8(5)
C50 C51 C52 127.6(5)
N9 C51 C52 111.6(5)
N10 C52 C51 120.6(5)
N10 C52 C53 115.3(4)
C51 C52 C53 123.2(5)
C54 C53 C52 118.5(5)
C54 C53 H53 120.7
C52 C53 H53 120.7
C53 C54 C55 122.1(5)
C53 C54 C58 116.3(5)
C55 C54 C58 120.9(5)
C56 C55 C54 117.3(5)
C56 C55 H55 121.4
C54 C55 H55 121.4
N10 C56 C55 119.1(5)
N10 C56 H56 120.4
C55 C56 H56 120.4
C49 C57 H57A 109.5
C49 C57 H57B 109.5
H57A C57 H57B 109.5
C49 C57 H57C 109.5
H57A C57 H57C 109.5
H57B C57 H57C 109.5
C54 C58 H58A 109.5
C54 C58 H58B 109.5
H58A C58 H58B 109.5
C54 C58 H58C 109.5
H58A C58 H58C 109.5
H58B C58 H58C 109.5
C60 C59 H59A 109.5
C60 C59 H59B 109.5
H59A C59 H59B 109.5
C60 C59 H59C 109.5
H59A C59 H59C 109.5
H59B C59 H59C 109.5
C59 C60 N29 121.3(4)
C59 C60 C61 131.9(5)
N29 C60 C61 106.8(4)
C62 C61 C60 103.4(4)
C62 C61 C64 128.8(5)
C60 C61 C64 127.6(5)
N30 C62 C61 113.0(4)
N30 C62 C63 119.0(4)
C61 C62 C63 127.9(5)
C62 C63 H63A 109.5
C62 C63 H63B 109.5
H63A C63 H63B 109.5
C62 C63 H63C 109.5
H63A C63 H63C 109.5
H63B C63 H63C 109.5
C61 C64 C65 114.7(4)
C61 C64 H64A 108.6
C65 C64 H64A 108.6
C61 C64 H64B 108.6
C65 C64 H64B 108.6
H64A C64 H64B 107.6
C66 C65 C70 119.2(5)
C66 C65 C64 122.1(5)
C70 C65 C64 118.6(5)
C65 C66 C67 122.0(6)
C65 C66 C72 120.5(6)
C67 C66 C72 117.5(5)
C66 C67 C68 119.5(5)
C66 C67 C73 120.0(6)
C68 C67 C73 120.4(6)
C67 C68 C69 118.6(5)
C67 C68 C74 126.3(5)
C69 C68 C74 115.1(5)
C70 C69 C68 120.7(5)
C70 C69 C75 118.8(5)
C68 C69 C75 120.5(5)
C69 C70 C65 119.6(5)
C69 C70 C71 122.6(5)
C65 C70 C71 117.7(5)
C70 C71 H71A 109.5
C70 C71 H71B 109.5
H71A C71 H71B 109.5
C70 C71 H71C 109.5
H71A C71 H71C 109.5
H71B C71 H71C 109.5
C66 C72 H72A 109.5
C66 C72 H72B 109.5
H72A C72 H72B 109.5
C66 C72 H72C 109.5
H72A C72 H72C 109.5
H72B C72 H72C 109.5
C221 C73 C67 115.7(4)
C221 C73 H73A 108.4
C67 C73 H73A 108.4
C221 C73 H73B 108.4
C67 C73 H73B 108.4
H73A C73 H73B 107.4
C68 C74 H74D 109.5
C68 C74 H74E 109.5
H74D C74 H74E 109.5
C68 C74 H74F 109.5
H74D C74 H74F 109.5
H74E C74 H74F 109.5
C69 C75 C78 114.2(4)
C69 C75 H75A 108.7
C78 C75 H75A 108.7
C69 C75 H75B 108.7
C78 C75 H75B 108.7
H75A C75 H75B 107.6
C77 C76 H76A 109.5
C77 C76 H76B 109.5
H76A C76 H76B 109.5
C77 C76 H76C 109.5
H76A C76 H76C 109.5
H76B C76 H76C 109.5
N31 C77 C78 111.8(4)
N31 C77 C76 122.2(4)
C78 C77 C76 125.9(4)
C79 C78 C77 105.0(4)
C79 C78 C75 129.5(5)
C77 C78 C75 125.4(5)
C78 C79 N32 109.9(4)
C78 C79 C80 134.1(5)
N32 C79 C80 116.0(4)
C79 C80 H80A 109.5
C79 C80 H80B 109.5
H80A C80 H80B 109.5
C79 C80 H80C 109.5
H80A C80 H80C 109.5
H80B C80 H80C 109.5
N11 C81 C82 123.5(5)
N11 C81 H81 118.3
C82 C81 H81 118.3
C83 C82 C81 117.5(6)
C83 C82 H82 121.3
C81 C82 H82 121.3
C82 C83 C84 120.1(6)
C82 C83 C91 120.0(6)
C84 C83 C91 119.9(5)
C85 C84 C83 113.9(5)
C85 C84 H84 123.0
C83 C84 H84 123.0
N11 C85 C84 124.7(5)
N11 C85 C86 116.7(4)
C84 C85 C86 118.6(5)
N12 C86 C87 121.4(5)
N12 C86 C85 112.2(4)
C87 C86 C85 126.4(5)
C86 C87 C88 124.4(5)
C86 C87 H87 117.8
C88 C87 H87 117.8
C87 C88 C89 115.9(5)
C87 C88 C92 120.7(5)
C89 C88 C92 123.4(5)
C90 C89 C88 113.2(5)
C90 C89 H89 123.4
C88 C89 H89 123.4
N12 C90 C89 127.5(4)
N12 C90 H90 116.2
C89 C90 H90 116.2
C83 C91 H91A 109.5
C83 C91 H91B 109.5
H91A C91 H91B 109.5
C83 C91 H91C 109.5
H91A C91 H91C 109.5
H91B C91 H91C 109.5
C88 C92 H92A 109.5
C88 C92 H92B 109.5
H92A C92 H92B 109.5
C88 C92 H92C 109.5
H92A C92 H92C 109.5
H92B C92 H92C 109.5
C94 C93 H93A 109.5
C94 C93 H93B 109.5
H93A C93 H93B 109.5
C94 C93 H93C 109.5
H93A C93 H93C 109.5
H93B C93 H93C 109.5
N33 C94 C95 106.0(4)
N33 C94 C93 116.7(4)
C95 C94 C93 137.0(5)
C96 C95 C94 105.2(5)
C96 C95 C98 135.3(5)
C94 C95 C98 119.4(5)
C95 C96 N34 109.3(4)
C95 C96 C97 133.0(5)
N34 C96 C97 117.7(4)
C96 C97 H97A 109.5
C96 C97 H97B 109.5
H97A C97 H97B 109.5
C96 C97 H97C 109.5
H97A C97 H97C 109.5
H97B C97 H97C 109.5
C95 C98 C99 110.3(5)
C95 C98 H98A 109.6
C99 C98 H98A 109.6
C95 C98 H98B 109.6
C99 C98 H98B 109.6
H98A C98 H98B 108.1
C104 C99 C100 122.7(5)
C104 C99 C98 121.2(5)
C100 C99 C98 116.0(5)
C99 C100 C101 120.6(5)
C99 C100 C106 121.0(5)
C101 C100 C106 118.4(5)
C102 C101 C100 116.0(5)
C102 C101 C107 122.2(5)
C100 C101 C107 121.8(5)
C101 C102 C103 123.4(5)
C101 C102 C108 120.4(5)
C103 C102 C108 116.3(5)
C104 C103 C102 121.3(5)
C104 C103 C109 119.5(5)
C102 C103 C109 118.8(4)
C99 C104 C103 116.0(5)
C99 C104 C105 127.1(5)
C103 C104 C105 116.7(5)
C104 C105 H10N 109.5
C104 C105 H10O 109.5
H10N C105 H10O 109.5
C104 C105 H10P 109.5
H10N C105 H10P 109.5
H10O C105 H10P 109.5
C100 C106 H10D 109.5
C100 C106 H10E 109.5
H10D C106 H10E 109.5
C100 C106 H10F 109.5
H10D C106 H10F 109.5
H10E C106 H10F 109.5
C101 C107 C187 118.2(4)
C101 C107 H10G 107.8
C187 C107 H10G 107.8
C101 C107 H10H 107.8
C187 C107 H10H 107.8
H10G C107 H10H 107.1
C102 C108 H10I 109.5
C102 C108 H10J 109.5
H10I C108 H10J 109.5
C102 C108 H10K 109.5
H10I C108 H10K 109.5
H10J C108 H10K 109.5
C112 C109 C103 116.1(4)
C112 C109 H10L 108.3
C103 C109 H10L 108.3
C112 C109 H10M 108.3
C103 C109 H10M 108.3
H10L C109 H10M 107.4
C111 C110 H11D 109.5
C111 C110 H11E 109.5
H11D C110 H11E 109.5
C111 C110 H11F 109.5
H11D C110 H11F 109.5
H11E C110 H11F 109.5
C112 C111 N41 107.4(4)
C112 C111 C110 131.5(5)
N41 C111 C110 121.1(4)
C111 C112 C113 105.8(5)
C111 C112 C109 132.2(5)
C113 C112 C109 121.9(5)
N42 C113 C112 108.7(4)
N42 C113 C114 121.5(4)
C112 C113 C114 129.8(5)
C113 C114 H11G 109.5
C113 C114 H11H 109.5
H11G C114 H11H 109.5
C113 C114 H11I 109.5
H11G C114 H11I 109.5
H11H C114 H11I 109.5
C116 C115 N17 120.9(5)
C116 C115 H115 119.6
N17 C115 H115 119.6
C117 C116 C115 122.4(6)
C117 C116 H116 118.8
C115 C116 H116 118.8
C116 C117 C118 118.3(6)
C116 C117 C125 120.4(6)
C118 C117 C125 121.3(6)
C117 C118 C119 124.2(6)
C117 C118 H118 117.9
C119 C118 H118 117.9
N17 C119 C120 115.6(4)
N17 C119 C118 116.2(5)
C120 C119 C118 127.2(5)
N18 C120 C121 118.3(5)
N18 C120 C119 113.9(4)
C121 C120 C119 127.5(5)
C122 C121 C120 123.1(5)
C122 C121 H121 118.4
C120 C121 H121 118.4
C121 C122 C123 116.7(6)
C121 C122 C126 122.6(5)
C123 C122 C126 120.4(6)
C122 C123 C124 119.1(6)
C122 C123 H123 120.4
C124 C123 H123 120.4
N18 C124 C123 122.7(5)
N18 C124 H124 118.7
C123 C124 H124 118.7
C117 C125 H12D 109.5
C117 C125 H12E 109.5
H12D C125 H12E 109.5
C117 C125 H12F 109.5
H12D C125 H12F 109.5
H12E C125 H12F 109.5
C122 C126 H12G 109.5
C122 C126 H12H 109.5
H12G C126 H12H 109.5
C122 C126 H12I 109.5
H12G C126 H12I 109.5
H12H C126 H12I 109.5
N19 C127 C128 119.8(5)
N19 C127 H127 120.1
C128 C127 H127 120.1
C129 C128 C127 115.0(5)
C129 C128 H128 122.5
C127 C128 H128 122.5
C128 C129 C130 123.1(6)
C128 C129 C137 119.4(5)
C130 C129 C137 117.1(6)
C131 C130 C129 116.8(6)
C131 C130 H130 121.6
C129 C130 H130 121.6
N19 C131 C130 122.6(5)
N19 C131 C132 114.7(5)
C130 C131 C132 122.5(5)
C133 C132 N20 115.3(5)
C133 C132 C131 128.3(5)
N20 C132 C131 116.3(4)
C134 C133 C132 127.4(6)
C134 C133 H133 116.3
C132 C133 H133 116.3
C133 C134 C135 114.9(5)
C133 C134 C138 124.6(5)
C135 C134 C138 120.5(5)
C136 C135 C134 116.3(5)
C136 C135 H135 121.9
C134 C135 H135 121.9
N20 C136 C135 126.9(5)
N20 C136 H136 116.5
C135 C136 H136 116.5
C129 C137 H13D 109.5
C129 C137 H13E 109.5
H13D C137 H13E 109.5
C129 C137 H13F 109.5
H13D C137 H13F 109.5
H13E C137 H13F 109.5
C134 C138 H13G 109.5
C134 C138 H13H 109.5
H13G C138 H13H 109.5
C134 C138 H13I 109.5
H13G C138 H13I 109.5
H13H C138 H13I 109.5
C140 C139 H13J 109.5
C140 C139 H13K 109.5
H13J C139 H13K 109.5
C140 C139 H13L 109.5
H13J C139 H13L 109.5
H13K C139 H13L 109.5
C141 C140 N39 106.8(4)
C141 C140 C139 132.5(5)
N39 C140 C139 120.7(4)
C140 C141 C142 107.8(5)
C140 C141 C144 126.4(5)
C142 C141 C144 125.7(5)
N40 C142 C141 107.1(4)
N40 C142 C143 118.2(4)
C141 C142 C143 133.9(5)
C142 C143 H14A 109.5
C142 C143 H14B 109.5
H14A C143 H14B 109.5
C142 C143 H14C 109.5
H14A C143 H14C 109.5
H14B C143 H14C 109.5
C145 C144 C141 114.9(4)
C145 C144 H14D 108.5
C141 C144 H14D 108.5
C145 C144 H14E 108.5
C141 C144 H14E 108.5
H14D C144 H14E 107.5
C146 C145 C150 117.3(5)
C146 C145 C144 121.9(5)
C150 C145 C144 120.7(5)
C147 C146 C145 123.2(6)
C147 C146 C152 119.0(5)
C145 C146 C152 117.6(5)
C146 C147 C148 119.4(6)
C146 C147 C153 118.2(5)
C148 C147 C153 119.8(5)
C149 C148 C147 117.6(5)
C149 C148 C154 118.5(5)
C147 C148 C154 123.9(5)
C148 C149 C150 122.8(6)
C148 C149 C155 119.5(5)
C150 C149 C155 117.7(5)
C149 C150 C145 119.1(6)
C149 C150 C151 119.8(5)
C145 C150 C151 121.0(5)
C150 C151 H15X 109.5
C150 C151 H15Y 109.5
H15X C151 H15Y 109.5
C150 C151 H15Z 109.5
H15X C151 H15Z 109.5
H15Y C151 H15Z 109.5
C146 C152 H15D 109.5
C146 C152 H15E 109.5
H15D C152 H15E 109.5
C146 C152 H15F 109.5
H15D C152 H15F 109.5
H15E C152 H15F 109.5
C226 C153 C147 106.6(4)
C226 C153 H15J 110.4
C147 C153 H15J 110.4
C226 C153 H15K 110.4
C147 C153 H15K 110.4
H15J C153 H15K 108.6
C148 C154 H15A 109.5
C148 C154 H15B 109.5
H15A C154 H15B 109.5
C148 C154 H15C 109.5
H15A C154 H15C 109.5
H15B C154 H15C 109.5
C158 C155 C149 114.3(4)
C158 C155 H15L 108.7
C149 C155 H15L 108.7
C158 C155 H15M 108.7
C149 C155 H15M 108.7
H15L C155 H15M 107.6
C157 C156 H15N 109.5
C157 C156 H15O 109.5
H15N C156 H15O 109.5
C157 C156 H15P 109.5
H15N C156 H15P 109.5
H15O C156 H15P 109.5
N35 C157 C158 108.7(4)
N35 C157 C156 121.4(4)
C158 C157 C156 129.9(5)
C159 C158 C157 105.5(5)
C159 C158 C155 132.1(5)
C157 C158 C155 122.3(5)
C158 C159 N36 109.7(5)
C158 C159 C160 132.2(5)
N36 C159 C160 117.8(4)
C159 C160 H16A 109.5
C159 C160 H16B 109.5
H16A C160 H16B 109.5
C159 C160 H16C 109.5
H16A C160 H16C 109.5
H16B C160 H16C 109.5
C162 C161 N13 120.9(5)
C162 C161 H161 119.5
N13 C161 H161 119.5
C161 C162 C163 120.4(5)
C161 C162 H162 119.8
C163 C162 H162 119.8
C164 C163 C162 119.1(5)
C164 C163 C171 120.2(5)
C162 C163 C171 120.8(5)
C165 C164 C163 119.4(6)
C165 C164 H164 120.3
C163 C164 H164 120.3
N13 C165 C164 122.1(5)
N13 C165 C166 109.4(5)
C164 C165 C166 128.6(5)
N14 C166 C167 120.7(6)
N14 C166 C165 118.9(5)
C167 C166 C165 120.3(6)
C168 C167 C166 119.0(6)
C168 C167 H167 120.5
C166 C167 H167 120.5
C169 C168 C167 120.0(6)
C169 C168 C172 121.0(6)
C167 C168 C172 119.0(6)
C168 C169 C170 121.0(6)
C168 C169 H169 119.5
C170 C169 H169 119.5
N14 C170 C169 118.8(6)
N14 C170 H170 120.6
C169 C170 H170 120.6
C163 C171 H17D 109.5
C163 C171 H17E 109.5
H17D C171 H17E 109.5
C163 C171 H17F 109.5
H17D C171 H17F 109.5
H17E C171 H17F 109.5
C168 C172 H17G 109.5
C168 C172 H17H 109.5
H17G C172 H17H 109.5
C168 C172 H17I 109.5
H17G C172 H17I 109.5
H17H C172 H17I 109.5
C174 C173 N15 119.6(6)
C174 C173 H173 120.2
N15 C173 H173 120.2
C173 C174 C175 121.8(6)
C173 C174 H174 119.1
C175 C174 H174 119.1
C176 C175 C174 117.4(5)
C176 C175 C183 121.3(6)
C174 C175 C183 121.0(6)
C175 C176 C177 118.9(6)
C175 C176 H176 120.5
C177 C176 H176 120.5
N15 C177 C176 122.1(5)
N15 C177 C178 115.1(4)
C176 C177 C178 122.8(5)
N16 C178 C179 119.8(5)
N16 C178 C177 115.5(5)
C179 C178 C177 124.7(5)
C180 C179 C178 120.0(5)
C180 C179 H179 120.0
C178 C179 H179 120.0
C181 C180 C179 119.2(6)
C181 C180 C184 119.4(6)
C179 C180 C184 121.3(6)
C180 C181 C182 123.9(6)
C180 C181 H181 118.0
C182 C181 H181 118.0
N16 C182 C181 114.1(5)
N16 C182 H182 122.9
C181 C182 H182 122.9
C175 C183 H18C 109.5
C175 C183 H18D 109.5
H18C C183 H18D 109.5
C175 C183 H18E 109.5
H18C C183 H18E 109.5
H18D C183 H18E 109.5
C180 C184 H18F 109.5
C180 C184 H18G 109.5
H18F C184 H18G 109.5
C180 C184 H18H 109.5
H18F C184 H18H 109.5
H18G C184 H18H 109.5
C186 C185 H18I 109.5
C186 C185 H18J 109.5
H18I C185 H18J 109.5
C186 C185 H18K 109.5
H18I C185 H18K 109.5
H18J C185 H18K 109.5
N38 C186 C187 113.9(5)
N38 C186 C185 120.2(5)
C187 C186 C185 125.7(5)
C186 C187 C188 104.9(4)
C186 C187 C107 133.7(5)
C188 C187 C107 121.4(4)
N37 C188 C187 104.1(4)
N37 C188 C189 118.2(4)
C187 C188 C189 137.2(5)
C188 C189 H18L 109.5
C188 C189 H18M 109.5
H18L C189 H18M 109.5
C188 C189 H18N 109.5
H18L C189 H18N 109.5
H18M C189 H18N 109.5
C191 C190 H19A 109.5
C191 C190 H19B 109.5
H19A C190 H19B 109.5
C191 C190 H19C 109.5
H19A C190 H19C 109.5
H19B C190 H19C 109.5
C192 C191 N23 109.1(5)
C192 C191 C190 130.5(5)
N23 C191 C190 119.8(5)
C191 C192 C193 105.5(5)
C191 C192 C29 128.3(4)
C193 C192 C29 126.1(5)
N24 C193 C192 109.4(5)
N24 C193 C194 120.5(5)
C192 C193 C194 129.9(5)
C193 C194 H19D 109.5
C193 C194 H19E 109.5
H19D C194 H19E 109.5
C193 C194 H19F 109.5
H19D C194 H19F 109.5
H19E C194 H19F 109.5
N3 C195 C196 121.9(6)
N3 C195 H195 119.0
C196 C195 H195 119.0
C195 C196 C197 120.8(6)
C195 C196 H196 119.6
C197 C196 H196 119.6
C198 C197 C196 114.1(6)
C198 C197 C205 121.4(5)
C196 C197 C205 123.1(6)
C197 C198 C199 124.1(6)
C197 C198 H198 118.0
C199 C198 H198 118.0
N3 C199 C198 116.7(6)
N3 C199 C200 117.4(6)
C198 C199 C200 125.3(6)
C201 C200 N4 116.7(6)
C201 C200 C199 130.1(6)
N4 C200 C199 113.2(5)
C200 C201 C202 124.6(6)
C200 C201 H201 117.7
C202 C201 H201 117.7
C203 C202 C201 115.4(5)
C203 C202 C206 121.1(5)
C201 C202 C206 123.4(5)
C202 C203 C204 120.8(6)
C202 C203 H203 119.6
C204 C203 H203 119.6
N4 C204 C203 122.0(6)
N4 C204 H204 119.0
C203 C204 H204 119.0
C197 C205 H20A 109.5
C197 C205 H20B 109.5
H20A C205 H20B 109.5
C197 C205 H20C 109.5
H20A C205 H20C 109.5
H20B C205 H20C 109.5
C202 C206 H20D 109.5
C202 C206 H20E 109.5
H20D C206 H20E 109.5
C202 C206 H20F 109.5
H20D C206 H20F 109.5
H20E C206 H20F 109.5
N5 C207 C208 120.2(5)
N5 C207 H207 119.9
C208 C207 H207 119.9
C209 C208 C207 120.6(6)
C209 C208 H208 119.7
C207 C208 H208 119.7
C208 C209 C210 118.3(5)
C208 C209 C217 125.9(6)
C210 C209 C217 115.8(5)
C211 C210 C209 121.1(5)
C211 C210 H210 119.4
C209 C210 H210 119.4
N5 C211 C212 115.8(5)
N5 C211 C210 119.5(5)
C212 C211 C210 124.6(5)
C211 C212 C213 124.3(5)
C211 C212 N6 115.4(5)
C213 C212 N6 119.9(5)
C214 C213 C212 119.6(5)
C214 C213 H213 120.2
C212 C213 H213 120.2
C213 C214 C215 121.0(6)
C213 C214 C218 121.0(5)
C215 C214 C218 117.9(5)
C216 C215 C214 118.2(5)
C216 C215 H215 120.9
C214 C215 H215 120.9
C215 C216 N6 121.3(5)
C215 C216 H216 119.3
N6 C216 H216 119.3
C209 C217 H21A 109.5
C209 C217 H21B 109.5
H21A C217 H21B 109.5
C209 C217 H21C 109.5
H21A C217 H21C 109.5
H21B C217 H21C 109.5
C214 C218 H21D 109.5
C214 C218 H21E 109.5
H21D C218 H21E 109.5
C214 C218 H21F 109.5
H21D C218 H21F 109.5
H21E C218 H21F 109.5
C220 C219 H21G 109.5
C220 C219 H21H 109.5
H21G C219 H21H 109.5
C220 C219 H21I 109.5
H21G C219 H21I 109.5
H21H C219 H21I 109.5
N25 C220 C221 108.6(5)
N25 C220 C219 117.8(6)
C221 C220 C219 133.5(5)
C220 C221 C222 104.3(5)
C220 C221 C73 122.1(5)
C222 C221 C73 133.4(5)
N26 C222 C221 112.0(5)
N26 C222 C223 123.0(5)
C221 C222 C223 124.9(5)
C222 C223 H22A 109.5
C222 C223 H22B 109.5
H22A C223 H22B 109.5
C222 C223 H22C 109.5
H22A C223 H22C 109.5
H22B C223 H22C 109.5
C225 C224 H22D 109.5
C225 C224 H22E 109.5
H22D C224 H22E 109.5
C225 C224 H22F 109.5
H22D C224 H22F 109.5
H22E C224 H22F 109.5
C226 C225 N44 108.3(6)
C226 C225 C224 131.7(6)
N44 C225 C224 119.2(6)
C225 C226 C227 108.3(6)
C225 C226 C153 135.0(6)
C227 C226 C153 116.4(5)
N43 C227 C226 107.9(6)
N43 C227 C228 118.1(6)
C226 C227 C228 133.7(6)
C227 C228 H22G 109.5
C227 C228 H22H 109.5
H22G C228 H22H 109.5
C227 C228 H22I 109.5
H22G C228 H22I 109.5
H22H C228 H22I 109.5
C1 N1 C5 121.6(4)
C1 N1 Pd1 124.5(3)
C5 N1 Pd1 113.9(3)
C10 N2 C6 119.5(4)
C10 N2 Pd1 118.8(3)
C6 N2 Pd1 117.4(3)
C195 N3 C199 119.8(5)
C195 N3 Pd2 125.4(4)
C199 N3 Pd2 114.6(4)
C204 N4 C200 120.4(5)
C204 N4 Pd2 126.7(4)
C200 N4 Pd2 112.9(4)
C211 N5 C207 120.3(4)
C211 N5 Pd3 114.1(4)
C207 N5 Pd3 125.6(4)
C216 N6 C212 119.9(5)
C216 N6 Pd3 126.0(4)
C212 N6 Pd3 114.1(4)
C39 N7 C35 121.2(3)
C39 N7 Pd4 113.1(3)
C35 N7 Pd4 125.0(3)
C44 N8 C40 122.1(3)
C44 N8 Pd4 125.8(3)
C40 N8 Pd4 112.0(2)
C47 N9 C51 118.0(3)
C47 N9 Pd5 125.6(3)
C51 N9 Pd5 116.3(3)
C56 N10 C52 126.6(3)
C56 N10 Pd5 123.7(3)
C52 N10 Pd5 109.5(2)
C85 N11 C81 120.4(4)
C85 N11 Pd6 114.5(3)
C81 N11 Pd6 125.0(3)
C90 N12 C86 117.4(3)
C90 N12 Pd6 125.6(3)
C86 N12 Pd6 117.0(3)
C165 N13 C161 118.1(5)
C165 N13 Pd7 117.7(4)
C161 N13 Pd7 124.2(4)
C170 N14 C166 120.4(5)
C170 N14 Pd7 126.8(4)
C166 N14 Pd7 112.6(4)
C177 N15 C173 120.0(5)
C177 N15 Pd8 114.3(4)
C173 N15 Pd8 125.8(4)
C178 N16 C182 122.8(5)
C178 N16 Pd8 114.3(4)
C182 N16 Pd8 122.7(4)
C119 N17 C115 117.5(3)
C119 N17 Pd9 114.1(3)
C115 N17 Pd9 128.0(3)
C124 N18 C120 119.4(4)
C124 N18 Pd9 125.8(3)
C120 N18 Pd9 114.8(3)
C131 N19 C127 122.2(3)
C131 N19 Pd10 116.4(3)
C127 N19 Pd10 120.9(3)
C136 N20 C132 119.1(3)
C136 N20 Pd10 129.1(3)
C132 N20 Pd10 111.7(2)
C14 N21 N22 110.8(4)
C14 N21 Pd1 129.7(3)
N22 N21 Pd1 118.6(4)
N21 N22 C16 108.2(4)
C191 N23 N24 105.8(4)
C191 N23 Pd2 130.1(4)
N24 N23 Pd2 121.8(3)
C193 N24 N23 110.0(4)
C193 N24 Pd3 134.0(4)
N23 N24 Pd3 113.1(4)
C220 N25 N26 108.7(5)
C220 N25 Pd2 133.2(4)
N26 N25 Pd2 117.3(3)
C222 N26 N25 106.4(4)
C222 N26 Pd3 134.6(4)
N25 N26 Pd3 116.3(3)
C31 N27 N28 106.2(4)
C31 N27 Pd4 132.2(3)
N28 N27 Pd4 118.8(3)
C33 N28 N27 110.3(4)
C33 N28 Pd5 131.6(3)
N27 N28 Pd5 114.6(3)
N30 N29 C60 105.2(3)
N30 N29 Pd4 121.4(3)
C60 N29 Pd4 132.0(3)
C62 N30 N29 111.4(3)
C62 N30 Pd5 134.7(3)
N29 N30 Pd5 113.1(3)
C77 N31 N32 106.4(3)
C77 N31 Pd6 131.2(3)
N32 N31 Pd6 121.1(3)
C79 N32 N31 106.8(3)
C79 N32 H32 126.6
N31 N32 H32 126.6
C94 N33 N34 108.3(3)
C94 N33 Pd6 127.2(3)
N34 N33 Pd6 119.6(3)
C96 N34 N33 110.9(3)
N36 N35 C157 107.8(3)
N36 N35 Pd7 118.1(3)
C157 N35 Pd7 126.7(3)
N35 N36 C159 107.5(3)
N35 N36 Pd8 120.0(3)
C159 N36 Pd8 131.2(3)
N38 N37 C188 108.8(4)
N38 N37 Pd7 122.0(3)
C188 N37 Pd7 128.7(4)
C186 N38 N37 108.1(4)
C186 N38 Pd8 134.2(4)
N37 N38 Pd8 114.6(3)
N40 N39 C140 108.7(3)
N40 N39 Pd9 119.2(3)
C140 N39 Pd9 129.9(3)
N39 N40 C142 109.5(4)
N39 N40 Pd10 117.5(3)
C142 N40 Pd10 131.6(3)
N42 N41 C111 108.7(4)
N42 N41 Pd9 117.7(3)
C111 N41 Pd9 127.5(3)
C113 N42 N41 109.4(4)
C113 N42 Pd10 128.6(3)
N41 N42 Pd10 118.0(3)
C227 N43 N44 107.7(5)
C227 N43 Pd1 125.0(5)
N44 N43 Pd1 122.9(4)
N43 N44 C225 107.7(5)
N43 N44 H44A 126.1
C225 N44 H44A 126.1
O15 N45 O14 120.2(6)
O15 N45 O13 120.7(6)
O14 N45 O13 119.0(6)
O1 N46 O3 118.2(6)
O1 N46 O2 120.9(6)
O3 N46 O2 120.5(5)
O22 N47 O23 134.0(8)
O22 N47 O24 114.8(6)
O23 N47 O24 111.1(6)
O12 N48 O10 119.1(6)
O12 N48 O11 122.0(5)
O10 N48 O11 119.0(6)
O4 N49 O6 117.8(5)
O4 N49 O5 121.3(6)
O6 N49 O5 120.8(5)
O8 N50 O9 116.9(6)
O8 N50 O7 121.7(5)
O9 N50 O7 121.4(5)
O17 N51 O16 116.4(5)
O17 N51 O18 123.7(6)
O16 N51 O18 119.9(6)
O21 N52 O19 118.7(5)
O21 N52 O20 123.6(5)
O19 N52 O20 117.7(5)
O27 N53 O26 117.0(5)
O27 N53 O25 122.1(5)
O26 N53 O25 120.9(5)
O29 N54 O30 118.7(7)
O29 N54 O28 126.0(7)
O30 N54 O28 115.3(7)
N2 Pd1 N1 81.9(2)
N2 Pd1 N43 178.0(2)
N1 Pd1 N43 97.5(2)
N2 Pd1 N21 95.36(19)
N1 Pd1 N21 176.4(2)
N43 Pd1 N21 85.23(19)
N23 Pd2 N4 177.8(2)
N23 Pd2 N3 100.3(2)
N4 Pd2 N3 81.9(2)
N23 Pd2 N25 83.56(18)
N4 Pd2 N25 94.2(2)
N3 Pd2 N25 174.63(18)
N23 Pd2 Pd3 61.83(13)
N4 Pd2 Pd3 116.98(14)
N3 Pd2 Pd3 122.35(13)
N25 Pd2 Pd3 62.77(13)
N6 Pd3 N5 80.40(18)
N6 Pd3 N26 95.71(17)
N5 Pd3 N26 176.00(19)
N6 Pd3 N24 176.69(17)
N5 Pd3 N24 96.35(18)
N26 Pd3 N24 87.52(17)
N6 Pd3 Pd2 118.86(13)
N5 Pd3 Pd2 119.61(13)
N26 Pd3 Pd2 63.10(13)
N24 Pd3 Pd2 63.29(13)
N29 Pd4 N7 178.52(18)
N29 Pd4 N8 97.98(17)
N7 Pd4 N8 80.55(17)
N29 Pd4 N27 86.86(17)
N7 Pd4 N27 94.61(17)
N8 Pd4 N27 174.95(16)
N29 Pd4 Pd5 61.29(13)
N7 Pd4 Pd5 119.28(14)
N8 Pd4 Pd5 121.04(12)
N27 Pd4 Pd5 62.62(12)
N9 Pd5 N30 175.93(17)
N9 Pd5 N10 81.52(17)
N30 Pd5 N10 96.84(17)
N9 Pd5 N28 95.99(17)
N30 Pd5 N28 85.69(17)
N10 Pd5 N28 177.43(17)
N9 Pd5 Pd4 113.70(12)
N30 Pd5 Pd4 63.72(12)
N10 Pd5 Pd4 117.54(11)
N28 Pd5 Pd4 64.03(13)
N12 Pd6 N33 96.40(17)
N12 Pd6 N31 175.37(17)
N33 Pd6 N31 88.11(17)
N12 Pd6 N11 79.63(17)
N33 Pd6 N11 175.60(17)
N31 Pd6 N11 95.84(17)
N37 Pd7 N14 177.44(19)
N37 Pd7 N35 84.20(18)
N14 Pd7 N35 97.95(19)
N37 Pd7 N13 96.35(18)
N14 Pd7 N13 81.43(19)
N35 Pd7 N13 177.16(17)
N15 Pd8 N36 176.21(18)
N15 Pd8 N16 80.70(18)
N36 Pd8 N16 96.08(18)
N15 Pd8 N38 97.80(18)
N36 Pd8 N38 85.40(18)
N16 Pd8 N38 178.45(18)
N17 Pd9 N18 80.59(18)
N17 Pd9 N39 177.36(18)
N18 Pd9 N39 98.13(17)
N17 Pd9 N41 96.37(19)
N18 Pd9 N41 176.69(18)
N39 Pd9 N41 84.97(18)
N17 Pd9 Pd10 117.83(14)
N18 Pd9 Pd10 121.01(12)
N39 Pd9 Pd10 60.84(13)
N41 Pd9 Pd10 61.55(13)
N40 Pd10 N42 82.51(18)
N40 Pd10 N20 99.30(17)
N42 Pd10 N20 177.55(17)
N40 Pd10 N19 173.55(18)
N42 Pd10 N19 97.98(19)
N20 Pd10 N19 80.41(17)
N40 Pd10 Pd9 62.26(13)
N42 Pd10 Pd9 62.53(13)
N20 Pd10 Pd9 119.76(11)
N19 Pd10 Pd9 112.22(12)

loop_
_geom_bond_atom_site_label_1
_geom_bond_atom_site_label_2
_geom_bond_distance
C1 N1 1.373(6)
C1 C2 1.434(8)
C1 H1 0.9300
C2 C3 1.377(8)
C2 H2 0.9300
C3 C4 1.361(7)
C3 C11 1.525(8)
C4 C5 1.414(8)
C4 H4 0.9300
C5 N1 1.381(6)
C5 C6 1.480(8)
C6 C7 1.396(8)
C6 N2 1.399(6)
C7 C8 1.370(8)
C7 H7 0.9300
C8 C9 1.379(8)
C8 C12 1.494(8)
C9 C10 1.378(7)
C9 H9 0.9300
C10 N2 1.390(5)
C10 H10 0.9300
C11 H11A 0.9600
C11 H11B 0.9600
C11 H11C 0.9600
C12 H12A 0.9600
C12 H12B 0.9600
C12 H12C 0.9600
C13 C14 1.458(8)
C13 H13A 0.9600
C13 H13B 0.9600
C13 H13C 0.9600
C14 N21 1.295(6)
C14 C15 1.340(8)
C15 C16 1.343(8)
C15 C18 1.616(9)
C16 N22 1.319(6)
C16 C17 1.512(9)
C17 H17A 0.9600
C17 H17B 0.9600
C17 H17C 0.9600
C18 C19 1.562(8)
C18 H18A 0.9700
C18 H18B 0.9700
C19 C20 1.390(8)
C19 C24 1.390(7)
C20 C21 1.390(8)
C20 C26 1.580(8)
C21 C22 1.390(7)
C21 C27 1.527(8)
C22 C23 1.390(7)
C22 C28 1.537(7)
C23 C24 1.390(7)
C23 C29 1.497(7)
C24 C25 1.532(7)
C25 H25A 0.9600
C25 H25B 0.9600
C25 H25C 0.9600
C26 H26A 0.9600
C26 H26B 0.9600
C26 H26C 0.9600
C27 C32 1.465(8)
C27 H27A 0.9700
C27 H27B 0.9700
C28 H28A 0.9600
C28 H28B 0.9600
C28 H28C 0.9600
C29 C192 1.482(6)
C29 H29A 0.9700
C29 H29B 0.9700
C30 C31 1.443(7)
C30 H30A 0.9600
C30 H30B 0.9600
C30 H30C 0.9600
C31 N27 1.339(5)
C31 C32 1.376(8)
C32 C33 1.404(8)
C33 N28 1.266(6)
C33 C34 1.425(7)
C34 H34A 0.9600
C34 H34B 0.9600
C34 H34C 0.9600
C35 C36 1.392(7)
C35 N7 1.401(5)
C35 H35 0.9300
C36 C37 1.387(8)
C36 H36 0.9300
C37 C38 1.403(7)
C37 C45 1.552(7)
C38 C39 1.398(7)
C38 H38 0.9300
C39 C40 1.373(7)
C39 N7 1.378(5)
C40 N8 1.382(5)
C40 C41 1.406(7)
C41 C42 1.364(7)
C41 H41 0.9300
C42 C43 1.412(7)
C42 C46 1.508(7)
C43 C44 1.443(7)
C43 H43 0.9300
C44 N8 1.338(5)
C44 H44 0.9300
C45 H45A 0.9600
C45 H45B 0.9600
C45 H45C 0.9600
C46 H46A 0.9600
C46 H46B 0.9600
C46 H46C 0.9600
C47 N9 1.244(5)
C47 C48 1.471(7)
C47 H47 0.9300
C48 C49 1.312(7)
C48 H48 0.9300
C49 C50 1.299(7)
C49 C57 1.522(7)
C50 C51 1.304(7)
C50 H50 0.9300
C51 N9 1.354(5)
C51 C52 1.428(7)
C52 N10 1.361(5)
C52 C53 1.498(7)
C53 C54 1.344(7)
C53 H53 0.9300
C54 C55 1.453(8)
C54 C58 1.490(7)
C55 C56 1.413(7)
C55 H55 0.9300
C56 N10 1.338(5)
C56 H56 0.9300
C57 H57A 0.9600
C57 H57B 0.9600
C57 H57C 0.9600
C58 H58A 0.9600
C58 H58B 0.9600
C58 H58C 0.9600
C59 C60 1.431(7)
C59 H59A 0.9600
C59 H59B 0.9600
C59 H59C 0.9600
C60 N29 1.436(5)
C60 C61 1.453(7)
C61 C62 1.393(7)
C61 C64 1.470(7)
C62 N30 1.268(5)
C62 C63 1.484(7)
C63 H63A 0.9600
C63 H63B 0.9600
C63 H63C 0.9600
C64 C65 1.552(7)
C64 H64A 0.9700
C64 H64B 0.9700
C65 C66 1.375(8)
C65 C70 1.452(7)
C66 C67 1.385(8)
C66 C72 1.524(8)
C67 C68 1.424(8)
C67 C73 1.528(8)
C68 C69 1.437(8)
C68 C74 1.504(8)
C69 C70 1.362(7)
C69 C75 1.484(7)
C70 C71 1.484(7)
C71 H71A 0.9600
C71 H71B 0.9600
C71 H71C 0.9600
C72 H72A 0.9600
C72 H72B 0.9600
C72 H72C 0.9600
C73 C221 1.504(6)
C73 H73A 0.9700
C73 H73B 0.9700
C74 H74D 0.9600
C74 H74E 0.9600
C74 H74F 0.9600
C75 C78 1.490(7)
C75 H75A 0.9700
C75 H75B 0.9700
C76 C77 1.509(7)
C76 H76A 0.9600
C76 H76B 0.9600
C76 H76C 0.9600
C77 N31 1.317(5)
C77 C78 1.376(7)
C78 C79 1.346(7)
C79 N32 1.371(5)
C79 C80 1.472(7)
C80 H80A 0.9600
C80 H80B 0.9600
C80 H80C 0.9600
C81 N11 1.300(5)
C81 C82 1.387(8)
C81 H81 0.9300
C82 C83 1.367(8)
C82 H82 0.9300
C83 C84 1.472(8)
C83 C91 1.480(8)
C84 C85 1.390(7)
C84 H84 0.9300
C85 N11 1.295(5)
C85 C86 1.492(7)
C86 N12 1.327(5)
C86 C87 1.336(7)
C87 C88 1.354(7)
C87 H87 0.9300
C88 C89 1.481(7)
C88 C92 1.484(7)
C89 C90 1.394(7)
C89 H89 0.9300
C90 N12 1.305(5)
C90 H90 0.9300
C91 H91A 0.9600
C91 H91B 0.9600
C91 H91C 0.9600
C92 H92A 0.9600
C92 H92B 0.9600
C92 H92C 0.9600
C93 C94 1.499(7)
C93 H93A 0.9600
C93 H93B 0.9600
C93 H93C 0.9600
C94 N33 1.329(5)
C94 C95 1.497(7)
C95 C96 1.330(7)
C95 C98 1.507(8)
C96 N34 1.335(5)
C96 C97 1.457(7)
C97 H97A 0.9600
C97 H97B 0.9600
C97 H97C 0.9600
C98 C99 1.560(8)
C98 H98A 0.9700
C98 H98B 0.9700
C99 C104 1.377(8)
C99 C100 1.386(7)
C100 C101 1.447(7)
C100 C106 1.535(7)
C101 C102 1.330(7)
C101 C107 1.500(7)
C102 C103 1.406(7)
C102 C108 1.577(7)
C103 C104 1.399(7)
C103 C109 1.600(7)
C104 C105 1.545(8)
C105 H10N 0.9600
C105 H10O 0.9600
C105 H10P 0.9600
C106 H10D 0.9600
C106 H10E 0.9600
C106 H10F 0.9600
C107 C187 1.503(5)
C107 H10G 0.9700
C107 H10H 0.9700
C108 H10I 0.9600
C108 H10J 0.9600
C108 H10K 0.9600
C109 C112 1.489(7)
C109 H10L 0.9700
C109 H10M 0.9700
C110 C111 1.468(7)
C110 H11D 0.9600
C110 H11E 0.9600
C110 H11F 0.9600
C111 C112 1.356(7)
C111 N41 1.367(6)
C112 C113 1.396(7)
C113 N42 1.305(5)
C113 C114 1.575(7)
C114 H11G 0.9600
C114 H11H 0.9600
C114 H11I 0.9600
C115 C116 1.387(8)
C115 N17 1.421(6)
C115 H115 0.9300
C116 C117 1.266(8)
C116 H116 0.9300
C117 C118 1.348(8)
C117 C125 1.500(8)
C118 C119 1.438(8)
C118 H118 0.9300
C119 N17 1.350(5)
C119 C120 1.434(8)
C120 N18 1.341(5)
C120 C121 1.418(7)
C121 C122 1.341(7)
C121 H121 0.9300
C122 C123 1.385(7)
C122 C126 1.517(8)
C123 C124 1.403(7)
C123 H123 0.9300
C124 N18 1.327(5)
C124 H124 0.9300
C125 H12D 0.9600
C125 H12E 0.9600
C125 H12F 0.9600
C126 H12G 0.9600
C126 H12H 0.9600
C126 H12I 0.9600
C127 N19 1.323(5)
C127 C128 1.458(7)
C127 H127 0.9300
C128 C129 1.323(7)
C128 H128 0.9300
C129 C130 1.402(8)
C129 C137 1.500(7)
C130 C131 1.347(7)
C130 H130 0.9300
C131 N19 1.281(6)
C131 C132 1.445(7)
C132 C133 1.373(7)
C132 N20 1.412(5)
C133 C134 1.318(7)
C133 H133 0.9300
C134 C135 1.468(8)
C134 C138 1.490(7)
C135 C136 1.357(7)
C135 H135 0.9300
C136 N20 1.275(5)
C136 H136 0.9300
C137 H13D 0.9600
C137 H13E 0.9600
C137 H13F 0.9600
C138 H13G 0.9600
C138 H13H 0.9600
C138 H13I 0.9600
C139 C140 1.454(7)
C139 H13J 0.9600
C139 H13K 0.9600
C139 H13L 0.9600
C140 C141 1.358(7)
C140 N39 1.419(5)
C141 C142 1.404(7)
C141 C144 1.554(7)
C142 N40 1.376(5)
C142 C143 1.502(7)
C143 H14A 0.9600
C143 H14B 0.9600
C143 H14C 0.9600
C144 C145 1.494(7)
C144 H14D 0.9700
C144 H14E 0.9700
C145 C146 1.379(8)
C145 C150 1.385(8)
C146 C147 1.319(8)
C146 C152 1.610(7)
C147 C148 1.427(8)
C147 C153 1.572(8)
C148 C149 1.326(8)
C148 C154 1.564(7)
C149 C150 1.381(7)
C149 C155 1.598(7)
C150 C151 1.528(7)
C151 H15X 0.9600
C151 H15Y 0.9600
C151 H15Z 0.9600
C152 H15D 0.9600
C152 H15E 0.9600
C152 H15F 0.9600
C153 C226 1.483(6)
C153 H15J 0.9700
C153 H15K 0.9700
C154 H15A 0.9600
C154 H15B 0.9600
C154 H15C 0.9600
C155 C158 1.460(7)
C155 H15L 0.9700
C155 H15M 0.9700
C156 C157 1.517(7)
C156 H15N 0.9600
C156 H15O 0.9600
C156 H15P 0.9600
C157 N35 1.349(5)
C157 C158 1.387(7)
C158 C159 1.346(7)
C159 N36 1.352(5)
C159 C160 1.538(7)
C160 H16A 0.9600
C160 H16B 0.9600
C160 H16C 0.9600
C161 C162 1.377(7)
C161 N13 1.396(7)
C161 H161 0.9300
C162 C163 1.398(8)
C162 H162 0.9300
C163 C164 1.393(8)
C163 C171 1.505(8)
C164 C165 1.387(8)
C164 H164 0.9300
C165 N13 1.377(7)
C165 C166 1.474(8)
C166 N14 1.383(7)
C166 C167 1.399(8)
C167 C168 1.389(8)
C167 H167 0.9300
C168 C169 1.380(8)
C168 C172 1.500(8)
C169 C170 1.402(7)
C169 H169 0.9300
C170 N14 1.382(7)
C170 H170 0.9300
C171 H17D 0.9600
C171 H17E 0.9600
C171 H17F 0.9600
C172 H17G 0.9600
C172 H17H 0.9600
C172 H17I 0.9600
C173 C174 1.339(8)
C173 N15 1.359(7)
C173 H173 0.9300
C174 C175 1.455(8)
C174 H174 0.9300
C175 C176 1.345(8)
C175 C183 1.497(8)
C176 C177 1.407(7)
C176 H176 0.9300
C177 N15 1.352(6)
C177 C178 1.459(7)
C178 N16 1.311(6)
C178 C179 1.405(7)
C179 C180 1.347(8)
C179 H179 0.9300
C180 C181 1.286(8)
C180 C184 1.514(8)
C181 C182 1.447(8)
C181 H181 0.9300
C182 N16 1.365(7)
C182 H182 0.9300
C183 H18C 0.9600
C183 H18D 0.9600
C183 H18E 0.9600
C184 H18F 0.9600
C184 H18G 0.9600
C184 H18H 0.9600
C185 C186 1.596(7)
C185 H18I 0.9600
C185 H18J 0.9600
C185 H18K 0.9600
C186 N38 1.290(6)
C186 C187 1.340(7)
C187 C188 1.465(7)
C188 N37 1.401(6)
C188 C189 1.488(7)
C189 H18L 0.9600
C189 H18M 0.9600
C189 H18N 0.9600
C190 C191 1.469(7)
C190 H19A 0.9600
C190 H19B 0.9600
C190 H19C 0.9600
C191 C192 1.360(8)
C191 N23 1.365(6)
C192 C193 1.409(7)
C193 N24 1.274(7)
C193 C194 1.443(7)
C194 H19D 0.9600
C194 H19E 0.9600
C194 H19F 0.9600
C195 N3 1.305(7)
C195 C196 1.348(8)
C195 H195 0.9300
C196 C197 1.377(8)
C196 H196 0.9300
C197 C198 1.320(8)
C197 C205 1.491(8)
C198 C199 1.401(8)
C198 H198 0.9300
C199 N3 1.325(7)
C199 C200 1.440(8)
C200 C201 1.387(8)
C200 N4 1.429(7)
C201 C202 1.405(7)
C201 H201 0.9300
C202 C203 1.352(7)
C202 C206 1.501(8)
C203 C204 1.460(8)
C203 H203 0.9300
C204 N4 1.280(7)
C204 H204 0.9300
C205 H20A 0.9600
C205 H20B 0.9600
C205 H20C 0.9600
C206 H20D 0.9600
C206 H20E 0.9600
C206 H20F 0.9600
C207 N5 1.378(7)
C207 C208 1.405(7)
C207 H207 0.9300
C208 C209 1.377(8)
C208 H208 0.9300
C209 C210 1.404(8)
C209 C217 1.500(7)
C210 C211 1.396(7)
C210 H210 0.9300
C211 N5 1.374(7)
C211 C212 1.375(8)
C212 C213 1.380(7)
C212 N6 1.384(6)
C213 C214 1.378(7)
C213 H213 0.9300
C214 C215 1.403(8)
C214 C218 1.513(8)
C215 C216 1.370(8)
C215 H215 0.9300
C216 N6 1.381(6)
C216 H216 0.9300
C217 H21A 0.9600
C217 H21B 0.9600
C217 H21C 0.9600
C218 H21D 0.9600
C218 H21E 0.9600
C218 H21F 0.9600
C219 C220 1.519(8)
C219 H21G 0.9600
C219 H21H 0.9600
C219 H21I 0.9600
C220 N25 1.327(7)
C220 C221 1.329(8)
C221 C222 1.412(7)
C222 N26 1.236(6)
C222 C223 1.539(7)
C223 H22A 0.9600
C223 H22B 0.9600
C223 H22C 0.9600
C224 C225 1.582(9)
C224 H22D 0.9600
C224 H22E 0.9600
C224 H22F 0.9600
C225 C226 1.321(8)
C225 N44 1.368(7)
C226 C227 1.378(8)
C227 N43 1.340(7)
C227 C228 1.574(9)
C228 H22G 0.9600
C228 H22H 0.9600
C228 H22I 0.9600
N1 Pd1 1.989(5)
N2 Pd1 1.923(5)
N3 Pd2 1.996(5)
N4 Pd2 1.993(5)
N5 Pd3 1.992(4)
N6 Pd3 1.986(4)
N7 Pd4 1.998(4)
N8 Pd4 2.018(4)
N9 Pd5 1.987(4)
N10 Pd5 2.036(4)
N11 Pd6 2.029(4)
N12 Pd6 1.994(4)
N13 Pd7 2.002(4)
N14 Pd7 1.985(5)
N15 Pd8 1.984(4)
N16 Pd8 2.027(4)
N17 Pd9 1.969(4)
N18 Pd9 1.991(4)
N19 Pd10 2.043(4)
N20 Pd10 2.006(4)
N21 N22 1.303(6)
N21 Pd1 2.144(5)
N23 N24 1.393(6)
N23 Pd2 1.960(5)
N24 Pd3 2.033(5)
N25 N26 1.390(6)
N25 Pd2 2.025(5)
N26 Pd3 2.029(4)
N27 N28 1.392(6)
N27 Pd4 2.030(5)
N28 Pd5 2.042(4)
N29 N30 1.382(6)
N29 Pd4 1.978(4)
N30 Pd5 2.015(4)
N31 N32 1.392(6)
N31 Pd6 2.028(4)
N32 H32 0.8600
N33 N34 1.351(5)
N33 Pd6 2.024(4)
N35 N36 1.349(6)
N35 Pd7 1.999(4)
N36 Pd8 1.986(4)
N37 N38 1.370(6)
N37 Pd7 1.975(4)
N38 Pd8 2.049(4)
N39 N40 1.317(6)
N39 Pd9 2.004(4)
N40 Pd10 1.982(4)
N41 N42 1.324(6)
N41 Pd9 2.036(5)
N42 Pd10 2.001(5)
N43 N44 1.366(7)
N43 Pd1 2.010(5)
N44 H44A 0.8600
N45 O15 1.186(6)
N45 O14 1.227(6)
N45 O13 1.281(6)
N46 O1 1.232(6)
N46 O3 1.252(6)
N46 O2 1.265(6)
N47 O22 1.073(6)
N47 O23 1.196(6)
N47 O24 1.306(7)
N48 O12 1.207(6)
N48 O10 1.240(6)
N48 O11 1.260(6)
N49 O4 1.216(6)
N49 O6 1.242(6)
N49 O5 1.252(6)
N50 O8 1.235(6)
N50 O9 1.249(6)
N50 O7 1.253(6)
N51 O17 1.241(6)
N51 O16 1.243(6)
N51 O18 1.255(6)
N52 O21 1.230(6)
N52 O19 1.256(5)
N52 O20 1.263(6)
N53 O27 1.219(5)
N53 O26 1.229(5)
N53 O25 1.255(5)
N54 O29 1.191(7)
N54 O30 1.279(7)
N54 O28 1.325(7)
Pd2 Pd3 3.2294(10)
Pd4 Pd5 3.2190(9)
Pd9 Pd10 3.2144(16)

loop_
_geom_torsion_atom_site_label_1
_geom_torsion_atom_site_label_2
_geom_torsion_atom_site_label_3
_geom_torsion_atom_site_label_4
_geom_torsion
N1 C1 C2 C3 0.5(8)
C1 C2 C3 C4 0.2(9)
C1 C2 C3 C11 -178.5(5)
C2 C3 C4 C5 -0.4(9)
C11 C3 C4 C5 178.2(6)
C3 C4 C5 N1 -0.2(8)
C3 C4 C5 C6 171.3(5)
N1 C5 C6 C7 157.7(5)
C4 C5 C6 C7 -14.1(10)
N1 C5 C6 N2 -14.0(6)
C4 C5 C6 N2 174.2(5)
N2 C6 C7 C8 2.9(8)
C5 C6 C7 C8 -168.1(6)
C6 C7 C8 C9 -2.2(9)
C6 C7 C8 C12 177.6(5)
C7 C8 C9 C10 1.0(9)
C12 C8 C9 C10 -178.8(5)
C8 C9 C10 N2 -0.4(8)
N21 C14 C15 C16 -1.7(6)
C13 C14 C15 C16 167.8(6)
N21 C14 C15 C18 -174.9(4)
C13 C14 C15 C18 -5.4(9)
C14 C15 C16 N22 2.1(6)
C18 C15 C16 N22 174.3(5)
C14 C15 C16 C17 172.3(7)
C18 C15 C16 C17 -15.5(12)
C14 C15 C18 C19 146.0(6)
C16 C15 C18 C19 -25.4(9)
C15 C18 C19 C20 89.8(7)
C15 C18 C19 C24 -83.9(7)
C24 C19 C20 C21 0.0(9)
C18 C19 C20 C21 -173.4(5)
C24 C19 C20 C26 168.6(5)
C18 C19 C20 C26 -4.8(8)
C19 C20 C21 C22 0.0(9)
C26 C20 C21 C22 -168.5(5)
C19 C20 C21 C27 -178.0(5)
C26 C20 C21 C27 13.5(8)
C20 C21 C22 C23 0.0(9)
C27 C21 C22 C23 178.1(5)
C20 C21 C22 C28 172.3(5)
C27 C21 C22 C28 -9.6(8)
C21 C22 C23 C24 0.0(8)
C28 C22 C23 C24 -172.6(5)
C21 C22 C23 C29 -175.6(5)
C28 C22 C23 C29 11.8(8)
C22 C23 C24 C19 0.0(9)
C29 C23 C24 C19 175.8(5)
C22 C23 C24 C25 175.5(5)
C29 C23 C24 C25 -8.6(8)
C20 C19 C24 C23 0.0(9)
C18 C19 C24 C23 173.9(5)
C20 C19 C24 C25 -175.4(5)
C18 C19 C24 C25 -1.5(8)
C22 C21 C27 C32 -48.8(8)
C20 C21 C27 C32 129.2(6)
C22 C23 C29 C192 116.4(6)
C24 C23 C29 C192 -59.3(7)
N27 C31 C32 C33 -0.8(6)
C30 C31 C32 C33 173.3(5)
N27 C31 C32 C27 173.7(5)
C30 C31 C32 C27 -12.1(10)
C21 C27 C32 C31 -33.8(8)
C21 C27 C32 C33 139.7(6)
C31 C32 C33 N28 -1.0(6)
C27 C32 C33 N28 -175.7(5)
C31 C32 C33 C34 177.6(5)
C27 C32 C33 C34 2.9(9)
N7 C35 C36 C37 -0.3(8)
C35 C36 C37 C38 1.2(9)
C35 C36 C37 C45 -172.3(6)
C36 C37 C38 C39 -1.3(9)
C45 C37 C38 C39 171.5(5)
C37 C38 C39 C40 177.5(5)
C37 C38 C39 N7 0.4(8)
N7 C39 C40 N8 -3.6(6)
C38 C39 C40 N8 179.2(4)
N7 C39 C40 C41 176.7(4)
C38 C39 C40 C41 -0.5(9)
C39 C40 C41 C42 -177.3(5)
N8 C40 C41 C42 3.0(7)
C40 C41 C42 C43 -1.6(9)
C40 C41 C42 C46 177.0(5)
C41 C42 C43 C44 -0.2(8)
C46 C42 C43 C44 -178.8(5)
C42 C43 C44 N8 0.4(7)
N9 C47 C48 C49 -6.1(7)
C47 C48 C49 C50 2.8(8)
C47 C48 C49 C57 -178.0(5)
C48 C49 C50 C51 1.7(9)
C57 C49 C50 C51 -177.4(5)
C49 C50 C51 N9 -3.7(9)
C49 C50 C51 C52 176.6(5)
C50 C51 C52 N10 172.4(5)
N9 C51 C52 N10 -7.3(6)
C50 C51 C52 C53 3.8(9)
N9 C51 C52 C53 -176.0(4)
N10 C52 C53 C54 11.3(7)
C51 C52 C53 C54 -179.4(5)
C52 C53 C54 C55 -10.4(8)
C52 C53 C54 C58 178.8(5)
C53 C54 C55 C56 5.6(8)
C58 C54 C55 C56 176.0(5)
C54 C55 C56 N10 -1.8(7)
C59 C60 C61 C62 -178.7(6)
N29 C60 C61 C62 -0.4(5)
C59 C60 C61 C64 6.3(9)
N29 C60 C61 C64 -175.4(4)
C60 C61 C62 N30 3.2(6)
C64 C61 C62 N30 178.1(4)
C60 C61 C62 C63 179.6(5)
C64 C61 C62 C63 -5.5(9)
C62 C61 C64 C65 140.3(6)
C60 C61 C64 C65 -45.9(7)
C61 C64 C65 C66 117.4(6)
C61 C64 C65 C70 -64.2(6)
C70 C65 C66 C67 3.8(8)
C64 C65 C66 C67 -177.8(5)
C70 C65 C66 C72 -176.3(5)
C64 C65 C66 C72 2.1(8)
C65 C66 C67 C68 -0.3(8)
C72 C66 C67 C68 179.8(5)
C65 C66 C67 C73 -177.7(5)
C72 C66 C67 C73 2.4(7)
C66 C67 C68 C69 -4.9(8)
C73 C67 C68 C69 172.4(5)
C66 C67 C68 C74 175.9(5)
C73 C67 C68 C74 -6.8(8)
C67 C68 C69 C70 6.8(8)
C74 C68 C69 C70 -173.9(5)
C67 C68 C69 C75 -174.0(5)
C74 C68 C69 C75 5.3(7)
C68 C69 C70 C65 -3.4(8)
C75 C69 C70 C65 177.4(5)
C68 C69 C70 C71 -178.8(5)
C75 C69 C70 C71 2.0(8)
C66 C65 C70 C69 -1.9(8)
C64 C65 C70 C69 179.6(5)
C66 C65 C70 C71 173.7(5)
C64 C65 C70 C71 -4.8(7)
C66 C67 C73 C221 -65.7(7)
C68 C67 C73 C221 117.0(5)
C70 C69 C75 C78 -73.0(6)
C68 C69 C75 C78 107.9(6)
N31 C77 C78 C79 3.3(6)
C76 C77 C78 C79 179.6(5)
N31 C77 C78 C75 -177.0(4)
C76 C77 C78 C75 -0.6(8)
C69 C75 C78 C79 -30.3(8)
C69 C75 C78 C77 150.0(5)
C77 C78 C79 N32 -1.7(6)
C75 C78 C79 N32 178.5(5)
C77 C78 C79 C80 175.6(6)
C75 C78 C79 C80 -4.1(11)
N11 C81 C82 C83 0.0(8)
C81 C82 C83 C84 -1.1(8)
C81 C82 C83 C91 178.5(5)
C82 C83 C84 C85 2.0(7)
C91 C83 C84 C85 -177.5(5)
C83 C84 C85 N11 -2.0(7)
C83 C84 C85 C86 -177.7(4)
N11 C85 C86 N12 -0.6(6)
C84 C85 C86 N12 175.4(4)
N11 C85 C86 C87 -179.5(5)
C84 C85 C86 C87 -3.5(8)
N12 C86 C87 C88 0.8(8)
C85 C86 C87 C88 179.7(5)
C86 C87 C88 C89 1.4(8)
C86 C87 C88 C92 -178.2(5)
C87 C88 C89 C90 -3.8(7)
C92 C88 C89 C90 175.9(5)
C88 C89 C90 N12 4.8(7)
N33 C94 C95 C96 -0.7(6)
C93 C94 C95 C96 -173.6(6)
N33 C94 C95 C98 175.8(5)
C93 C94 C95 C98 2.9(10)
C94 C95 C96 N34 -2.6(6)
C98 C95 C96 N34 -178.3(6)
C94 C95 C96 C97 176.6(6)
C98 C95 C96 C97 0.9(12)
C96 C95 C98 C99 -36.3(9)
C94 C95 C98 C99 148.4(5)
C95 C98 C99 C104 98.2(7)
C95 C98 C99 C100 -77.5(6)
C104 C99 C100 C101 1.4(9)
C98 C99 C100 C101 177.0(5)
C104 C99 C100 C106 -176.8(5)
C98 C99 C100 C106 -1.2(7)
C99 C100 C101 C102 -0.6(8)
C106 C100 C101 C102 177.6(5)
C99 C100 C101 C107 179.8(5)
C106 C100 C101 C107 -1.9(7)
C100 C101 C102 C103 2.2(8)
C107 C101 C102 C103 -178.3(5)
C100 C101 C102 C108 -177.3(4)
C107 C101 C102 C108 2.2(8)
C101 C102 C103 C104 -4.5(8)
C108 C102 C103 C104 175.0(5)
C101 C102 C103 C109 -177.3(5)
C108 C102 C103 C109 2.2(7)
C100 C99 C104 C103 -3.4(9)
C98 C99 C104 C103 -178.8(5)
C100 C99 C104 C105 172.2(5)
C98 C99 C104 C105 -3.2(9)
C102 C103 C104 C99 4.9(8)
C109 C103 C104 C99 177.6(5)
C102 C103 C104 C105 -171.2(5)
C109 C103 C104 C105 1.5(8)
C102 C101 C107 C187 117.8(5)
C100 C101 C107 C187 -62.6(7)
C104 C103 C109 C112 117.1(6)
C102 C103 C109 C112 -70.1(6)
N41 C111 C112 C113 -0.2(6)
C110 C111 C112 C113 177.7(6)
N41 C111 C112 C109 176.8(5)
C110 C111 C112 C109 -5.3(11)
C103 C109 C112 C111 -23.6(9)
C103 C109 C112 C113 153.0(5)
C111 C112 C113 N42 -0.3(6)
C109 C112 C113 N42 -177.7(4)
C111 C112 C113 C114 -178.4(5)
C109 C112 C113 C114 4.2(9)
N17 C115 C116 C117 -1.1(9)
C115 C116 C117 C118 -1.8(10)
C115 C116 C117 C125 176.9(5)
C116 C117 C118 C119 -0.8(10)
C125 C117 C118 C119 -179.5(5)
C117 C118 C119 N17 6.3(8)
C117 C118 C119 C120 173.9(6)
N17 C119 C120 N18 -3.0(6)
C118 C119 C120 N18 -170.7(5)
N17 C119 C120 C121 -177.2(5)
C118 C119 C120 C121 15.1(9)
N18 C120 C121 C122 10.3(9)
C119 C120 C121 C122 -175.7(6)
C120 C121 C122 C123 -7.4(9)
C120 C121 C122 C126 178.5(5)
C121 C122 C123 C124 2.6(9)
C126 C122 C123 C124 176.8(5)
C122 C123 C124 N18 -0.7(9)
N19 C127 C128 C129 4.2(6)
C127 C128 C129 C130 -6.3(7)
C127 C128 C129 C137 -179.4(4)
C128 C129 C130 C131 7.2(8)
C137 C129 C130 C131 -179.5(5)
C129 C130 C131 N19 -5.8(8)
C129 C130 C131 C132 179.3(5)
N19 C131 C132 C133 175.2(4)
C130 C131 C132 C133 -9.5(9)
N19 C131 C132 N20 -8.7(6)
C130 C131 C132 N20 166.6(4)
N20 C132 C133 C134 3.4(7)
C131 C132 C133 C134 179.5(5)
C132 C133 C134 C135 -3.9(8)
C132 C133 C134 C138 178.8(5)
C133 C134 C135 C136 2.0(7)
C138 C134 C135 C136 179.5(5)
C134 C135 C136 N20 0.0(8)
N39 C140 C141 C142 -0.6(5)
C139 C140 C141 C142 179.0(5)
N39 C140 C141 C144 -178.0(4)
C139 C140 C141 C144 1.7(9)
C140 C141 C142 N40 2.1(6)
C144 C141 C142 N40 179.5(5)
C140 C141 C142 C143 171.3(5)
C144 C141 C142 C143 -11.3(10)
C140 C141 C144 C145 -49.3(8)
C142 C141 C144 C145 133.8(6)
C141 C144 C145 C146 -60.8(7)
C141 C144 C145 C150 121.5(6)
C150 C145 C146 C147 -6.0(8)
C144 C145 C146 C147 176.2(5)
C150 C145 C146 C152 168.6(5)
C144 C145 C146 C152 -9.2(7)
C145 C146 C147 C148 1.3(9)
C152 C146 C147 C148 -173.2(5)
C145 C146 C147 C153 -160.4(5)
C152 C146 C147 C153 25.1(8)
C146 C147 C148 C149 5.7(9)
C153 C147 C148 C149 167.0(5)
C146 C147 C148 C154 -176.1(5)
C153 C147 C148 C154 -14.8(8)
C147 C148 C149 C150 -7.8(9)
C154 C148 C149 C150 173.8(5)
C147 C148 C149 C155 169.3(5)
C154 C148 C149 C155 -9.0(8)
C148 C149 C150 C145 3.1(9)
C155 C149 C150 C145 -174.1(5)
C148 C149 C150 C151 -179.7(5)
C155 C149 C150 C151 3.1(8)
C146 C145 C150 C149 3.9(8)
C144 C145 C150 C149 -178.3(5)
C146 C145 C150 C151 -173.2(5)
C144 C145 C150 C151 4.6(8)
C146 C147 C153 C226 -87.0(6)
C148 C147 C153 C226 111.4(5)
C148 C149 C155 C158 107.5(6)
C150 C149 C155 C158 -75.3(6)
N35 C157 C158 C159 3.3(6)
C156 C157 C158 C159 -175.4(5)
N35 C157 C158 C155 -173.8(4)
C156 C157 C158 C155 7.6(9)
C149 C155 C158 C159 -22.1(9)
C149 C155 C158 C157 154.1(5)
C157 C158 C159 N36 -8.0(6)
C155 C158 C159 N36 168.7(5)
C157 C158 C159 C160 178.1(5)
C155 C158 C159 C160 -5.3(11)
N13 C161 C162 C163 -0.4(8)
C161 C162 C163 C164 0.9(8)
C161 C162 C163 C171 -178.7(5)
C162 C163 C164 C165 -0.4(8)
C171 C163 C164 C165 179.3(5)
C163 C164 C165 N13 -0.7(8)
C163 C164 C165 C166 179.1(6)
N13 C165 C166 N14 -2.0(7)
C164 C165 C166 N14 178.2(6)
N13 C165 C166 C167 174.3(5)
C164 C165 C166 C167 -5.6(10)
N14 C166 C167 C168 1.5(9)
C165 C166 C167 C168 -174.7(6)
C166 C167 C168 C169 -2.3(10)
C166 C167 C168 C172 -179.6(6)
C167 C168 C169 C170 2.3(9)
C172 C168 C169 C170 179.5(5)
C168 C169 C170 N14 -1.4(8)
N15 C173 C174 C175 3.1(9)
C173 C174 C175 C176 -2.1(9)
C173 C174 C175 C183 171.2(6)
C174 C175 C176 C177 -1.8(8)
C183 C175 C176 C177 -175.1(5)
C175 C176 C177 N15 4.7(8)
C175 C176 C177 C178 -174.2(5)
N15 C177 C178 N16 4.4(6)
C176 C177 C178 N16 -176.5(5)
N15 C177 C178 C179 -175.8(5)
C176 C177 C178 C179 3.2(8)
N16 C178 C179 C180 -0.6(8)
C177 C178 C179 C180 179.6(5)
C178 C179 C180 C181 -1.8(9)
C178 C179 C180 C184 -179.0(5)
C179 C180 C181 C182 0.6(10)
C184 C180 C181 C182 177.9(5)
C180 C181 C182 N16 2.7(9)
N38 C186 C187 C188 1.8(6)
C185 C186 C187 C188 178.4(5)
N38 C186 C187 C107 -176.4(5)
C185 C186 C187 C107 0.3(9)
C101 C107 C187 C186 -43.9(6)
C101 C107 C187 C188 138.2(4)
C186 C187 C188 N37 -0.2(5)
C107 C187 C188 N37 178.2(4)
C186 C187 C188 C189 172.1(6)
C107 C187 C188 C189 -9.5(9)
N23 C191 C192 C193 -5.0(6)
C190 C191 C192 C193 -175.4(5)
N23 C191 C192 C29 179.1(4)
C190 C191 C192 C29 8.7(10)
C23 C29 C192 C191 119.3(5)
C23 C29 C192 C193 -55.8(6)
C191 C192 C193 N24 4.6(6)
C29 C192 C193 N24 -179.4(4)
C191 C192 C193 C194 179.6(6)
C29 C192 C193 C194 -4.4(9)
N3 C195 C196 C197 11.6(9)
C195 C196 C197 C198 -12.5(8)
C195 C196 C197 C205 -179.0(5)
C196 C197 C198 C199 14.6(9)
C205 C197 C198 C199 -178.5(5)
C197 C198 C199 N3 -15.2(9)
C197 C198 C199 C200 173.9(6)
N3 C199 C200 C201 -177.7(6)
C198 C199 C200 C201 -6.8(10)
N3 C199 C200 N4 0.5(7)
C198 C199 C200 N4 171.3(5)
N4 C200 C201 C202 3.6(8)
C199 C200 C201 C202 -178.3(6)
C200 C201 C202 C203 -3.9(8)
C200 C201 C202 C206 172.2(5)
C201 C202 C203 C204 2.2(8)
C206 C202 C203 C204 -174.0(5)
C202 C203 C204 N4 -0.5(9)
N5 C207 C208 C209 1.3(9)
C207 C208 C209 C210 -1.6(9)
C207 C208 C209 C217 -179.8(6)
C208 C209 C210 C211 2.1(9)
C217 C209 C210 C211 -179.6(6)
C209 C210 C211 N5 -2.3(9)
C209 C210 C211 C212 -178.7(6)
N5 C211 C212 C213 -173.2(5)
C210 C211 C212 C213 3.4(10)
N5 C211 C212 N6 -0.3(8)
C210 C211 C212 N6 176.3(5)
C211 C212 C213 C214 176.4(6)
N6 C212 C213 C214 3.8(9)
C212 C213 C214 C215 -2.6(9)
C212 C213 C214 C218 178.6(5)
C213 C214 C215 C216 1.5(8)
C218 C214 C215 C216 -179.6(5)
C214 C215 C216 N6 -1.7(8)
N25 C220 C221 C222 -0.9(7)
C219 C220 C221 C222 176.4(6)
N25 C220 C221 C73 -176.3(5)
C219 C220 C221 C73 1.0(11)
C67 C73 C221 C220 139.6(5)
C67 C73 C221 C222 -34.2(8)
C220 C221 C222 N26 -0.1(7)
C73 C221 C222 N26 174.5(5)
C220 C221 C222 C223 178.3(6)
C73 C221 C222 C223 -7.1(10)
N44 C225 C226 C227 -1.9(7)
C224 C225 C226 C227 167.5(6)
N44 C225 C226 C153 -176.0(5)
C224 C225 C226 C153 -6.6(12)
C147 C153 C226 C225 -33.2(7)
C147 C153 C226 C227 153.2(4)
C225 C226 C227 N43 1.9(7)
C153 C226 C227 N43 177.2(4)
C225 C226 C227 C228 -171.6(6)
C153 C226 C227 C228 3.6(10)
C2 C1 N1 C5 -1.1(7)
C2 C1 N1 Pd1 178.8(4)
C4 C5 N1 C1 0.9(7)
C6 C5 N1 C1 -171.6(4)
C4 C5 N1 Pd1 -179.0(4)
C6 C5 N1 Pd1 8.5(5)
C9 C10 N2 C6 1.2(6)
C9 C10 N2 Pd1 157.4(4)
C7 C6 N2 C10 -2.5(6)
C5 C6 N2 C10 170.1(4)
C7 C6 N2 Pd1 -159.0(4)
C5 C6 N2 Pd1 13.5(5)
C196 C195 N3 C199 -11.7(8)
C196 C195 N3 Pd2 173.6(4)
C198 C199 N3 C195 12.7(8)
C200 C199 N3 C195 -175.7(5)
C198 C199 N3 Pd2 -172.0(4)
C200 C199 N3 Pd2 -0.4(6)
C203 C204 N4 C200 0.1(8)
C203 C204 N4 Pd2 -179.5(4)
C201 C200 N4 C204 -1.6(8)
C199 C200 N4 C204 180.0(5)
C201 C200 N4 Pd2 178.1(4)
C199 C200 N4 Pd2 -0.4(6)
C212 C211 N5 C207 178.7(5)
C210 C211 N5 C207 1.9(8)
C212 C211 N5 Pd3 -2.9(6)
C210 C211 N5 Pd3 -179.7(4)
C208 C207 N5 C211 -1.4(8)
C208 C207 N5 Pd3 -179.7(4)
C215 C216 N6 C212 2.9(8)
C215 C216 N6 Pd3 -177.6(4)
C211 C212 N6 C216 -177.2(5)
C213 C212 N6 C216 -3.9(8)
C211 C212 N6 Pd3 3.3(7)
C213 C212 N6 Pd3 176.5(4)
C40 C39 N7 C35 -176.8(4)
C38 C39 N7 C35 0.5(6)
C40 C39 N7 Pd4 12.1(5)
C38 C39 N7 Pd4 -170.6(4)
C36 C35 N7 C39 -0.6(7)
C36 C35 N7 Pd4 169.5(4)
C43 C44 N8 C40 1.1(6)
C43 C44 N8 Pd4 -174.2(3)
C39 C40 N8 C44 177.6(4)
C41 C40 N8 C44 -2.7(6)
C39 C40 N8 Pd4 -6.6(5)
C41 C40 N8 Pd4 173.2(3)
C48 C47 N9 C51 4.4(6)
C48 C47 N9 Pd5 -179.7(3)
C50 C51 N9 C47 0.4(7)
C52 C51 N9 C47 -179.9(4)
C50 C51 N9 Pd5 -175.9(4)
C52 C51 N9 Pd5 3.9(5)
C55 C56 N10 C52 3.8(6)
C55 C56 N10 Pd5 178.5(3)
C51 C52 N10 C56 -177.9(4)
C53 C52 N10 C56 -8.3(6)
C51 C52 N10 Pd5 6.8(5)
C53 C52 N10 Pd5 176.3(3)
C84 C85 N11 C81 1.0(7)
C86 C85 N11 C81 176.7(4)
C84 C85 N11 Pd6 -175.2(4)
C86 C85 N11 Pd6 0.5(5)
C82 C81 N11 C85 0.1(7)
C82 C81 N11 Pd6 175.9(4)
C89 C90 N12 C86 -2.7(6)
C89 C90 N12 Pd6 177.6(4)
C87 C86 N12 C90 -0.4(6)
C85 C86 N12 C90 -179.4(4)
C87 C86 N12 Pd6 179.3(4)
C85 C86 N12 Pd6 0.3(5)
C164 C165 N13 C161 1.2(8)
C166 C165 N13 C161 -178.6(5)
C164 C165 N13 Pd7 -178.1(4)
C166 C165 N13 Pd7 2.1(6)
C162 C161 N13 C165 -0.6(7)
C162 C161 N13 Pd7 178.6(4)
C169 C170 N14 C166 0.5(8)
C169 C170 N14 Pd7 174.3(4)
C167 C166 N14 C170 -0.6(8)
C165 C166 N14 C170 175.6(5)
C167 C166 N14 Pd7 -175.2(5)
C165 C166 N14 Pd7 1.0(6)
C176 C177 N15 C173 -3.7(7)
C178 C177 N15 C173 175.3(4)
C176 C177 N15 Pd8 176.1(4)
C178 C177 N15 Pd8 -4.8(5)
C174 C173 N15 C177 -0.2(8)
C174 C173 N15 Pd8 179.9(4)
C179 C178 N16 C182 4.3(8)
C177 C178 N16 C182 -175.9(5)
C179 C178 N16 Pd8 178.4(4)
C177 C178 N16 Pd8 -1.8(6)
C181 C182 N16 C178 -5.1(8)
C181 C182 N16 Pd8 -178.8(4)
C120 C119 N17 C115 -177.7(4)
C118 C119 N17 C115 -8.6(6)
C120 C119 N17 Pd9 9.1(5)
C118 C119 N17 Pd9 178.2(4)
C116 C115 N17 C119 6.7(6)
C116 C115 N17 Pd9 178.8(4)
C123 C124 N18 C120 3.6(7)
C123 C124 N18 Pd9 -174.5(4)
C121 C120 N18 C124 -7.9(6)
C119 C120 N18 C124 177.3(4)
C121 C120 N18 Pd9 170.4(4)
C119 C120 N18 Pd9 -4.4(5)
C130 C131 N19 C127 4.1(7)
C132 C131 N19 C127 179.4(4)
C130 C131 N19 Pd10 -167.8(4)
C132 C131 N19 Pd10 7.5(5)
C128 C127 N19 C131 -3.1(6)
C128 C127 N19 Pd10 168.4(3)
C135 C136 N20 C132 -0.5(6)
C135 C136 N20 Pd10 175.8(4)
C133 C132 N20 C136 -1.0(5)
C131 C132 N20 C136 -177.6(4)
C133 C132 N20 Pd10 -177.9(3)
C131 C132 N20 Pd10 5.5(5)
C15 C14 N21 N22 0.7(5)
C13 C14 N21 N22 -168.7(5)
C15 C14 N21 Pd1 169.2(3)
C13 C14 N21 Pd1 -0.1(7)
C14 N21 N22 C16 0.6(5)
Pd1 N21 N22 C16 -169.4(3)
C15 C16 N22 N21 -1.6(5)
C17 C16 N22 N21 -173.9(4)
C192 C191 N23 N24 3.7(6)
C190 C191 N23 N24 175.3(4)
C192 C191 N23 Pd2 -158.9(4)
C190 C191 N23 Pd2 12.7(7)
C192 C193 N24 N23 -2.4(6)
C194 C193 N24 N23 -178.0(4)
C192 C193 N24 Pd3 156.1(4)
C194 C193 N24 Pd3 -19.4(8)
C191 N23 N24 C193 -0.7(6)
Pd2 N23 N24 C193 163.6(4)
C191 N23 N24 Pd3 -164.1(3)
Pd2 N23 N24 Pd3 0.3(4)
C221 C220 N25 N26 1.6(7)
C219 C220 N25 N26 -176.2(5)
C221 C220 N25 Pd2 170.9(4)
C219 C220 N25 Pd2 -6.9(9)
C221 C222 N26 N25 1.0(7)
C223 C222 N26 N25 -177.4(5)
C221 C222 N26 Pd3 -158.6(4)
C223 C222 N26 Pd3 23.0(9)
C220 N25 N26 C222 -1.6(6)
Pd2 N25 N26 C222 -172.9(4)
C220 N25 N26 Pd3 162.4(4)
Pd2 N25 N26 Pd3 -8.9(5)
C32 C31 N27 N28 2.2(4)
C30 C31 N27 N28 -172.8(4)
C32 C31 N27 Pd4 -157.8(3)
C30 C31 N27 Pd4 27.2(6)
C32 C33 N28 N27 2.4(5)
C34 C33 N28 N27 -176.3(4)
C32 C33 N28 Pd5 159.6(3)
C34 C33 N28 Pd5 -19.1(7)
C31 N27 N28 C33 -2.9(4)
Pd4 N27 N28 C33 160.3(3)
C31 N27 N28 Pd5 -164.3(2)
Pd4 N27 N28 Pd5 -1.1(4)
C59 C60 N29 N30 176.4(4)
C61 C60 N29 N30 -2.2(4)
C59 C60 N29 Pd4 -17.3(6)
C61 C60 N29 Pd4 164.2(3)
C61 C62 N30 N29 -4.9(5)
C63 C62 N30 N29 178.3(4)
C61 C62 N30 Pd5 -174.1(3)
C63 C62 N30 Pd5 9.1(6)
C60 N29 N30 C62 4.4(4)
Pd4 N29 N30 C62 -163.8(2)
C60 N29 N30 Pd5 176.0(2)
Pd4 N29 N30 Pd5 7.9(4)
C78 C77 N31 N32 -3.4(4)
C76 C77 N31 N32 -179.9(4)
C78 C77 N31 Pd6 163.3(3)
C76 C77 N31 Pd6 -13.2(6)
C78 C79 N32 N31 -0.2(5)
C80 C79 N32 N31 -178.1(4)
C77 N31 N32 C79 2.2(4)
Pd6 N31 N32 C79 -166.1(3)
C95 C94 N33 N34 3.6(4)
C93 C94 N33 N34 178.2(4)
C95 C94 N33 Pd6 158.5(3)
C93 C94 N33 Pd6 -26.8(6)
C95 C96 N34 N33 5.1(5)
C97 C96 N34 N33 -174.3(4)
C94 N33 N34 C96 -5.5(5)
Pd6 N33 N34 C96 -162.6(3)
C158 C157 N35 N36 2.6(4)
C156 C157 N35 N36 -178.6(4)
C158 C157 N35 Pd7 151.5(3)
C156 C157 N35 Pd7 -29.7(6)
C157 N35 N36 C159 -7.4(4)
Pd7 N35 N36 C159 -159.5(2)
C157 N35 N36 Pd8 161.1(2)
Pd7 N35 N36 Pd8 9.1(5)
C158 C159 N36 N35 9.7(5)
C160 C159 N36 N35 -175.3(3)
C158 C159 N36 Pd8 -157.1(3)
C160 C159 N36 Pd8 17.9(6)
C187 C188 N37 N38 -1.3(5)
C189 C188 N37 N38 -175.3(4)
C187 C188 N37 Pd7 -173.3(3)
C189 C188 N37 Pd7 12.6(6)
C187 C186 N38 N37 -2.6(6)
C185 C186 N38 N37 -179.5(4)
C187 C186 N38 Pd8 155.6(4)
C185 C186 N38 Pd8 -21.3(8)
C188 N37 N38 C186 2.4(5)
Pd7 N37 N38 C186 175.0(3)
C188 N37 N38 Pd8 -160.6(3)
Pd7 N37 N38 Pd8 12.1(4)
C141 C140 N39 N40 -1.3(4)
C139 C140 N39 N40 179.1(3)
C141 C140 N39 Pd9 161.6(3)
C139 C140 N39 Pd9 -18.1(5)
C140 N39 N40 C142 2.6(4)
Pd9 N39 N40 C142 -162.3(2)
C140 N39 N40 Pd10 170.6(2)
Pd9 N39 N40 Pd10 5.6(5)
C141 C142 N40 N39 -3.0(4)
C143 C142 N40 N39 -174.2(4)
C141 C142 N40 Pd10 -168.6(3)
C143 C142 N40 Pd10 20.2(6)
C112 C111 N41 N42 0.6(5)
C110 C111 N41 N42 -177.5(4)
C112 C111 N41 Pd9 -150.7(3)
C110 C111 N41 Pd9 31.2(6)
C112 C113 N42 N41 0.7(5)
C114 C113 N42 N41 179.0(4)
C112 C113 N42 Pd10 157.3(3)
C114 C113 N42 Pd10 -24.5(6)
C111 N41 N42 C113 -0.8(5)
Pd9 N41 N42 C113 153.7(3)
C111 N41 N42 Pd10 -160.2(3)
Pd9 N41 N42 Pd10 -5.7(5)
C226 C227 N43 N44 -1.1(7)
C228 C227 N43 N44 173.6(5)
C226 C227 N43 Pd1 155.6(4)
C228 C227 N43 Pd1 -29.7(8)
C227 N43 N44 C225 -0.1(6)
Pd1 N43 N44 C225 -157.3(4)
C226 C225 N44 N43 1.3(7)
C224 C225 N44 N43 -169.7(5)
C10 N2 Pd1 N1 -164.1(4)
C6 N2 Pd1 N1 -7.4(3)
C10 N2 Pd1 N21 13.6(4)
C6 N2 Pd1 N21 170.3(3)
C1 N1 Pd1 N2 179.1(4)
C5 N1 Pd1 N2 -0.9(3)
C1 N1 Pd1 N43 1.0(4)
C5 N1 Pd1 N43 -179.1(3)
C227 N43 Pd1 N1 90.9(5)
N44 N43 Pd1 N1 -115.8(4)
C227 N43 Pd1 N21 -86.7(5)
N44 N43 Pd1 N21 66.6(4)
C14 N21 Pd1 N2 97.7(4)
N22 N21 Pd1 N2 -94.6(4)
C14 N21 Pd1 N43 -84.2(4)
N22 N21 Pd1 N43 83.5(4)
C191 N23 Pd2 N3 -78.7(5)
N24 N23 Pd2 N3 121.1(4)
C191 N23 Pd2 N25 97.5(5)
N24 N23 Pd2 N25 -62.7(4)
C191 N23 Pd2 Pd3 160.0(5)
N24 N23 Pd2 Pd3 -0.2(3)
C204 N4 Pd2 N3 179.8(5)
C200 N4 Pd2 N3 0.1(4)
C204 N4 Pd2 N25 3.5(5)
C200 N4 Pd2 N25 -176.1(4)
C204 N4 Pd2 Pd3 -58.0(5)
C200 N4 Pd2 Pd3 122.4(3)
C195 N3 Pd2 N23 -4.9(5)
C199 N3 Pd2 N23 -179.8(4)
C195 N3 Pd2 N4 175.1(5)
C199 N3 Pd2 N4 0.1(4)
C195 N3 Pd2 Pd3 58.2(5)
C199 N3 Pd2 Pd3 -116.8(4)
C220 N25 Pd2 N23 -101.4(6)
N26 N25 Pd2 N23 67.2(4)
C220 N25 Pd2 N4 78.7(6)
N26 N25 Pd2 N4 -112.6(4)
C220 N25 Pd2 Pd3 -163.0(6)
N26 N25 Pd2 Pd3 5.6(3)
C216 N6 Pd3 N5 176.8(4)
C212 N6 Pd3 N5 -3.7(4)
C216 N6 Pd3 N26 -4.2(4)
C212 N6 Pd3 N26 175.3(4)
C216 N6 Pd3 Pd2 58.2(4)
C212 N6 Pd3 Pd2 -122.3(4)
C211 N5 Pd3 N6 3.6(4)
C207 N5 Pd3 N6 -178.1(4)
C211 N5 Pd3 N24 -175.8(4)
C207 N5 Pd3 N24 2.6(4)
C211 N5 Pd3 Pd2 121.4(3)
C207 N5 Pd3 Pd2 -60.2(4)
C222 N26 Pd3 N6 -76.7(6)
N25 N26 Pd3 N6 125.1(4)
C222 N26 Pd3 N24 102.5(6)
N25 N26 Pd3 N24 -55.6(4)
C222 N26 Pd3 Pd2 163.7(6)
N25 N26 Pd3 Pd2 5.6(3)
C193 N24 Pd3 N5 81.8(5)
N23 N24 Pd3 N5 -120.2(3)
C193 N24 Pd3 N26 -97.2(5)
N23 N24 Pd3 N26 60.8(3)
C193 N24 Pd3 Pd2 -158.2(5)
N23 N24 Pd3 Pd2 -0.2(3)
N23 Pd2 Pd3 N6 177.28(19)
N4 Pd2 Pd3 N6 -4.8(2)
N3 Pd2 Pd3 N6 93.0(2)
N25 Pd2 Pd3 N6 -85.1(2)
N23 Pd2 Pd3 N5 81.9(2)
N4 Pd2 Pd3 N5 -100.2(2)
N3 Pd2 Pd3 N5 -2.4(2)
N25 Pd2 Pd3 N5 179.5(2)
N23 Pd2 Pd3 N26 -101.47(19)
N4 Pd2 Pd3 N26 76.4(2)
N3 Pd2 Pd3 N26 174.3(2)
N25 Pd2 Pd3 N26 -3.9(2)
N23 Pd2 Pd3 N24 0.12(19)
N4 Pd2 Pd3 N24 178.0(2)
N3 Pd2 Pd3 N24 -84.2(2)
N25 Pd2 Pd3 N24 97.7(2)
N30 N29 Pd4 N8 -126.3(4)
C60 N29 Pd4 N8 69.2(4)
N30 N29 Pd4 N27 55.2(4)
C60 N29 Pd4 N27 -109.4(4)
N30 N29 Pd4 Pd5 -5.1(3)
C60 N29 Pd4 Pd5 -169.7(4)
C39 N7 Pd4 N8 -12.0(3)
C35 N7 Pd4 N8 177.3(4)
C39 N7 Pd4 N27 166.6(3)
C35 N7 Pd4 N27 -4.2(4)
C39 N7 Pd4 Pd5 -132.4(2)
C35 N7 Pd4 Pd5 56.9(4)
C44 N8 Pd4 N29 5.5(3)
C40 N8 Pd4 N29 -170.2(2)
C44 N8 Pd4 N7 -174.3(3)
C40 N8 Pd4 N7 10.0(2)
C44 N8 Pd4 Pd5 -55.7(3)
C40 N8 Pd4 Pd5 128.6(2)
C31 N27 Pd4 N29 99.6(4)
N28 N27 Pd4 N29 -58.4(3)
C31 N27 Pd4 N7 -80.5(4)
N28 N27 Pd4 N7 121.5(3)
C47 N9 Pd5 N10 -176.3(3)
C51 N9 Pd5 N10 -0.4(3)
C47 N9 Pd5 N28 4.3(3)
C51 N9 Pd5 N28 -179.8(3)
C47 N9 Pd5 Pd4 -59.9(3)
C51 N9 Pd5 Pd4 116.0(3)
C62 N30 Pd5 N10 -78.1(4)
N29 N30 Pd5 N10 112.8(3)
C62 N30 Pd5 N28 101.4(4)
N29 N30 Pd5 N28 -67.7(3)
C62 N30 Pd5 Pd4 164.5(4)
N29 N30 Pd5 Pd4 -4.6(3)
C56 N10 Pd5 N9 -178.8(3)
C52 N10 Pd5 N9 -3.3(2)
C56 N10 Pd5 N30 5.0(3)
C52 N10 Pd5 N30 -179.5(2)
C56 N10 Pd5 Pd4 68.8(3)
C52 N10 Pd5 Pd4 -115.7(2)
C33 N28 Pd5 N9 90.7(4)
N27 N28 Pd5 N9 -112.8(3)
C33 N28 Pd5 N30 -93.0(4)
N27 N28 Pd5 N30 63.5(3)
C33 N28 Pd5 Pd4 -155.8(4)
N27 N28 Pd5 Pd4 0.7(3)
N29 Pd4 Pd5 N9 -173.17(19)
N7 Pd4 Pd5 N9 5.3(2)
N8 Pd4 Pd5 N9 -91.5(2)
N27 Pd4 Pd5 N9 84.52(19)
N29 Pd4 Pd5 N30 3.36(19)
N7 Pd4 Pd5 N30 -178.2(2)
N8 Pd4 Pd5 N30 85.03(19)
N27 Pd4 Pd5 N30 -98.95(18)
N29 Pd4 Pd5 N10 -80.46(19)
N7 Pd4 Pd5 N10 97.98(19)
N8 Pd4 Pd5 N10 1.21(19)
N27 Pd4 Pd5 N10 177.23(18)
N29 Pd4 Pd5 N28 101.83(19)
N7 Pd4 Pd5 N28 -79.7(2)
N8 Pd4 Pd5 N28 -176.50(19)
N27 Pd4 Pd5 N28 -0.49(18)
C90 N12 Pd6 N33 -2.3(3)
C86 N12 Pd6 N33 178.0(3)
C86 N12 Pd6 N11 -0.1(3)
C94 N33 Pd6 N12 91.6(3)
N34 N33 Pd6 N12 -116.0(4)
C94 N33 Pd6 N31 -89.5(3)
N34 N33 Pd6 N31 62.9(4)
C77 N31 Pd6 N33 -100.9(4)
N32 N31 Pd6 N33 64.2(4)
C77 N31 Pd6 N11 77.1(4)
N32 N31 Pd6 N11 -117.8(4)
C85 N11 Pd6 N12 -0.3(3)
C81 N11 Pd6 N12 -176.3(3)
C85 N11 Pd6 N31 -179.4(3)
C81 N11 Pd6 N31 4.6(3)
N38 N37 Pd7 N35 -67.5(4)
C188 N37 Pd7 N35 103.6(4)
N38 N37 Pd7 N13 115.3(4)
C188 N37 Pd7 N13 -73.6(4)
C166 N14 Pd7 N35 -177.1(4)
C170 N14 Pd7 N13 -174.1(5)
C166 N14 Pd7 N13 0.1(4)
N36 N35 Pd7 N37 54.3(3)
C157 N35 Pd7 N37 -91.9(3)
N36 N35 Pd7 N14 -127.1(3)
C157 N35 Pd7 N14 86.7(3)
C161 N13 Pd7 N37 -1.8(4)
C165 N13 Pd7 N14 -1.3(4)
C161 N13 Pd7 N14 179.4(4)
C177 N15 Pd8 N38 -176.6(3)
C173 N15 Pd8 N38 3.3(4)
N35 N36 Pd8 N16 115.0(4)
C159 N36 Pd8 N16 -79.5(4)
N35 N36 Pd8 N38 -65.4(4)
C159 N36 Pd8 N38 100.0(4)
C178 N16 Pd8 N15 -0.6(4)
C182 N16 Pd8 N15 173.6(4)
C178 N16 Pd8 N36 177.4(4)
C182 N16 Pd8 N36 -8.5(4)
C186 N38 Pd8 N15 72.7(5)
N37 N38 Pd8 N15 -130.2(3)
C186 N38 Pd8 N36 -105.3(5)
N37 N38 Pd8 N36 51.8(3)
C119 N17 Pd9 N18 -8.8(3)
C115 N17 Pd9 N18 178.9(4)
C119 N17 Pd9 N41 169.9(3)
C115 N17 Pd9 N41 -2.5(4)
C119 N17 Pd9 Pd10 -129.0(2)
C115 N17 Pd9 Pd10 58.7(4)
C124 N18 Pd9 N17 -174.6(3)
C120 N18 Pd9 N17 7.2(3)
C124 N18 Pd9 N39 3.0(3)
C120 N18 Pd9 N39 -175.1(3)
C124 N18 Pd9 Pd10 -57.7(3)
C120 N18 Pd9 Pd10 124.1(3)
N40 N39 Pd9 N18 -124.6(4)
C140 N39 Pd9 N18 74.1(3)
N40 N39 Pd9 N41 56.6(4)
C140 N39 Pd9 N41 -104.7(3)
N40 N39 Pd9 Pd10 -3.5(3)
C140 N39 Pd9 Pd10 -164.8(4)
N42 N41 Pd9 N17 121.9(4)
C111 N41 Pd9 N17 -89.1(4)
N42 N41 Pd9 N39 -55.9(4)
C111 N41 Pd9 N39 93.2(4)
N42 N41 Pd9 Pd10 3.6(3)
C111 N41 Pd9 Pd10 152.6(4)
N39 N40 Pd10 N20 115.4(3)
C142 N40 Pd10 N20 -79.9(4)
N39 N40 Pd10 Pd9 -3.5(3)
C142 N40 Pd10 Pd9 161.3(4)
C113 N42 Pd10 N40 -88.7(4)
N41 N42 Pd10 N40 66.2(4)
C113 N42 Pd10 Pd9 -151.2(4)
N41 N42 Pd10 Pd9 3.6(3)
C136 N20 Pd10 N40 8.8(4)
C132 N20 Pd10 N40 -174.7(2)
C136 N20 Pd10 N19 -177.8(3)
C132 N20 Pd10 N19 -1.3(2)
C136 N20 Pd10 Pd9 72.0(3)
C132 N20 Pd10 Pd9 -111.5(2)
C131 N19 Pd10 N42 178.2(3)
C127 N19 Pd10 N42 6.3(3)
C131 N19 Pd10 N20 -3.6(3)
C127 N19 Pd10 N20 -175.5(3)
C131 N19 Pd10 Pd9 114.7(3)
C127 N19 Pd10 Pd9 -57.2(3)
N17 Pd9 Pd10 N40 179.7(2)
N18 Pd9 Pd10 N40 83.9(2)
N39 Pd9 Pd10 N40 2.31(19)
N41 Pd9 Pd10 N40 -98.5(2)
N17 Pd9 Pd10 N42 -84.1(2)
N18 Pd9 Pd10 N42 -179.9(2)
N39 Pd9 Pd10 N42 98.5(2)
N41 Pd9 Pd10 N42 -2.4(2)
N17 Pd9 Pd10 N20 94.9(2)
N18 Pd9 Pd10 N20 -0.9(2)
N39 Pd9 Pd10 N20 -82.50(19)
N41 Pd9 Pd10 N20 176.7(2)
N17 Pd9 Pd10 N19 3.4(2)
N18 Pd9 Pd10 N19 -92.4(2)
N39 Pd9 Pd10 N19 -174.01(19)
N41 Pd9 Pd10 N19 85.2(2)

loop_
_platon_squeeze_void_nr
_platon_squeeze_void_average_x
_platon_squeeze_void_average_y
_platon_squeeze_void_average_z
_platon_squeeze_void_volume
_platon_squeeze_void_count_electrons
_platon_squeeze_void_content
1 -0.003 0.002 0.000 4826 390 ' '
